data_1571066
loop_
_publ_author_name
'Zhou, Jun'
'Yang, Xiaofei'
'Zheng, Peisen'
'Li, Qinzhen'
'Li, Xiaowu'
'Chai, Jinsong'
'Huang, Baoyu'
'Yang, Sha'
'Zhu, Manzhou'

_publ_section_title
;
 Construction of an Au<sub>12</sub>Cd<sub>2</sub> nanocluster with
 circularly polarized luminescence by a metal- and ligand-exchange
 strategy.
;
_journal_issue 13
_journal_name_full 'Chemical science'
_journal_page_first 4853
_journal_page_last 4859
_journal_paper_doi 10.1039/d3sc06810b
_journal_volume 15
_journal_year 2024
_chemical_absolute_configuration rm
_chemical_formula_moiety 'C120 H204 Au12 Cd2 S12'
_chemical_formula_sum 'C120 H204 Au12 Cd2 S12'
_chemical_formula_weight 4619.94
_space_group_crystal_system monoclinic
_space_group_IT_number 4
_space_group_name_Hall 'P 2yb'
_space_group_name_H-M_alt 'P 1 21 1'
_atom_sites_solution_hydrogens mixed
_audit_creation_date 2023-05-30
_audit_creation_method
;
Olex2 1.5
(compiled 2023.03.06 svn.rbb2c1857 for OlexSys, GUI svn.r6748)
;
_audit_update_record
;
2023-12-07 deposited with the CCDC.	2024-02-12 downloaded from the CCDC.
;
_cell_angle_alpha 90
_cell_angle_beta 98.3240(10)
_cell_angle_gamma 90
_cell_formula_units_Z 4
_cell_length_a 19.1684(3)
_cell_length_b 27.7216(3)
_cell_length_c 28.1292(4)
_cell_measurement_reflns_used 94409
_cell_measurement_temperature 120
_cell_measurement_theta_max 69.87
_cell_measurement_theta_min 3.95
_cell_volume 14789.8(4)
_computing_molecular_graphics 'Olex2 1.5 (Dolomanov et al., 2009)'
_computing_publication_material 'Olex2 1.5 (Dolomanov et al., 2009)'
_computing_structure_refinement 'SHELXL 2017/1 (Sheldrick, 2015)'
_computing_structure_solution 'SHELXT 2014/5 (Sheldrick, 2014)'
_diffrn_ambient_temperature 120
_diffrn_measured_fraction_theta_full 0.987
_diffrn_measured_fraction_theta_max 0.972
_diffrn_measurement_device_type 'STOE STADIVARI'
_diffrn_radiation_type CuK\a
_diffrn_radiation_wavelength 1.54186
_diffrn_reflns_av_R_equivalents 0.0687
_diffrn_reflns_av_unetI/netI 0.0959
_diffrn_reflns_Laue_measured_fraction_full 0.987
_diffrn_reflns_Laue_measured_fraction_max 0.972
_diffrn_reflns_limit_h_max 16
_diffrn_reflns_limit_h_min -23
_diffrn_reflns_limit_k_max 33
_diffrn_reflns_limit_k_min -24
_diffrn_reflns_limit_l_max 34
_diffrn_reflns_limit_l_min -31
_diffrn_reflns_number 121072
_diffrn_reflns_point_group_measured_fraction_full 0.988
_diffrn_reflns_point_group_measured_fraction_max 0.972
_diffrn_reflns_theta_full 67.686
_diffrn_reflns_theta_max 69.598
_diffrn_reflns_theta_min 3.950
_exptl_absorpt_coefficient_mu 25.865
_exptl_absorpt_correction_T_max 0.2956
_exptl_absorpt_correction_T_min 0.0283
_exptl_absorpt_correction_type multi-scan
_exptl_absorpt_process_details
;
STOE X-Red32, absorption correction by Gaussian integration, analogous to
P. Coppens, "The Evaluation of Absorption and Extinction in Single-Crystal
Structure Analysis", published in: F. R. Ahmed (Editor), "Crystallographic
Computing", Munksgaard, Copenhagen (1970), 255 - 270.
Afterwards scaling of reflection intensities was performed within STOE LANA.
J. Koziskova, F. Hahn, J. Richter, J. Kozisek, "Comparison of different
absorption corrections on the model structure of tetrakis(\m~2~-acetato)-
diaqua-di-copper(II)", Acta Chimica Slovaca, vol. 9, no. 2, 2016, pp. 136 - 140.
;
_exptl_crystal_density_diffrn 2.075
_exptl_crystal_description block
_exptl_crystal_F_000 8640
_refine_diff_density_max 4.190
_refine_diff_density_min -3.687
_refine_diff_density_rms 0.399
_refine_ls_abs_structure_details
;
 Refined as an inversion twin.
;
_refine_ls_abs_structure_Flack 0.216(18)
_refine_ls_extinction_method none
_refine_ls_goodness_of_fit_ref 1.008
_refine_ls_hydrogen_treatment constr
_refine_ls_matrix_type full
_refine_ls_number_parameters 2683
_refine_ls_number_reflns 46417
_refine_ls_number_restraints 2292
_refine_ls_restrained_S_all 0.986
_refine_ls_R_factor_all 0.0958
_refine_ls_R_factor_gt 0.0796
_refine_ls_shift/su_max 0.006
_refine_ls_shift/su_mean 0.000
_refine_ls_structure_factor_coef Fsqd
_refine_ls_weighting_details 'w=1/[\s^2^(Fo^2^)+(0.1595P)^2^] where P=(Fo^2^+2Fc^2^)/3'
_refine_ls_weighting_scheme calc
_refine_ls_wR_factor_gt 0.1967
_refine_ls_wR_factor_ref 0.2235
_reflns_Friedel_coverage 0.957
_reflns_Friedel_fraction_full 0.988
_reflns_Friedel_fraction_max 0.972
_reflns_number_gt 36093
_reflns_number_total 46417
_reflns_threshold_expression 'I > 2\s(I)'
_cod_data_source_file d3sc06810b2.cif
_cod_data_source_block Au12Cd2-R
_cod_depositor_comments 'Adding full bibliography for 1571065--1571066.cif.'
_cod_database_code 1571066
_shelx_shelxl_version_number 2017/1
_shelx_space_group_comment
;
The symmetry employed for this shelxl refinement is uniquely defined
by the following loop, which should always be used as a source of
symmetry information in preference to the above space-group names.
They are only intended as comments.
;
_olex2_refinement_description
;
1. Twinned data refinement
 Scales: 0.784(18)
 0.216(18)
2. Fixed Uiso
 At 1.2 times of:
  All C(H) groups, All C(H,H) groups
 At 1.5 times of:
  All C(H,H,H) groups
3. Restrained distances
 C150-C142
 1.54 with sigma of 0.01
 C03M-C033
 1.54 with sigma of 0.01
 C7DA-C05V = C7DA-C142 = C150-C142 = C8DA-C142 = C9DA-C8DA = C150-C0EA = C9DA-
 C0EA = C9DA-C05V = C7DA-C141 = C7DA-C202 = C9DA-C167
 1.54 with sigma of 0.01
 C4CA-C05H
 1.54 with sigma of 0.01
 C5EA-C4EA
 1.54 with sigma of 0.01
 C03E-C03M
 1.54 with sigma of 0.01
 C50-C4DA
 1.54 with sigma of 0.01
 C80-C81
 1.54 with sigma of 0.01
 C81-C9AA
 1.54 with sigma of 0.01
 C97-C131
 1.54 with sigma of 0.01
 C01W-C137
 1.54 with sigma of 0.01
 C022-C3AA
 1.54 with sigma of 0.01
 C77-C146
 1.54 with sigma of 0.01
4. Uiso/Uaniso restraints and constraints
C172 \\sim C7AA \\sim C065 \\sim C06V \\sim C073 \\sim C04F \\sim C162 \\sim
C127 \\sim C101 \\sim C02B: within 1.7A with sigma of 0.004 and sigma for
terminal atoms of 0.008 within 1.7A
C141 \\sim C202 \\sim C7DA \\sim C142 \\sim C150 \\sim C8DA \\sim C9DA \\sim
C0EA \\sim C167 \\sim C05V: within 1.7A with sigma of 0.004 and sigma for
terminal atoms of 0.008 within 1.7A
C01W \\sim C024 \\sim C02P \\sim C034 \\sim C04B \\sim C107 \\sim C123 \\sim
C138 \\sim C3BA \\sim C137: within 1.7A with sigma of 0.004 and sigma for
terminal atoms of 0.008 within 1.7A
C41 \\sim C63 \\sim C65 \\sim C68 \\sim C75 \\sim C93 \\sim C108 \\sim C159
\\sim C0AA \\sim C40: within 1.7A with sigma of 0.004 and sigma for terminal
atoms of 0.008 within 1.7A
C01N \\sim C02Y \\sim C048 \\sim C04O \\sim C05I \\sim C05Q \\sim C58 \\sim C98
\\sim C01J \\sim C02Z: within 1.7A with sigma of 0.004 and sigma for terminal
atoms of 0.008 within 1.7A
C92 \\sim C064 \\sim C144 \\sim C9EA \\sim C5DA \\sim C025 \\sim C03D \\sim
C03R \\sim C6DA \\sim C01T: within 1.7A with sigma of 0.004 and sigma for
terminal atoms of 0.008 within 1.7A
C026 \\sim C03V \\sim C04A \\sim C04R \\sim C04U \\sim C2BA \\sim C69 \\sim
C7EA \\sim C86 \\sim C147: within 1.7A with sigma of 0.004 and sigma for
terminal atoms of 0.008 within 1.7A
C022 \\sim C02O \\sim C03U \\sim C04K \\sim C057 \\sim C3AA \\sim C01O \\sim
C037 \\sim C05O \\sim C054: within 1.7A with sigma of 0.004 and sigma for
terminal atoms of 0.008 within 1.7A
C02M \\sim C03B \\sim C04E \\sim C04Q \\sim C6AA \\sim C129 \\sim C160 \\sim
C170 \\sim C174 \\sim C267: within 1.7A with sigma of 0.004 and sigma for
terminal atoms of 0.008 within 1.7A
C80 \\sim C81 \\sim C105 \\sim C8AA \\sim C9AA \\sim C8BA \\sim C143 \\sim C173
\\sim C197 \\sim C209: within 1.7A with sigma of 0.004 and sigma for terminal
atoms of 0.008 within 1.7A
C76 \\sim C35 \\sim C111 \\sim C6EA \\sim C5EA \\sim C3EA \\sim C4EA \\sim C1EA
\\sim C72 \\sim C2EA: within 1.7A with sigma of 0.004 and sigma for terminal
atoms of 0.008 within 1.7A
C4DA \\sim C50 \\sim C3DA \\sim C9CA \\sim C0DA \\sim C2DA \\sim C131 \\sim C97
\\sim C140 \\sim C1DA: within 1.7A with sigma of 0.004 and sigma for terminal
atoms of 0.008 within 1.7A
C04M \\sim C109 \\sim C176 \\sim C8CA \\sim C2AA \\sim C136 \\sim C148 \\sim
C153 \\sim C4BA \\sim C33: within 1.7A with sigma of 0.004 and sigma for
terminal atoms of 0.008 within 1.7A
Uanis(C01I) \\sim Ueq, Uanis(C01J) \\sim Ueq, Uanis(C01K) \\sim Ueq,
Uanis(C01L) \\sim Ueq, Uanis(C01N) \\sim Ueq, Uanis(C01R) \\sim Ueq,
Uanis(C01U) \\sim Ueq, Uanis(C01W) \\sim Ueq, Uanis(C01X) \\sim Ueq,
Uanis(C021) \\sim Ueq, Uanis(C023) \\sim Ueq, Uanis(C024) \\sim Ueq,
Uanis(C026) \\sim Ueq, Uanis(C02C) \\sim Ueq, Uanis(C02D) \\sim Ueq,
Uanis(C02G) \\sim Ueq, Uanis(C02P) \\sim Ueq, Uanis(C02R) \\sim Ueq,
Uanis(C02S) \\sim Ueq, Uanis(C02Y) \\sim Ueq, Uanis(C02Z) \\sim Ueq,
Uanis(C030) \\sim Ueq, Uanis(C031) \\sim Ueq, Uanis(C032) \\sim Ueq,
Uanis(C033) \\sim Ueq, Uanis(C034) \\sim Ueq, Uanis(C038) \\sim Ueq,
Uanis(C03E) \\sim Ueq, Uanis(C03G) \\sim Ueq, Uanis(C30) \\sim Ueq, Uanis(C03H)
\\sim Ueq, Uanis(C03I) \\sim Ueq, Uanis(C03M) \\sim Ueq, Uanis(C33) \\sim Ueq,
Uanis(C03N) \\sim Ueq, Uanis(C34) \\sim Ueq, Uanis(C03O) \\sim Ueq, Uanis(C03V)
\\sim Ueq, Uanis(C03Y) \\sim Ueq, Uanis(C043) \\sim Ueq, Uanis(C047) \\sim Ueq,
Uanis(C048) \\sim Ueq, Uanis(C40) \\sim Ueq, Uanis(C04A) \\sim Ueq, Uanis(C41)
\\sim Ueq, Uanis(C04B) \\sim Ueq, Uanis(C04C) \\sim Ueq, Uanis(C04G) \\sim Ueq,
Uanis(C04M) \\sim Ueq, Uanis(C04N) \\sim Ueq, Uanis(C46) \\sim Ueq, Uanis(C04O)
\\sim Ueq, Uanis(C04R) \\sim Ueq, Uanis(C48) \\sim Ueq, Uanis(C04U) \\sim Ueq,
Uanis(C04Z) \\sim Ueq, Uanis(C055) \\sim Ueq, Uanis(C51) \\sim Ueq, Uanis(C056)
\\sim Ueq, Uanis(C05I) \\sim Ueq, Uanis(C05K) \\sim Ueq, Uanis(C05M) \\sim Ueq,
Uanis(C05P) \\sim Ueq, Uanis(C05Q) \\sim Ueq, Uanis(C05R) \\sim Ueq, Uanis(C58)
\\sim Ueq, Uanis(C05U) \\sim Ueq, Uanis(C06U) \\sim Ueq, Uanis(C06X) \\sim Ueq,
Uanis(C61) \\sim Ueq, Uanis(C0AA) \\sim Ueq, Uanis(C1AA) \\sim Ueq, Uanis(C63)
\\sim Ueq, Uanis(C2AA) \\sim Ueq, Uanis(C0BA) \\sim Ueq, Uanis(C65) \\sim Ueq,
Uanis(C1BA) \\sim Ueq, Uanis(C2BA) \\sim Ueq, Uanis(C4BA) \\sim Ueq, Uanis(C68)
\\sim Ueq, Uanis(C8CA) \\sim Ueq, Uanis(C69) \\sim Ueq, Uanis(C5BA) \\sim Ueq,
Uanis(C70) \\sim Ueq, Uanis(C3BA) \\sim Ueq, Uanis(C6BA) \\sim Ueq, Uanis(C7BA)
\\sim Ueq, Uanis(C7EA) \\sim Ueq, Uanis(C75) \\sim Ueq, Uanis(C77) \\sim Ueq,
Uanis(C78) \\sim Ueq, Uanis(C86) \\sim Ueq, Uanis(C88) \\sim Ueq, Uanis(C93)
\\sim Ueq, Uanis(C94) \\sim Ueq, Uanis(C98) \\sim Ueq, Uanis(C106) \\sim Ueq,
Uanis(C107) \\sim Ueq, Uanis(C108) \\sim Ueq, Uanis(C109) \\sim Ueq,
Uanis(C114) \\sim Ueq, Uanis(C115) \\sim Ueq, Uanis(C119) \\sim Ueq,
Uanis(C121) \\sim Ueq, Uanis(C123) \\sim Ueq, Uanis(C126) \\sim Ueq,
Uanis(C133) \\sim Ueq, Uanis(C136) \\sim Ueq, Uanis(C137) \\sim Ueq,
Uanis(C138) \\sim Ueq, Uanis(C146) \\sim Ueq, Uanis(C147) \\sim Ueq,
Uanis(C148) \\sim Ueq, Uanis(C153) \\sim Ueq, Uanis(C155) \\sim Ueq,
Uanis(C159) \\sim Ueq, Uanis(C164) \\sim Ueq, Uanis(C176) \\sim Ueq,
Uanis(C203) \\sim Ueq, Uanis(C284) \\sim Ueq, Uanis(C35) \\sim Ueq, Uanis(C37)
\\sim Ueq, Uanis(C49) \\sim Ueq, Uanis(C50) \\sim Ueq, Uanis(C57) \\sim Ueq,
Uanis(C71) \\sim Ueq, Uanis(C72) \\sim Ueq, Uanis(C01H) \\sim Ueq, Uanis(C01O)
\\sim Ueq, Uanis(C76) \\sim Ueq, Uanis(C01P) \\sim Ueq, Uanis(C01T) \\sim Ueq,
Uanis(C01Z) \\sim Ueq, Uanis(C020) \\sim Ueq, Uanis(C80) \\sim Ueq, Uanis(C022)
\\sim Ueq, Uanis(C81) \\sim Ueq, Uanis(C025) \\sim Ueq, Uanis(C028) \\sim Ueq,
Uanis(C02B) \\sim Ueq, Uanis(C02E) \\sim Ueq, Uanis(C02H) \\sim Ueq,
Uanis(C02I) \\sim Ueq, Uanis(C02L) \\sim Ueq, Uanis(C02M) \\sim Ueq,
Uanis(C02O) \\sim Ueq, Uanis(C02U) \\sim Ueq, Uanis(C91) \\sim Ueq, Uanis(C037)
\\sim Ueq, Uanis(C92) \\sim Ueq, Uanis(C03B) \\sim Ueq, Uanis(C03D) \\sim Ueq,
Uanis(C03K) \\sim Ueq, Uanis(C03R) \\sim Ueq, Uanis(C96) \\sim Ueq, Uanis(C03T)
\\sim Ueq, Uanis(C97) \\sim Ueq, Uanis(C03U) \\sim Ueq, Uanis(C03X) \\sim Ueq,
Uanis(C03Z) \\sim Ueq, Uanis(C042) \\sim Ueq, Uanis(C101) \\sim Ueq,
Uanis(C045) \\sim Ueq, Uanis(C04E) \\sim Ueq, Uanis(C04F) \\sim Ueq,
Uanis(C04K) \\sim Ueq, Uanis(C105) \\sim Ueq, Uanis(C04L) \\sim Ueq,
Uanis(C04P) \\sim Ueq, Uanis(C04Q) \\sim Ueq, Uanis(C04X) \\sim Ueq,
Uanis(C054) \\sim Ueq, Uanis(C057) \\sim Ueq, Uanis(C111) \\sim Ueq,
Uanis(C05A) \\sim Ueq, Uanis(C05E) \\sim Ueq, Uanis(C05H) \\sim Ueq,
Uanis(C05O) \\sim Ueq, Uanis(C05V) \\sim Ueq, Uanis(C116) \\sim Ueq,
Uanis(C064) \\sim Ueq, Uanis(C065) \\sim Ueq, Uanis(C06V) \\sim Ueq,
Uanis(C073) \\sim Ueq, Uanis(C120) \\sim Ueq, Uanis(C3AA) \\sim Ueq,
Uanis(C5AA) \\sim Ueq, Uanis(C6AA) \\sim Ueq, Uanis(C7AA) \\sim Ueq,
Uanis(C8AA) \\sim Ueq, Uanis(C9AA) \\sim Ueq, Uanis(C7CA) \\sim Ueq,
Uanis(C127) \\sim Ueq, Uanis(C0CA) \\sim Ueq, Uanis(C2CA) \\sim Ueq,
Uanis(C129) \\sim Ueq, Uanis(C5CA) \\sim Ueq, Uanis(C9BA) \\sim Ueq,
Uanis(C131) \\sim Ueq, Uanis(C3CA) \\sim Ueq, Uanis(C1CA) \\sim Ueq,
Uanis(C6CA) \\sim Ueq, Uanis(C4CA) \\sim Ueq, Uanis(C8BA) \\sim Ueq,
Uanis(C9CA) \\sim Ueq, Uanis(C0DA) \\sim Ueq, Uanis(C4DA) \\sim Ueq,
Uanis(C1DA) \\sim Ueq, Uanis(C140) \\sim Ueq, Uanis(C3DA) \\sim Ueq,
Uanis(C141) \\sim Ueq, Uanis(C2DA) \\sim Ueq, Uanis(C142) \\sim Ueq,
Uanis(C6DA) \\sim Ueq, Uanis(C143) \\sim Ueq, Uanis(C8DA) \\sim Ueq,
Uanis(C144) \\sim Ueq, Uanis(C7DA) \\sim Ueq, Uanis(C0EA) \\sim Ueq,
Uanis(C9DA) \\sim Ueq, Uanis(C1EA) \\sim Ueq, Uanis(C2EA) \\sim Ueq,
Uanis(C3EA) \\sim Ueq, Uanis(C150) \\sim Ueq, Uanis(C5EA) \\sim Ueq,
Uanis(C4EA) \\sim Ueq, Uanis(C6EA) \\sim Ueq, Uanis(C9EA) \\sim Ueq,
Uanis(C5DA) \\sim Ueq, Uanis(C160) \\sim Ueq, Uanis(C162) \\sim Ueq,
Uanis(C167) \\sim Ueq, Uanis(C170) \\sim Ueq, Uanis(C172) \\sim Ueq,
Uanis(C173) \\sim Ueq, Uanis(C174) \\sim Ueq, Uanis(C197) \\sim Ueq,
Uanis(C202) \\sim Ueq, Uanis(C209) \\sim Ueq, Uanis(C267) \\sim Ueq: with sigma
of 0.01 and sigma for terminal atoms of 0.02
5.a Riding coordinates:
 C032(H03C,H03D,H03E), C03N(H03K,H03L,H03M), C04G(H04H,H04I,H04J), C2BA(H2BA,
 H2BB,H2BC), C3BA(H3BA,H3BB,H3BC), C119(H11D,H11E,H11F), C147(H14D,H14E,H14F),
 C176(H17A,H17B,H17C), C101(H10F,H10G,H10H), C111(H11G,H11H,H11I), C5AA(H5AA,
 H5AB,H5AC), C3CA(H3CA,H3CB,H3CC), C3DA(H3DA,H3DB,H3DC), C6EA(H6EA,H6EB,H6EC),
 C9EA(H9EC,H9EA,H9EB), C5DA(H5DA,H5DB,H5DC), C167(H16F,H16G,H16H), C174(H17F,
 H17G,H17H), C209(H20D,H20E,H20F)
5.b Ternary CH refined with riding coordinates:
 C01I(H01I), C01J(H01J), C01L(H01L), C01U(H01U), C024(H024), C02C(H02C),
 C02G(H02G), C02S(H02S), C031(H031), C038(H038), C03E(H03H), C047(H047),
 C04A(H04C), C04M(H04M), C04N(H04N), C05M(H05M), C58(H58), C0AA(H0AA),
 C2AA(H2AA), C69(H69), C70(H70), C108(H108), C138(H138), C203(H203), C37(H37),
 C57(H57), C76(H76), C01P(H01P), C01T(H01T), C020(H020), C02B(H02U), C02M(H02Z),
  C037(H037), C03B(H03R), C03T(H03Z), C045(H045), C04K(H04Z), C105(H105),
 C05A(H05S), C05V(H05Y), C064(H064), C7AA(H7AA), C9BA(H9BA), C9CA(H9CA),
 C0DA(H0DA), C142(H142), C5EA(H5EA), C173(H173)
5.c Secondary CH2 refined with riding coordinates:
 C023(H02A,H02B), C02P(H02D,H02E), C030(H03A,H03B), C033(H03F,H03G), C03M(H03I,
 H03J), C33(H33A,H33B), C34(H34A,H34B), C03O(H03N,H03O), C03Y(H03P,H03Q),
 C048(H04A,H04B), C04B(H04D,H04E), C04C(H04F,H04G), C04U(H04P,H04Q), C04Z(H04R,
 H04S), C056(H05A,H05B), C05K(H05F,H05G), C05Q(H05K,H05L), C06U(H06A,H06B),
 C61(H61A,H61B), C1AA(H1AA,H1AB), C63(H63A,H63B), C0BA(H0BA,H0BB), C65(H65A,
 H65B), C1BA(H1BA,H1BB), C4BA(H4BA,H4BB), C5BA(H5BA,H5BB), C6BA(H6BA,H6BB),
 C7EA(H7EA,H7EB), C75(H75A,H75B), C78(H78A,H78B), C86(H86A,H86B), C98(H98A,
 H98B), C107(H10D,H10E), C121(H12A,H12B), C126(H12F,H12G), C136(H13D,H13E),
 C49(H49A,H49B), C71(H71A,H71B), C72(H72A,H72B), C022(H02P,H02Q), C81(H81A,
 H81B), C028(H02R,H02T), C02L(H02Y,H), C02U(H02,HA), C92(H92A,H92B), C03D(H03S,
 H03T), C03R(H03X,H03Y), C042(H04T,H04U), C04E(H04V,H04W), C04P(H2,HI),
 C057(H05Q,H05R), C05E(H05T,H05U), C065(H06F,H06G), C073(H07A,H07B), C3AA(H3AA,
 H3AB), C6AA(H6AA,H6AB), C9AA(H9AA,H9AB), C0CA(H0CA,H0CB), C2CA(H2CA,H2CB),
 C5CA(H5CA,H5CB), C1CA(H1CA,H1CB), C1DA(H1DA,H1DB), C140(H14G,H14H), C2DA(H2DA,
 H2DB), C8DA(H8DA,H8DB), C0EA(H0EA,H0EB), C3EA(H3EA,H3EB), C150(H15G,H15H),
 C4EA(H4EA,H4EB), C160(H16D,H16E), C172(H17D,H17E), C197(H19A,H19B)
5.d Idealised Me refined as rotating group:
 C01R(H01A,H01B,H01C), C02R(H02F,H02H,H02I), C02Y(H02J,H02K,H02L), C02Z(H02M,
 H02N,H02O), C30(H30A,H30B,H30C), C40(H40A,H40B,H40C), C04R(H04K,H04L,H04O),
 C48(H48A,H48B,H48C), C51(H51A,H51B,H51C), C05I(H05C,H05D,H05E), C05P(H05H,H05I,
 H05J), C06X(H06C,H06D,H06E), C68(H68A,H68B,H68C), C8CA(H8CA,H8CB,H8CC),
 C7BA(H7BA,H7BB,H7BC), C88(H88A,H88B,H88C), C93(H93A,H93B,H93C), C94(H94A,H94B,
 H94C), C106(H10A,H10B,H10C), C114(H11A,H11B,H11C), C123(H12C,H12D,H12E),
 C133(H13A,H13B,H13C), C137(H13F,H13G,H13H), C146(H14A,H14B,H14C), C153(H15A,
 H15B,H15C), C155(H15D,H15E,H15F), C164(H16A,H16B,H16C), C284(H28A,H28B,H28C),
 C02H(H02V,H02W,H02X), C03K(H03U,H03V,H03W), C96(H96A,H96B,H96C), C03U(H03,HB,
 HC), C03X(H1,HD,HE), C04F(H04X,H04Y,HF), C04L(H04,HG,HH), C04X(H3,HJ,HK),
 C054(H05N,H05O,H05P), C05O(H05V,H05W,H05X), C120(H12H,H12I,H12J), C7CA(H7CA,
 H7CB,H7CC), C127(H12K,H12L,H12M), C129(H12N,H12O,H12P), C131(H13I,H13J,H13K),
 C6CA(H6CA,H6CB,H6CC), C4CA(H4CA,H4CB,H4CC), C8BA(H8BA,H8BB,H8BC), C4DA(H4DA,
 H4DB,H4DC), C141(H14I,H14J,H14K), C6DA(H6DA,H6DB,H6DC), C143(H14L,H14M,H14N),
 C2EA(H2EA,H2EB,H2EC), C202(H20A,H20B,H20C), C267(H26A,H26B,H26C)
;
_smtbx_masks_void_probe_radius 1.2
_smtbx_masks_void_truncation_radius 1.2
_olex2_submission_special_instructions 'No special instructions were received'

loop_
_space_group_symop_operation_xyz
'x, y, z'
'-x, y+1/2, -z'

loop_
_atom_site_label
_atom_site_type_symbol
_atom_site_fract_x
_atom_site_fract_y
_atom_site_fract_z
_atom_site_U_iso_or_equiv
_atom_site_adp_type
_atom_site_occupancy
_atom_site_site_symmetry_order
_atom_site_calc_flag
_atom_site_refinement_flags_posn
_atom_site_refinement_flags_adp
_atom_site_refinement_flags_occupancy
_atom_site_disorder_assembly
_atom_site_disorder_group
Au01 Au -0.13831(7) -0.00888(5) -0.00387(5) 0.0200(3) Uani 1 1 d . . . . .
Au02 Au -0.37229(7) 0.05505(6) -0.01171(5) 0.0216(3) Uani 1 1 d . . . . .
Au03 Au -0.18766(7) 0.04625(5) -0.07492(5) 0.0209(3) Uani 1 1 d . . . . .
Au05 Au -0.30263(7) 0.02894(6) 0.07008(5) 0.0230(3) Uani 1 1 d . . . . .
Au08 Au -0.16452(7) -0.02679(6) 0.10105(5) 0.0251(3) Uani 1 1 d . . . . .
Au0A Au -0.04816(7) 0.07960(6) 0.00894(5) 0.0242(3) Uani 1 1 d . . . . .
Au0B Au -0.34295(8) 0.14496(6) 0.04523(5) 0.0255(3) Uani 1 1 d . . . . .
Au0C Au -0.19963(8) -0.05465(6) -0.10805(5) 0.0256(3) Uani 1 1 d . . . . .
Au0D Au -0.40843(8) -0.04915(6) 0.04047(5) 0.0256(3) Uani 1 1 d . . . . .
Au0F Au -0.33035(8) 0.08918(6) -0.11259(5) 0.0270(3) Uani 1 1 d . . . . .
Au0G Au -0.04032(8) 0.00210(6) -0.07947(5) 0.0257(3) Uani 1 1 d . . . . .
Au0K Au -0.45755(8) 0.06269(6) 0.07252(6) 0.0296(4) Uani 1 1 d . . . . .
Cd0P Cd -0.21747(12) 0.07842(9) 0.01364(8) 0.0198(5) Uani 1 1 d . . . . .
Cd0R Cd -0.28354(12) -0.02175(9) -0.02161(9) 0.0228(5) Uani 1 1 d . . . . .
S00T S -0.2797(4) 0.1577(3) -0.0172(3) 0.0230(18) Uani 1 1 d . . . . .
S00U S -0.1023(4) 0.0831(3) 0.0772(3) 0.0252(18) Uani 1 1 d . . . . .
S00V S -0.0948(4) -0.0696(3) 0.0545(3) 0.0238(18) Uani 1 1 d . . . . .
S00W S -0.0812(5) -0.0767(4) -0.0980(3) 0.0267(19) Uani 1 1 d . . . . .
S00X S -0.3180(5) -0.0346(3) -0.1140(3) 0.0256(18) Uani 1 1 d . . . . .
S00Y S -0.2230(5) 0.1025(3) -0.1380(3) 0.0262(19) Uani 1 1 d . . . . .
S00Z S -0.3024(4) -0.0904(3) 0.0392(3) 0.0242(18) Uani 1 1 d . . . . .
S010 S -0.5119(5) -0.0075(4) 0.0394(3) 0.0276(19) Uani 1 1 d . . . . .
S012 S 0.0029(5) 0.0784(4) -0.0607(3) 0.0270(19) Uani 1 1 d . . . . .
S014 S -0.4374(5) 0.0684(4) -0.0895(3) 0.030(2) Uani 1 1 d . . . . .
S01A S -0.2373(5) 0.0122(4) 0.1476(3) 0.034(2) Uani 1 1 d . . . . .
S01C S -0.4070(6) 0.1325(4) 0.1081(4) 0.037(2) Uani 1 1 d . . . . .
C01I C -0.2247(17) 0.2125(13) -0.0051(12) 0.020(7) Uani 1 1 d . U . . .
H01I H -0.193485 0.206229 0.025948 0.024 Uiso 1 1 calc R U . . .
C01J C -0.370(2) -0.0864(17) -0.1335(16) 0.039(4) Uani 1 1 d . U . . .
H01J H -0.354450 -0.111843 -0.108968 0.047 Uiso 1 1 calc R U . . .
C01K C -0.1226(18) 0.1507(13) 0.1458(12) 0.022(7) Uani 1 1 d . U . . .
C01L C -0.0883(19) 0.1458(14) 0.1025(13) 0.026(8) Uani 1 1 d . U . . .
H01L H -0.107902 0.170179 0.077874 0.032 Uiso 1 1 calc R U . . .
C01N C -0.451(2) -0.0822(17) -0.1353(16) 0.039(4) Uani 1 1 d . U . . .
C01R C -0.201(2) 0.1528(18) 0.1418(16) 0.043(10) Uani 1 1 d . U . . .
H01A H -0.218905 0.179479 0.120554 0.064 Uiso 1 1 calc R U . . .
H01B H -0.214650 0.157959 0.173687 0.064 Uiso 1 1 calc R U . . .
H01C H -0.221351 0.122369 0.128460 0.064 Uiso 1 1 calc R U . . .
C01U C -0.002(2) -0.0567(18) 0.0755(15) 0.039(10) Uani 1 1 d . U . . .
H01U H 0.006080 -0.021714 0.069595 0.047 Uiso 1 1 calc R U . . .
C01W C -0.569(3) 0.1029(15) -0.0829(19) 0.050(4) Uani 1 1 d D U . . .
C01X C -0.073(2) -0.1512(14) -0.1622(13) 0.029(8) Uani 1 1 d . U . . .
C021 C -0.008(2) 0.1568(16) 0.1206(15) 0.035(9) Uani 1 1 d . U . . .
C023 C -0.2227(17) 0.2306(13) -0.0917(12) 0.021(7) Uani 1 1 d . U . . .
H02A H -0.261862 0.207001 -0.096027 0.025 Uiso 1 1 calc R U . . .
H02B H -0.196117 0.228691 -0.119351 0.025 Uiso 1 1 calc R U . . .
C024 C -0.495(3) 0.1201(19) -0.0898(19) 0.050(5) Uani 1 1 d . U . . .
H024 H -0.476603 0.140854 -0.061668 0.060 Uiso 1 1 calc R U . . .
C026 C 0.141(3) 0.0574(19) -0.0801(18) 0.047(4) Uani 1 1 d . U . . .
C02C C -0.012(2) 0.1806(16) 0.1706(15) 0.037(10) Uani 1 1 d . U . . .
H02C H 0.026030 0.205058 0.179253 0.045 Uiso 1 1 calc R U . . .
C02D C -0.174(2) 0.2238(16) -0.0427(15) 0.033(9) Uani 1 1 d . U . . .
C02G C -0.473(2) 0.1876(16) 0.1051(16) 0.037(9) Uani 1 1 d . U . . .
H02G H -0.481322 0.200608 0.071612 0.045 Uiso 1 1 calc R U . . .
C02P C -0.530(3) 0.1190(19) -0.1776(18) 0.049(5) Uani 1 1 d . U . . .
H02D H -0.501913 0.088796 -0.175930 0.059 Uiso 1 1 calc R U . . .
H02E H -0.525082 0.135619 -0.208174 0.059 Uiso 1 1 calc R U . . .
C02R C 0.041(3) -0.0419(17) -0.1783(18) 0.048(12) Uani 1 1 d . U . . .
H02F H 0.007500 -0.032980 -0.206747 0.073 Uiso 1 1 calc R U . . .
H02H H 0.088836 -0.041480 -0.186118 0.073 Uiso 1 1 calc R U . . .
H02I H 0.036892 -0.018784 -0.152386 0.073 Uiso 1 1 calc R U . . .
C02S C -0.002(3) -0.1745(18) -0.1698(17) 0.046(11) Uani 1 1 d . U . . .
H02S H -0.005180 -0.207293 -0.184872 0.056 Uiso 1 1 calc R U . . .
C02Y C -0.319(2) -0.0817(16) -0.2119(16) 0.040(6) Uani 1 1 d . U . . .
H02J H -0.340771 -0.049905 -0.216900 0.059 Uiso 1 1 calc R U . . .
H02K H -0.315652 -0.096727 -0.243067 0.059 Uiso 1 1 calc R U . . .
H02L H -0.271136 -0.078131 -0.193955 0.059 Uiso 1 1 calc R U . . .
C02Z C -0.476(2) -0.0664(16) -0.0857(15) 0.036(6) Uani 1 1 d . U . . .
H02M H -0.465102 -0.092124 -0.061913 0.054 Uiso 1 1 calc R U . . .
H02N H -0.526930 -0.060522 -0.091010 0.054 Uiso 1 1 calc R U . . .
H02O H -0.451377 -0.036783 -0.073847 0.054 Uiso 1 1 calc R U . . .
C030 C -0.156(2) 0.2740(14) -0.0254(14) 0.031(8) Uani 1 1 d . U . . .
H03A H -0.124561 0.290084 -0.045780 0.037 Uiso 1 1 calc R U . . .
H03B H -0.131981 0.273934 0.008345 0.037 Uiso 1 1 calc R U . . .
C031 C -0.059(2) -0.0979(15) -0.1554(14) 0.032(9) Uani 1 1 d . U . . .
H031 H -0.088726 -0.080033 -0.181926 0.038 Uiso 1 1 calc R U . . .
C032 C 0.084(3) -0.056(3) 0.019(2) 0.073(16) Uani 1 1 d . U . . .
H03C H 0.122312 -0.038226 0.038230 0.109 Uiso 1 1 d R U . . .
H03D H 0.103592 -0.076496 -0.004320 0.109 Uiso 1 1 d R U . . .
H03E H 0.049992 -0.033536 0.002150 0.109 Uiso 1 1 d R U . . .
C033 C 0.006(2) -0.1155(17) 0.1402(18) 0.051(12) Uani 1 1 d D U . . .
H03F H -0.042098 -0.123991 0.124467 0.061 Uiso 1 1 calc R U . . .
H03G H 0.008264 -0.119786 0.175371 0.061 Uiso 1 1 calc R U . . .
C034 C -0.504(3) 0.152(2) -0.1345(18) 0.050(5) Uani 1 1 d . U . . .
C038 C -0.235(2) 0.0740(16) -0.1986(14) 0.031(8) Uani 1 1 d . U . . .
H038 H -0.251621 0.040184 -0.195235 0.038 Uiso 1 1 calc R U . . .
C03E C 0.095(3) -0.1087(19) 0.0914(19) 0.061(14) Uani 1 1 d D U . . .
H03H H 0.141170 -0.120092 0.083001 0.073 Uiso 1 1 calc R U . . .
C03G C 0.024(3) -0.0666(18) 0.1288(18) 0.046(11) Uani 1 1 d . U . . .
C30 C 0.045(2) 0.1142(15) 0.1197(15) 0.033(9) Uani 1 1 d . U . . .
H30A H 0.027802 0.086248 0.136037 0.050 Uiso 1 1 calc R U . . .
H30B H 0.091073 0.123938 0.136192 0.050 Uiso 1 1 calc R U . . .
H30C H 0.048256 0.105783 0.086326 0.050 Uiso 1 1 calc R U . . .
C03H C -0.158(2) 0.0716(16) -0.2176(14) 0.034(9) Uani 1 1 d . U . . .
C03I C 0.023(2) -0.0926(16) -0.1619(15) 0.035(9) Uani 1 1 d . U . . .
C03M C 0.061(2) -0.1465(15) 0.1208(17) 0.052(12) Uani 1 1 d D U . . .
H03I H 0.039700 -0.173129 0.100295 0.062 Uiso 1 1 calc R U . . .
H03J H 0.096031 -0.159950 0.146995 0.062 Uiso 1 1 calc R U . . .
C33 C -0.248(3) -0.018(2) 0.285(2) 0.058(5) Uani 1 1 d . U . . .
H33A H -0.253062 0.017283 0.283713 0.070 Uiso 1 1 calc R U . . .
H33B H -0.235669 -0.029328 0.318213 0.070 Uiso 1 1 calc R U . . .
C03N C -0.341(2) 0.2587(15) -0.0133(14) 0.032(9) Uani 1 1 d . U . . .
H03K H -0.367986 0.269491 0.011894 0.049 Uiso 1 1 d R U . . .
H03L H -0.353336 0.225141 -0.021706 0.049 Uiso 1 1 d R U . . .
H03M H -0.352996 0.279111 -0.041796 0.049 Uiso 1 1 d R U . . .
C34 C -0.257(2) 0.0783(17) -0.2821(15) 0.038(10) Uani 1 1 d . U . . .
H34A H -0.279015 0.096143 -0.310919 0.046 Uiso 1 1 calc R U . . .
H34B H -0.263872 0.043133 -0.286672 0.046 Uiso 1 1 calc R U . . .
C03O C -0.659(3) 0.0203(18) 0.0574(18) 0.049(12) Uani 1 1 d . U . . .
H03N H -0.681388 0.051137 0.064657 0.059 Uiso 1 1 calc R U . . .
H03O H -0.628557 0.025426 0.032340 0.059 Uiso 1 1 calc R U . . .
C03V C 0.126(3) 0.1282(19) -0.0382(18) 0.049(4) Uani 1 1 d . U . . .
C03Y C -0.668(3) -0.0417(19) 0.1176(19) 0.050(12) Uani 1 1 d . U . . .
H03P H -0.646228 -0.063001 0.143774 0.060 Uiso 1 1 calc R U . . .
H03Q H -0.711651 -0.027037 0.126841 0.060 Uiso 1 1 calc R U . . .
C043 C 0.050(2) -0.0859(18) 0.0490(17) 0.043(10) Uani 1 1 d . U . . .
C047 C -0.564(2) -0.0357(17) 0.0854(16) 0.041(10) Uani 1 1 d . U . . .
H047 H -0.529142 -0.045124 0.113739 0.049 Uiso 1 1 calc R U . . .
C048 C -0.481(2) -0.0435(17) -0.1725(16) 0.040(4) Uani 1 1 d . U . . .
H04A H -0.451406 -0.013954 -0.170021 0.048 Uiso 1 1 calc R U . . .
H04B H -0.530001 -0.034862 -0.169293 0.048 Uiso 1 1 calc R U . . .
C40 C -0.376(2) -0.1654(16) 0.0960(15) 0.038(6) Uani 1 1 d . U . . .
H40A H -0.426740 -0.165264 0.098467 0.057 Uiso 1 1 calc R U . . .
H40B H -0.358287 -0.132297 0.098089 0.057 Uiso 1 1 calc R U . . .
H40C H -0.351057 -0.184633 0.122314 0.057 Uiso 1 1 calc R U . . .
C04A C 0.189(3) 0.1282(19) -0.0708(18) 0.048(4) Uani 1 1 d . U . . .
H04C H 0.227427 0.151912 -0.060482 0.058 Uiso 1 1 calc R U . . .
C41 C -0.254(2) -0.1802(15) 0.0085(15) 0.033(3) Uani 1 1 d . U . . .
C04B C -0.613(3) 0.107(2) -0.1744(18) 0.050(5) Uani 1 1 d . U . . .
H04D H -0.645148 0.121729 -0.201266 0.060 Uiso 1 1 calc R U . . .
H04E H -0.622160 0.072285 -0.172260 0.060 Uiso 1 1 calc R U . . .
C04C C -0.085(2) 0.1158(17) 0.1892(16) 0.039(10) Uani 1 1 d . U . . .
H04F H -0.114920 0.112913 0.215086 0.046 Uiso 1 1 calc R U . . .
H04G H -0.076142 0.083264 0.177066 0.046 Uiso 1 1 calc R U . . .
C04G C -0.094(2) 0.0959(16) -0.1897(15) 0.037(10) Uani 1 1 d . U . . .
H04H H -0.109225 0.123605 -0.172344 0.056 Uiso 1 1 d R U . . .
H04I H -0.062165 0.106965 -0.211994 0.056 Uiso 1 1 d R U . . .
H04J H -0.068345 0.073135 -0.166684 0.056 Uiso 1 1 d R U . . .
C04M C -0.275(3) -0.037(2) 0.175(2) 0.058(5) Uani 1 1 d . U . . .
H04M H -0.298232 -0.057317 0.148298 0.070 Uiso 1 1 calc R U . . .
C04N C -0.683(2) -0.0670(19) 0.0720(17) 0.045(11) Uani 1 1 d . U . . .
H04N H -0.718937 -0.092918 0.071432 0.054 Uiso 1 1 calc R U . . .
C46 C -0.547(2) 0.1747(17) 0.1221(15) 0.038(10) Uani 1 1 d . U . . .
C04O C -0.359(2) -0.1110(17) -0.1856(16) 0.040(4) Uani 1 1 d . U . . .
C04R C 0.146(2) 0.0000(17) -0.0788(17) 0.044(6) Uani 1 1 d . U . . .
H04K H 0.178945 -0.010222 -0.050943 0.067 Uiso 1 1 calc R U . . .
H04L H 0.161594 -0.011714 -0.108311 0.067 Uiso 1 1 calc R U . . .
H04O H 0.098863 -0.013402 -0.076488 0.067 Uiso 1 1 calc R U . . .
C48 C -0.120(2) 0.1886(15) -0.0449(14) 0.032(9) Uani 1 1 d . U . . .
H48A H -0.084190 0.191107 -0.016113 0.047 Uiso 1 1 calc R U . . .
H48B H -0.096999 0.194349 -0.073519 0.047 Uiso 1 1 calc R U . . .
H48C H -0.140276 0.156202 -0.046613 0.047 Uiso 1 1 calc R U . . .
C04U C 0.159(3) 0.1307(19) -0.1223(18) 0.048(4) Uani 1 1 d . U . . .
H04P H 0.123443 0.156669 -0.128831 0.057 Uiso 1 1 calc R U . . .
H04Q H 0.196071 0.135012 -0.143030 0.057 Uiso 1 1 calc R U . . .
C04Z C 0.105(2) -0.0688(18) 0.1300(17) 0.043(10) Uani 1 1 d . U . . .
H04R H 0.125902 -0.038678 0.119117 0.051 Uiso 1 1 calc R U . . .
H04S H 0.131177 -0.079581 0.161206 0.051 Uiso 1 1 calc R U . . .
C055 C -0.618(2) -0.0045(17) 0.1041(16) 0.038(10) Uani 1 1 d . U . . .
C51 C -0.097(3) -0.182(2) -0.1231(19) 0.053(13) Uani 1 1 d . U . . .
H51A H -0.106793 -0.214503 -0.134947 0.080 Uiso 1 1 calc R U . . .
H51B H -0.140230 -0.167627 -0.113867 0.080 Uiso 1 1 calc R U . . .
H51C H -0.060267 -0.182333 -0.095038 0.080 Uiso 1 1 calc R U . . .
C056 C -0.078(2) 0.2014(14) 0.1629(14) 0.030(8) Uani 1 1 d . U . . .
H05A H -0.082348 0.225962 0.137097 0.036 Uiso 1 1 calc R U . . .
H05B H -0.091748 0.215353 0.192514 0.036 Uiso 1 1 calc R U . . .
C05I C -0.320(2) -0.1599(17) -0.1762(17) 0.044(6) Uani 1 1 d . U . . .
H05C H -0.268878 -0.153886 -0.169321 0.066 Uiso 1 1 calc R U . . .
H05D H -0.329853 -0.180465 -0.204668 0.066 Uiso 1 1 calc R U . . .
H05E H -0.335508 -0.176005 -0.148632 0.066 Uiso 1 1 calc R U . . .
C05K C 0.031(2) -0.1322(15) -0.1993(14) 0.031(8) Uani 1 1 d . U . . .
H05F H 0.080301 -0.138391 -0.203366 0.037 Uiso 1 1 calc R U . . .
H05G H 0.002035 -0.125657 -0.230864 0.037 Uiso 1 1 calc R U . . .
C05M C -0.229(2) 0.2991(14) -0.0299(14) 0.030(8) Uani 1 1 d . U . . .
H05M H -0.228963 0.334176 -0.021534 0.036 Uiso 1 1 calc R U . . .
C05P C 0.014(3) -0.134(2) 0.014(2) 0.061(14) Uani 1 1 d . U . . .
H05H H 0.034560 -0.164348 0.026701 0.092 Uiso 1 1 calc R U . . .
H05I H 0.023383 -0.129807 -0.019359 0.092 Uiso 1 1 calc R U . . .
H05J H -0.037368 -0.134742 0.013829 0.092 Uiso 1 1 calc R U . . .
C05Q C -0.476(2) -0.1280(17) -0.1643(16) 0.040(4) Uani 1 1 d . U . . .
H05K H -0.528373 -0.129352 -0.172852 0.048 Uiso 1 1 calc R U . . .
H05L H -0.458635 -0.158291 -0.148219 0.048 Uiso 1 1 calc R U . . .
C05R C -0.269(2) 0.2618(13) 0.0034(13) 0.026(8) Uani 1 1 d . U . . .
C58 C -0.437(2) -0.1141(17) -0.2093(16) 0.041(4) Uani 1 1 d . U . . .
H58 H -0.444312 -0.138490 -0.235789 0.049 Uiso 1 1 calc R U . . .
C05U C -0.2779(19) 0.0957(15) -0.2386(13) 0.028(8) Uani 1 1 d . U . . .
C06U C 0.067(2) -0.1118(16) -0.1198(16) 0.039(10) Uani 1 1 d . U . . .
H06A H 0.050631 -0.100145 -0.090059 0.047 Uiso 1 1 calc R U . . .
H06B H 0.116768 -0.101694 -0.119301 0.047 Uiso 1 1 calc R U . . .
C06X C -0.130(3) -0.156(2) -0.209(2) 0.060(14) Uani 1 1 d . U . . .
H06C H -0.128628 -0.127348 -0.228702 0.089 Uiso 1 1 calc R U . . .
H06D H -0.176791 -0.159319 -0.198965 0.089 Uiso 1 1 calc R U . . .
H06E H -0.119593 -0.184736 -0.226817 0.089 Uiso 1 1 calc R U . . .
C61 C -0.251(2) 0.2854(16) -0.0836(14) 0.038(10) Uani 1 1 d . U . . .
H61A H -0.229358 0.308330 -0.104490 0.046 Uiso 1 1 calc R U . . .
H61B H -0.302452 0.286962 -0.092039 0.046 Uiso 1 1 calc R U . . .
C0AA C -0.326(2) -0.1521(15) 0.0160(15) 0.033(4) Uani 1 1 d . U . . .
H0AA H -0.354840 -0.148517 -0.016319 0.040 Uiso 1 1 calc R U . . .
C1AA C -0.712(3) -0.018(2) 0.044(2) 0.057(13) Uani 1 1 d . U . . .
H1AA H -0.718535 -0.023748 0.009173 0.069 Uiso 1 1 calc R U . . .
H1AB H -0.757531 -0.009147 0.053925 0.069 Uiso 1 1 calc R U . . .
C63 C -0.284(2) -0.2305(15) 0.0020(15) 0.034(4) Uani 1 1 d . U . . .
H63A H -0.246934 -0.254926 0.000069 0.041 Uiso 1 1 calc R U . . .
H63B H -0.320179 -0.232776 -0.026852 0.041 Uiso 1 1 calc R U . . .
C2AA C -0.319(3) -0.046(2) 0.256(2) 0.058(5) Uani 1 1 d . U . . .
H2AA H -0.358137 -0.052109 0.275052 0.070 Uiso 1 1 calc R U . . .
C0BA C -0.182(3) 0.141(2) -0.264(2) 0.068(16) Uani 1 1 d . U . . .
H0BA H -0.181779 0.156016 -0.295644 0.082 Uiso 1 1 calc R U . . .
H0BB H -0.139936 0.151848 -0.241624 0.082 Uiso 1 1 calc R U . . .
C65 C -0.207(2) -0.1873(15) 0.0595(15) 0.034(4) Uani 1 1 d . U . . .
H65A H -0.157987 -0.197466 0.056749 0.040 Uiso 1 1 calc R U . . .
H65B H -0.205795 -0.158036 0.079794 0.040 Uiso 1 1 calc R U . . .
C1BA C -0.251(2) 0.1519(17) -0.2433(16) 0.042(10) Uani 1 1 d . U . . .
H1BA H -0.284573 0.171047 -0.265883 0.051 Uiso 1 1 calc R U . . .
H1BB H -0.242205 0.168341 -0.211773 0.051 Uiso 1 1 calc R U . . .
C2BA C 0.162(3) 0.142(2) 0.0137(18) 0.052(7) Uani 1 1 d . U . . .
H2BA H 0.126033 0.142822 0.035361 0.078 Uiso 1 1 d R U . . .
H2BB H 0.183533 0.174022 0.012981 0.078 Uiso 1 1 d R U . . .
H2BC H 0.197833 0.118172 0.025051 0.078 Uiso 1 1 d R U . . .
C4BA C -0.193(3) -0.037(2) 0.251(2) 0.058(5) Uani 1 1 d . U . . .
H4BA H -0.171446 -0.009125 0.236290 0.069 Uiso 1 1 calc R U . . .
H4BB H -0.154432 -0.055275 0.270296 0.069 Uiso 1 1 calc R U . . .
C68 C -0.436(2) -0.1985(16) 0.0165(15) 0.036(6) Uani 1 1 d . U . . .
H68A H -0.431101 -0.199093 -0.017768 0.054 Uiso 1 1 calc R U . . .
H68B H -0.468904 -0.173050 0.022416 0.054 Uiso 1 1 calc R U . . .
H68C H -0.453267 -0.229746 0.025880 0.054 Uiso 1 1 calc R U . . .
C8CA C -0.344(3) 0.037(2) 0.217(2) 0.063(7) Uani 1 1 d . U . . .
H8CA H -0.384896 0.050963 0.197312 0.094 Uiso 1 1 calc R U . . .
H8CB H -0.300727 0.052323 0.209374 0.094 Uiso 1 1 calc R U . . .
H8CC H -0.347229 0.042209 0.251200 0.094 Uiso 1 1 calc R U . . .
C69 C 0.101(3) 0.0769(19) -0.0430(18) 0.048(4) Uani 1 1 d . U . . .
H69 H 0.114123 0.059241 -0.011976 0.058 Uiso 1 1 calc R U . . .
C5BA C 0.061(3) -0.166(2) -0.123(2) 0.072(17) Uani 1 1 d . U . . .
H5BA H 0.047169 -0.180436 -0.093722 0.086 Uiso 1 1 calc R U . . .
H5BB H 0.105680 -0.181237 -0.129539 0.086 Uiso 1 1 calc R U . . .
C70 C -0.185(3) 0.092(2) -0.267(2) 0.061(14) Uani 1 1 d . U . . .
H70 H -0.155303 0.079910 -0.290686 0.074 Uiso 1 1 calc R U . . .
C3BA C -0.585(3) 0.125(2) -0.0355(18) 0.053(7) Uani 1 1 d . U . . .
H3BA H -0.582497 0.160565 -0.035313 0.079 Uiso 1 1 d R U . . .
H3BB H -0.632247 0.114815 -0.031383 0.079 Uiso 1 1 d R U . . .
H3BC H -0.550637 0.112535 -0.009063 0.079 Uiso 1 1 d R U . . .
C6BA C -0.013(3) 0.144(2) 0.2078(19) 0.056(13) Uani 1 1 d . U . . .
H6BA H -0.013249 0.158353 0.239865 0.067 Uiso 1 1 calc R U . . .
H6BB H 0.028635 0.121919 0.209201 0.067 Uiso 1 1 calc R U . . .
C7BA C 0.009(3) 0.1940(16) 0.0824(17) 0.044(11) Uani 1 1 d . U . . .
H7BA H 0.007660 0.177861 0.051300 0.066 Uiso 1 1 calc R U . . .
H7BB H 0.055599 0.207786 0.092391 0.066 Uiso 1 1 calc R U . . .
H7BC H -0.026589 0.219867 0.079381 0.066 Uiso 1 1 calc R U . . .
C7EA C 0.128(3) 0.0840(19) -0.1276(18) 0.048(4) Uani 1 1 d . U . . .
H7EA H 0.148248 0.065618 -0.152440 0.057 Uiso 1 1 calc R U . . .
H7EB H 0.076389 0.087031 -0.138103 0.057 Uiso 1 1 calc R U . . .
C75 C -0.251(2) -0.2289(15) 0.0780(15) 0.034(4) Uani 1 1 d . U . . .
H75A H -0.223693 -0.259335 0.079102 0.041 Uiso 1 1 calc R U . . .
H75B H -0.259653 -0.221451 0.111025 0.041 Uiso 1 1 calc R U . . .
C77 C -0.431(3) 0.2267(17) 0.1400(18) 0.051(12) Uani 1 1 d D U . . .
C78 C -0.559(3) 0.2313(19) 0.1324(18) 0.049(12) Uani 1 1 d . U . . .
H78A H -0.555595 0.252280 0.104366 0.059 Uiso 1 1 calc R U . . .
H78B H -0.603826 0.237630 0.145245 0.059 Uiso 1 1 calc R U . . .
C86 C 0.209(3) 0.0812(19) -0.0661(18) 0.048(4) Uani 1 1 d . U . . .
H86A H 0.228837 0.073298 -0.032614 0.058 Uiso 1 1 calc R U . . .
H86B H 0.242921 0.072697 -0.087888 0.058 Uiso 1 1 calc R U . . .
C88 C -0.597(2) -0.0908(18) 0.0051(18) 0.049(12) Uani 1 1 d . U . . .
H88A H -0.546936 -0.094930 0.001974 0.073 Uiso 1 1 calc R U . . .
H88B H -0.614758 -0.061282 -0.011486 0.073 Uiso 1 1 calc R U . . .
H88C H -0.623710 -0.118596 -0.009222 0.073 Uiso 1 1 calc R U . . .
C93 C -0.213(2) -0.1602(15) -0.0285(14) 0.032(6) Uani 1 1 d . U . . .
H93A H -0.242144 -0.162230 -0.060229 0.048 Uiso 1 1 calc R U . . .
H93B H -0.169923 -0.178891 -0.028694 0.048 Uiso 1 1 calc R U . . .
H93C H -0.201384 -0.126453 -0.021019 0.048 Uiso 1 1 calc R U . . .
C94 C -0.584(2) 0.0281(17) 0.1438(15) 0.039(10) Uani 1 1 d . U . . .
H94A H -0.550674 0.049607 0.131292 0.059 Uiso 1 1 calc R U . . .
H94B H -0.559498 0.008505 0.169926 0.059 Uiso 1 1 calc R U . . .
H94C H -0.620746 0.047397 0.155997 0.059 Uiso 1 1 calc R U . . .
C98 C -0.476(2) -0.0716(17) -0.2202(16) 0.041(4) Uani 1 1 d . U . . .
H98A H -0.524235 -0.079766 -0.236165 0.049 Uiso 1 1 calc R U . . .
H98B H -0.453305 -0.051165 -0.242340 0.049 Uiso 1 1 calc R U . . .
C106 C -0.362(3) 0.090(2) -0.2364(19) 0.059(13) Uani 1 1 d . U . . .
H10A H -0.370909 0.059301 -0.222154 0.088 Uiso 1 1 calc R U . . .
H10B H -0.387652 0.092389 -0.269039 0.088 Uiso 1 1 calc R U . . .
H10C H -0.376899 0.116571 -0.216829 0.088 Uiso 1 1 calc R U . . .
C107 C -0.568(3) 0.1824(19) -0.1284(19) 0.050(5) Uani 1 1 d . U . . .
H10D H -0.583980 0.203202 -0.156423 0.060 Uiso 1 1 calc R U . . .
H10E H -0.561988 0.201359 -0.098229 0.060 Uiso 1 1 calc R U . . .
C108 C -0.316(2) -0.2354(16) 0.0481(15) 0.034(4) Uani 1 1 d . U . . .
H108 H -0.340961 -0.266575 0.052164 0.041 Uiso 1 1 calc R U . . .
C109 C -0.341(3) -0.021(2) 0.207(2) 0.060(5) Uani 1 1 d . U . . .
C114 C -0.142(3) 0.0096(16) -0.2251(17) 0.044(11) Uani 1 1 d . U . . .
H11A H -0.116311 -0.003477 -0.195415 0.066 Uiso 1 1 calc R U . . .
H11B H -0.114916 0.005095 -0.251531 0.066 Uiso 1 1 calc R U . . .
H11C H -0.187686 -0.007182 -0.232579 0.066 Uiso 1 1 calc R U . . .
C115 C -0.606(3) -0.087(2) 0.064(2) 0.054(13) Uani 1 1 d . U . . .
C119 C -0.600(3) 0.147(2) 0.084(2) 0.069(16) Uani 1 1 d . U . . .
H11D H -0.592941 0.112445 0.088590 0.104 Uiso 1 1 d R U . . .
H11E H -0.648051 0.155815 0.088590 0.104 Uiso 1 1 d R U . . .
H11F H -0.591841 0.156285 0.051700 0.104 Uiso 1 1 d R U . . .
C121 C -0.536(3) 0.150(2) 0.1746(19) 0.057(13) Uani 1 1 d . U . . .
H12A H -0.581458 0.139850 0.183761 0.068 Uiso 1 1 calc R U . . .
H12B H -0.504386 0.121546 0.175396 0.068 Uiso 1 1 calc R U . . .
C123 C -0.436(3) 0.187(2) -0.147(2) 0.062(15) Uani 1 1 d . U . . .
H12C H -0.437771 0.218579 -0.131669 0.093 Uiso 1 1 calc R U . . .
H12D H -0.439286 0.191454 -0.182029 0.093 Uiso 1 1 calc R U . . .
H12E H -0.390707 0.171377 -0.135137 0.093 Uiso 1 1 calc R U . . .
C126 C -0.502(3) 0.189(2) 0.208(2) 0.059(14) Uani 1 1 d . U . . .
H12F H -0.455373 0.179211 0.224209 0.071 Uiso 1 1 calc R U . . .
H12G H -0.532639 0.198090 0.231920 0.071 Uiso 1 1 calc R U . . .
C133 C 0.005(2) -0.0291(19) 0.1637(18) 0.052(12) Uani 1 1 d . U . . .
H13A H 0.000825 0.002513 0.147846 0.078 Uiso 1 1 calc R U . . .
H13B H 0.042481 -0.027720 0.191454 0.078 Uiso 1 1 calc R U . . .
H13C H -0.039586 -0.037585 0.174400 0.078 Uiso 1 1 calc R U . . .
C136 C -0.286(3) -0.088(2) 0.242(2) 0.058(5) Uani 1 1 d . U . . .
H13D H -0.320460 -0.110397 0.223541 0.070 Uiso 1 1 calc R U . . .
H13E H -0.261492 -0.105753 0.270213 0.070 Uiso 1 1 calc R U . . .
C137 C -0.591(2) 0.0492(15) -0.0866(19) 0.052(7) Uani 1 1 d D U . . .
H13F H -0.574438 0.034625 -0.114548 0.078 Uiso 1 1 calc R U . . .
H13G H -0.642847 0.046749 -0.090210 0.078 Uiso 1 1 calc R U . . .
H13H H -0.570621 0.032231 -0.057386 0.078 Uiso 1 1 calc R U . . .
C138 C -0.614(3) 0.1339(19) -0.1262(18) 0.051(4) Uani 1 1 d . U . . .
H138 H -0.663550 0.140877 -0.120092 0.061 Uiso 1 1 calc R U . . .
C146 C -0.426(3) 0.272(2) 0.110(2) 0.073(17) Uani 1 1 d D U . . .
H14A H -0.433942 0.263728 0.075564 0.110 Uiso 1 1 calc R U . . .
H14B H -0.379490 0.286730 0.118014 0.110 Uiso 1 1 calc R U . . .
H14C H -0.462351 0.295466 0.116253 0.110 Uiso 1 1 calc R U . . .
C147 C 0.076(3) 0.1778(19) -0.0479(18) 0.051(7) Uani 1 1 d . U . . .
H14D H 0.050570 0.177594 -0.080580 0.077 Uiso 1 1 d R U . . .
H14E H 0.107840 0.205894 -0.043790 0.077 Uiso 1 1 d R U . . .
H14F H 0.042890 0.179664 -0.024690 0.077 Uiso 1 1 d R U . . .
C148 C -0.231(3) -0.071(2) 0.209(2) 0.057(5) Uani 1 1 d . U . . .
C153 C -0.185(3) -0.106(2) 0.1882(19) 0.055(7) Uani 1 1 d . U . . .
H15A H -0.181073 -0.135872 0.207684 0.082 Uiso 1 1 calc R U . . .
H15B H -0.138379 -0.092496 0.187799 0.082 Uiso 1 1 calc R U . . .
H15C H -0.206526 -0.114265 0.155285 0.082 Uiso 1 1 calc R U . . .
C155 C -0.575(3) -0.1267(17) 0.0894(17) 0.049(12) Uani 1 1 d . U . . .
H15D H -0.575811 -0.154341 0.067577 0.074 Uiso 1 1 calc R U . . .
H15E H -0.602055 -0.134690 0.115472 0.074 Uiso 1 1 calc R U . . .
H15F H -0.526409 -0.119184 0.102893 0.074 Uiso 1 1 calc R U . . .
C159 C -0.364(2) -0.1885(16) 0.0457(15) 0.034(4) Uani 1 1 d . U . . .
C164 C -0.254(3) 0.2739(19) 0.0552(19) 0.056(13) Uani 1 1 d . U . . .
H16A H -0.254516 0.244361 0.074277 0.084 Uiso 1 1 calc R U . . .
H16B H -0.291256 0.295782 0.063237 0.084 Uiso 1 1 calc R U . . .
H16C H -0.208425 0.289735 0.062351 0.084 Uiso 1 1 calc R U . . .
C176 C -0.400(3) -0.046(2) 0.180(2) 0.064(7) Uani 1 1 d . U . . .
H17A H -0.443149 -0.036941 0.192520 0.096 Uiso 1 1 d R U . . .
H17B H -0.392489 -0.081071 0.184140 0.096 Uiso 1 1 d R U . . .
H17C H -0.403629 -0.037781 0.146170 0.096 Uiso 1 1 d R U . . .
C203 C -0.496(2) 0.2335(17) 0.1697(16) 0.041(10) Uani 1 1 d . U . . .
H203 H -0.492973 0.265347 0.186645 0.049 Uiso 1 1 calc R U . . .
C284 C -0.368(3) 0.222(3) 0.168(3) 0.08(2) Uani 1 1 d . U . . .
H28A H -0.332646 0.212500 0.147390 0.124 Uiso 1 1 calc R U . . .
H28B H -0.370620 0.197951 0.192383 0.124 Uiso 1 1 calc R U . . .
H28C H -0.354136 0.253396 0.182718 0.124 Uiso 1 1 calc R U . . .
Au04 Au -0.35895(7) 0.44543(6) -0.49995(5) 0.0234(3) Uani 1 1 d . . . . .
Au06 Au -0.29401(8) 0.41963(6) -0.41673(5) 0.0230(3) Uani 1 1 d . . . . .
Au07 Au -0.12096(8) 0.37934(6) -0.48234(5) 0.0235(3) Uani 1 1 d . . . . .
Au09 Au -0.17037(8) 0.43345(6) -0.55453(5) 0.0238(3) Uani 1 1 d . . . . .
Au0E Au -0.33526(8) 0.53673(6) -0.44469(6) 0.0289(3) Uani 1 1 d . . . . .
Au0H Au -0.03759(7) 0.47076(6) -0.47812(6) 0.0273(3) Uani 1 1 d . . . . .
Au0I Au -0.15677(8) 0.36438(6) -0.37868(5) 0.0281(3) Uani 1 1 d . . . . .
Au0J Au -0.31497(8) 0.47657(6) -0.59704(5) 0.0278(3) Uani 1 1 d . . . . .
Au0L Au -0.39394(8) 0.33940(6) -0.44760(6) 0.0299(4) Uani 1 1 d . . . . .
Au0M Au -0.02749(9) 0.39212(7) -0.56519(6) 0.0326(4) Uani 1 1 d . . . . .
Au0N Au -0.18459(10) 0.33471(6) -0.59380(6) 0.0343(4) Uani 1 1 d . . . . .
Au0O Au -0.44978(9) 0.45023(7) -0.41822(6) 0.0344(4) Uani 1 1 d . . . . .
Cd0Q Cd -0.20849(12) 0.47113(9) -0.47063(8) 0.0211(5) Uani 1 1 d . . . . .
Cd0S Cd -0.26596(13) 0.36922(9) -0.50716(9) 0.0232(5) Uani 1 1 d . . . . .
S011 S -0.0925(4) 0.4736(4) -0.4097(3) 0.0275(19) Uani 1 1 d . . . . .
S013 S -0.2673(5) 0.5516(3) -0.5047(3) 0.0250(18) Uani 1 1 d . . . . .
S015 S -0.2874(5) 0.3000(3) -0.4467(3) 0.0254(18) Uani 1 1 d . . . . .
S016 S -0.2024(5) 0.4938(4) -0.6139(3) 0.035(2) Uani 1 1 d . . . . .
S017 S -0.0753(5) 0.3249(3) -0.4186(3) 0.0282(19) Uani 1 1 d . . . . .
S018 S 0.0142(5) 0.4693(4) -0.5477(4) 0.034(2) Uani 1 1 d . . . . .
S019 S -0.4246(5) 0.4589(4) -0.5774(3) 0.031(2) Uani 1 1 d . . . . .
S01B S -0.4014(6) 0.5202(4) -0.3832(4) 0.043(3) Uani 1 1 d . . . . .
S01D S -0.5005(5) 0.3802(4) -0.4516(4) 0.036(2) Uani 1 1 d . . . . .
S01E S -0.3038(5) 0.3541(4) -0.6000(3) 0.032(2) Uani 1 1 d . . . . .
S01F S -0.0660(7) 0.3135(4) -0.5846(4) 0.043(3) Uani 1 1 d . . . . .
S01G S -0.2355(5) 0.4028(4) -0.3376(3) 0.034(2) Uani 1 1 d . . . . .
C35 C -0.339(3) 0.381(2) -0.2772(19) 0.054(5) Uani 1 1 d . U . . .
C37 C -0.301(2) 0.2424(16) -0.4766(16) 0.041(10) Uani 1 1 d . U . . .
H37 H -0.321976 0.248394 -0.510603 0.049 Uiso 1 1 calc R U . . .
C49 C -0.199(3) 0.2011(18) -0.4293(17) 0.046(11) Uani 1 1 d . U . . .
H49A H -0.192925 0.229500 -0.407746 0.055 Uiso 1 1 calc R U . . .
H49B H -0.151653 0.188512 -0.432820 0.055 Uiso 1 1 calc R U . . .
C50 C 0.142(3) 0.522(2) -0.5251(17) 0.062(5) Uani 1 1 d D U . . .
C57 C -0.300(3) 0.160(2) -0.4471(19) 0.052(12) Uani 1 1 d . U . . .
H57 H -0.328330 0.129364 -0.448428 0.062 Uiso 1 1 calc R U . . .
C71 C -0.245(3) 0.1594(19) -0.4062(18) 0.048(12) Uani 1 1 d . U . . .
H71A H -0.219714 0.128025 -0.401790 0.058 Uiso 1 1 calc R U . . .
H71B H -0.260915 0.169544 -0.375878 0.058 Uiso 1 1 calc R U . . .
C72 C -0.197(3) 0.349(2) -0.2364(19) 0.053(5) Uani 1 1 d . U . . .
H72A H -0.159311 0.328228 -0.218742 0.064 Uiso 1 1 calc R U . . .
H72B H -0.174349 0.376022 -0.251320 0.064 Uiso 1 1 calc R U . . .
C01H C -0.1139(18) 0.5412(12) -0.3377(12) 0.020(7) Uani 1 1 d . U . . .
C01O C 0.075(3) 0.336(2) -0.414(2) 0.060(5) Uani 1 1 d . U . . .
C76 C -0.282(3) 0.358(2) -0.3095(19) 0.054(5) Uani 1 1 d . U . . .
H76 H -0.310486 0.339913 -0.336093 0.065 Uiso 1 1 calc R U . . .
C01P C -0.071(2) 0.5327(16) -0.3853(15) 0.034(9) Uani 1 1 d . U . . .
H01P H -0.087722 0.557260 -0.410389 0.041 Uiso 1 1 calc R U . . .
C01T C -0.474(3) 0.514(2) -0.578(2) 0.063(6) Uani 1 1 d . U . . .
H01T H -0.445624 0.535039 -0.554337 0.075 Uiso 1 1 calc R U . . .
C01Z C 0.009(2) 0.5443(14) -0.3650(14) 0.030(8) Uani 1 1 d . U . . .
C020 C -0.3586(19) 0.2985(14) -0.6140(13) 0.027(8) Uani 1 1 d . U . . .
H020 H -0.343678 0.275339 -0.587209 0.033 Uiso 1 1 calc R U . . .
C80 C -0.536(3) 0.564(2) -0.3685(19) 0.075(6) Uani 1 1 d D U . . .
C022 C 0.035(2) 0.274(2) -0.336(2) 0.059(5) Uani 1 1 d D U . . .
H02P H 0.036919 0.262012 -0.302772 0.071 Uiso 1 1 calc R U . . .
H02Q H -0.007009 0.260820 -0.356157 0.071 Uiso 1 1 calc R U . . .
C81 C -0.509(3) 0.544(2) -0.3186(17) 0.075(6) Uani 1 1 d D U . . .
H81A H -0.468147 0.522715 -0.321285 0.089 Uiso 1 1 calc R U . . .
H81B H -0.546442 0.523380 -0.308136 0.089 Uiso 1 1 calc R U . . .
C025 C -0.482(3) 0.543(2) -0.628(2) 0.063(5) Uani 1 1 d . U . . .
C028 C -0.073(2) 0.5855(15) -0.3202(15) 0.035(9) Uani 1 1 d . U . . .
H02R H -0.083381 0.595269 -0.288066 0.043 Uiso 1 1 calc R U . . .
H02T H -0.083986 0.612683 -0.342895 0.043 Uiso 1 1 calc R U . . .
C02B C -0.216(3) 0.6059(19) -0.4910(19) 0.051(5) Uani 1 1 d . U . . .
H02U H -0.188767 0.601990 -0.458179 0.061 Uiso 1 1 calc R U . . .
C02E C -0.255(2) 0.4848(16) -0.7142(15) 0.036(9) Uani 1 1 d . U . . .
C02H C -0.189(2) 0.5449(16) -0.3512(15) 0.037(10) Uani 1 1 d . U . . .
H02V H -0.201360 0.536144 -0.385160 0.056 Uiso 1 1 calc R U . . .
H02W H -0.203982 0.578121 -0.346404 0.056 Uiso 1 1 calc R U . . .
H02X H -0.212638 0.522998 -0.331400 0.056 Uiso 1 1 calc R U . . .
C02I C -0.435(2) 0.3065(17) -0.6147(16) 0.038(10) Uani 1 1 d . U . . .
C02L C -0.258(3) 0.542(2) -0.716(2) 0.058(14) Uani 1 1 d . U . . .
H02Y H -0.302567 0.552736 -0.735334 0.069 Uiso 1 1 calc R U . . .
H H -0.256706 0.555132 -0.683104 0.069 Uiso 1 1 calc R U . . .
C02M C 0.004(3) 0.227(2) -0.672(2) 0.062(6) Uani 1 1 d . U . . .
H02Z H -0.004378 0.197094 -0.692119 0.075 Uiso 1 1 calc R U . . .
C02O C 0.035(3) 0.331(2) -0.337(2) 0.059(5) Uani 1 1 d . U . . .
C02U C -0.198(3) 0.563(2) -0.737(2) 0.068(16) Uani 1 1 d . U . . .
H02 H -0.172183 0.588200 -0.716430 0.081 Uiso 1 1 calc R U . . .
HA H -0.212944 0.576748 -0.769821 0.081 Uiso 1 1 calc R U . . .
C91 C -0.237(2) 0.2153(17) -0.4771(16) 0.039(10) Uani 1 1 d . U . . .
C037 C 0.005(3) 0.343(2) -0.387(2) 0.059(5) Uani 1 1 d . U . . .
H037 H 0.000200 0.379078 -0.386378 0.071 Uiso 1 1 calc R U . . .
C92 C -0.552(3) 0.575(2) -0.620(2) 0.064(5) Uani 1 1 d . U . . .
H92A H -0.543635 0.595700 -0.591068 0.076 Uiso 1 1 calc R U . . .
H92B H -0.570967 0.594330 -0.648548 0.076 Uiso 1 1 calc R U . . .
C03B C -0.040(3) 0.294(2) -0.645(2) 0.063(5) Uani 1 1 d . U . . .
H03R H -0.067407 0.317357 -0.668440 0.076 Uiso 1 1 calc R U . . .
C03D C -0.513(3) 0.508(2) -0.666(2) 0.064(6) Uani 1 1 d . U . . .
H03S H -0.486899 0.476878 -0.662130 0.076 Uiso 1 1 calc R U . . .
H03T H -0.511134 0.520847 -0.698104 0.076 Uiso 1 1 calc R U . . .
C03K C 0.058(2) 0.5064(18) -0.3633(17) 0.047(11) Uani 1 1 d . U . . .
H03U H 0.038337 0.477292 -0.350875 0.070 Uiso 1 1 calc R U . . .
H03V H 0.101538 0.515456 -0.342152 0.070 Uiso 1 1 calc R U . . .
H03W H 0.069248 0.500206 -0.395705 0.070 Uiso 1 1 calc R U . . .
C03R C -0.595(3) 0.500(2) -0.657(2) 0.064(6) Uani 1 1 d . U . . .
H03X H -0.628656 0.511516 -0.684247 0.077 Uiso 1 1 calc R U . . .
H03Y H -0.604788 0.465905 -0.649845 0.077 Uiso 1 1 calc R U . . .
C96 C -0.183(2) 0.2381(14) -0.5091(14) 0.031(9) Uani 1 1 d . U . . .
H96A H -0.191576 0.224053 -0.541363 0.046 Uiso 1 1 calc R U . . .
H96B H -0.134820 0.231164 -0.494253 0.046 Uiso 1 1 calc R U . . .
H96C H -0.190218 0.273106 -0.511248 0.046 Uiso 1 1 calc R U . . .
C03T C -0.191(3) 0.472(2) -0.6740(18) 0.052(12) Uani 1 1 d . U . . .
H03Z H -0.188360 0.436290 -0.672161 0.063 Uiso 1 1 calc R U . . .
C97 C 0.154(3) 0.4465(17) -0.565(2) 0.063(5) Uani 1 1 d D U . . .
C03U C 0.000(3) 0.360(2) -0.303(2) 0.059(7) Uani 1 1 d . U . . .
H03 H -0.024423 0.387728 -0.319906 0.089 Uiso 1 1 calc R U . . .
HB H 0.036120 0.372564 -0.277233 0.089 Uiso 1 1 calc R U . . .
HC H -0.033500 0.340318 -0.288922 0.089 Uiso 1 1 calc R U . . .
C03X C -0.457(3) 0.329(2) -0.5714(18) 0.056(13) Uani 1 1 d . U . . .
H1 H -0.432091 0.312826 -0.542732 0.084 Uiso 1 1 calc R U . . .
HD H -0.507702 0.325341 -0.572224 0.084 Uiso 1 1 calc R U . . .
HE H -0.444296 0.363139 -0.570588 0.084 Uiso 1 1 calc R U . . .
C03Z C -0.127(3) 0.489(2) -0.690(2) 0.055(13) Uani 1 1 d . U . . .
C042 C -0.085(2) 0.5043(17) -0.2957(16) 0.040(10) Uani 1 1 d . U . . .
H04T H -0.085347 0.470748 -0.307855 0.048 Uiso 1 1 calc R U . . .
H04U H -0.113876 0.505811 -0.269077 0.048 Uiso 1 1 calc R U . . .
C101 C -0.342(3) 0.6518(19) -0.5042(18) 0.051(7) Uani 1 1 d . U . . .
H10F H -0.354147 0.650385 -0.539280 0.077 Uiso 1 1 d R U . . .
H10G H -0.366197 0.625395 -0.489830 0.077 Uiso 1 1 d R U . . .
H10H H -0.358207 0.682755 -0.492650 0.077 Uiso 1 1 d R U . . .
C045 C -0.153(3) 0.514(2) -0.739(2) 0.063(15) Uani 1 1 d . U . . .
H045 H -0.115717 0.516735 -0.760001 0.075 Uiso 1 1 calc R U . . .
C04E C 0.036(3) 0.267(2) -0.697(2) 0.062(5) Uani 1 1 d . U . . .
H04V H 0.006193 0.277693 -0.727354 0.074 Uiso 1 1 calc R U . . .
H04W H 0.084831 0.261471 -0.702395 0.074 Uiso 1 1 calc R U . . .
C04F C -0.106(2) 0.5835(18) -0.5237(17) 0.045(6) Uani 1 1 d . U . . .
H04X H -0.101915 0.566807 -0.492726 0.067 Uiso 1 1 calc R U . . .
H04Y H -0.062490 0.600731 -0.526417 0.067 Uiso 1 1 calc R U . . .
HF H -0.115631 0.559840 -0.549793 0.067 Uiso 1 1 calc R U . . .
C04K C 0.128(3) 0.313(2) -0.376(2) 0.060(5) Uani 1 1 d . U . . .
H04Z H 0.177169 0.313613 -0.383124 0.072 Uiso 1 1 calc R U . . .
C105 C -0.493(3) 0.627(3) -0.319(2) 0.075(6) Uani 1 1 d . U . . .
H105 H -0.492025 0.660466 -0.305336 0.090 Uiso 1 1 calc R U . . .
C04L C 0.033(2) 0.5826(17) -0.3963(16) 0.042(10) Uani 1 1 d . U . . .
H04 H 0.020180 0.573197 -0.430064 0.062 Uiso 1 1 calc R U . . .
HG H 0.083682 0.586767 -0.388805 0.062 Uiso 1 1 calc R U . . .
HH H 0.008973 0.613011 -0.390671 0.062 Uiso 1 1 calc R U . . .
C04P C -0.007(2) 0.5235(17) -0.2792(16) 0.039(10) Uani 1 1 d . U . . .
H2 H 0.027655 0.497035 -0.279963 0.047 Uiso 1 1 calc R U . . .
HI H -0.002025 0.536563 -0.246149 0.047 Uiso 1 1 calc R U . . .
C04Q C -0.073(3) 0.251(2) -0.658(2) 0.064(6) Uani 1 1 d . U . . .
C04X C -0.079(2) 0.5389(17) -0.6631(17) 0.046(11) Uani 1 1 d . U . . .
H3 H -0.107137 0.556013 -0.642179 0.069 Uiso 1 1 calc R U . . .
HJ H -0.067357 0.560830 -0.688202 0.069 Uiso 1 1 calc R U . . .
HK H -0.035037 0.527441 -0.644037 0.069 Uiso 1 1 calc R U . . .
C054 C 0.101(3) 0.383(2) -0.432(2) 0.064(7) Uani 1 1 d . U . . .
H05N H 0.061043 0.405423 -0.439034 0.096 Uiso 1 1 calc R U . . .
H05O H 0.122532 0.377810 -0.460848 0.096 Uiso 1 1 calc R U . . .
H05P H 0.136024 0.397391 -0.406777 0.096 Uiso 1 1 calc R U . . .
C057 C 0.119(3) 0.338(2) -0.333(2) 0.059(5) Uani 1 1 d . U . . .
H05Q H 0.133069 0.372156 -0.334492 0.071 Uiso 1 1 calc R U . . .
H05R H 0.144956 0.322165 -0.304522 0.071 Uiso 1 1 calc R U . . .
C111 C -0.339(3) 0.431(2) -0.269(2) 0.059(7) Uani 1 1 d . U . . .
H11G H -0.291277 0.443613 -0.267185 0.088 Uiso 1 1 d R U . . .
H11H H -0.356567 0.436553 -0.238265 0.088 Uiso 1 1 d R U . . .
H11I H -0.370207 0.446603 -0.294865 0.088 Uiso 1 1 d R U . . .
C05A C 0.008(3) 0.5673(19) -0.3183(18) 0.050(12) Uani 1 1 d . U . . .
H05S H 0.045618 0.591170 -0.307287 0.061 Uiso 1 1 calc R U . . .
C05E C -0.207(3) 0.479(2) -0.7554(19) 0.055(13) Uani 1 1 d . U . . .
H05T H -0.187737 0.446027 -0.756279 0.066 Uiso 1 1 calc R U . . .
H05U H -0.233254 0.487411 -0.787325 0.066 Uiso 1 1 calc R U . . .
C05H C -0.349(3) 0.2700(16) -0.6637(18) 0.049(12) Uani 1 1 d D U . . .
C05O C 0.063(3) 0.294(2) -0.462(2) 0.065(15) Uani 1 1 d . U . . .
H05V H 0.023230 0.272827 -0.458095 0.097 Uiso 1 1 calc R U . . .
H05W H 0.105971 0.274164 -0.461004 0.097 Uiso 1 1 calc R U . . .
H05X H 0.053956 0.311010 -0.492367 0.097 Uiso 1 1 calc R U . . .
C05V C -0.559(3) 0.3491(18) -0.412(2) 0.074(6) Uani 1 1 d D U . . .
H05Y H -0.527622 0.340128 -0.381466 0.089 Uiso 1 1 calc R U . . .
C116 C -0.350(3) 0.2044(18) -0.4535(18) 0.046(11) Uani 1 1 d . U . . .
C064 C -0.595(3) 0.531(2) -0.613(2) 0.064(5) Uani 1 1 d . U . . .
H064 H -0.644133 0.539546 -0.607521 0.077 Uiso 1 1 calc R U . . .
C065 C -0.149(3) 0.6699(19) -0.5111(19) 0.051(5) Uani 1 1 d . U . . .
H06F H -0.120433 0.687550 -0.532326 0.062 Uiso 1 1 calc R U . . .
H06G H -0.125970 0.672632 -0.477269 0.062 Uiso 1 1 calc R U . . .
C06V C -0.162(3) 0.616(2) -0.5270(19) 0.051(4) Uani 1 1 d . U . . .
C073 C -0.213(3) 0.6219(19) -0.5745(18) 0.052(5) Uani 1 1 d . U . . .
H07A H -0.190508 0.612328 -0.602450 0.062 Uiso 1 1 calc R U . . .
H07B H -0.256499 0.602353 -0.574107 0.062 Uiso 1 1 calc R U . . .
C120 C -0.325(3) 0.460(2) -0.716(2) 0.072(17) Uani 1 1 d . U . . .
H12H H -0.342220 0.465203 -0.684960 0.107 Uiso 1 1 calc R U . . .
H12I H -0.319577 0.425873 -0.721473 0.107 Uiso 1 1 calc R U . . .
H12J H -0.358421 0.474360 -0.741658 0.107 Uiso 1 1 calc R U . . .
C3AA C 0.103(2) 0.260(2) -0.357(2) 0.059(5) Uani 1 1 d D U . . .
H3AA H 0.093343 0.236981 -0.383390 0.071 Uiso 1 1 calc R U . . .
H3AB H 0.139440 0.246827 -0.331550 0.071 Uiso 1 1 calc R U . . .
C5AA C -0.070(3) 0.450(2) -0.697(2) 0.075(17) Uani 1 1 d . U . . .
H5AA H -0.029619 0.465373 -0.707774 0.113 Uiso 1 1 d R U . . .
H5AB H -0.090149 0.425653 -0.720114 0.113 Uiso 1 1 d R U . . .
H5AC H -0.054749 0.433963 -0.665614 0.113 Uiso 1 1 d R U . . .
C6AA C 0.062(3) 0.219(2) -0.627(2) 0.063(6) Uani 1 1 d . U . . .
H6AA H 0.104425 0.202502 -0.635591 0.075 Uiso 1 1 calc R U . . .
H6AB H 0.043973 0.200942 -0.600805 0.075 Uiso 1 1 calc R U . . .
C7AA C -0.228(3) 0.687(2) -0.5182(19) 0.052(4) Uani 1 1 d . U . . .
H7AA H -0.238374 0.720925 -0.510820 0.062 Uiso 1 1 calc R U . . .
C8AA C -0.434(4) 0.617(3) -0.358(3) 0.075(6) Uani 1 1 d . U . . .
C9AA C -0.487(3) 0.582(2) -0.280(2) 0.075(6) Uani 1 1 d D U . . .
H9AA H -0.438366 0.576769 -0.262773 0.089 Uiso 1 1 calc R U . . .
H9AB H -0.520506 0.584694 -0.256223 0.089 Uiso 1 1 calc R U . . .
C7CA C -0.363(2) 0.2163(15) -0.4017(15) 0.037(9) Uani 1 1 d . U . . .
H7CA H -0.318829 0.225358 -0.382098 0.055 Uiso 1 1 calc R U . . .
H7CB H -0.383025 0.187902 -0.387681 0.055 Uiso 1 1 calc R U . . .
H7CC H -0.396786 0.243148 -0.402688 0.055 Uiso 1 1 calc R U . . .
C127 C -0.259(3) 0.666(2) -0.4361(19) 0.056(7) Uani 1 1 d . U . . .
H12K H -0.260451 0.638620 -0.414377 0.084 Uiso 1 1 calc R U . . .
H12L H -0.299418 0.687150 -0.434314 0.084 Uiso 1 1 calc R U . . .
H12M H -0.215157 0.684224 -0.426765 0.084 Uiso 1 1 calc R U . . .
C0CA C -0.458(3) 0.2618(19) -0.6398(18) 0.048(11) Uani 1 1 d . U . . .
H0CA H -0.445424 0.233773 -0.618459 0.058 Uiso 1 1 calc R U . . .
H0CB H -0.509619 0.261970 -0.649674 0.058 Uiso 1 1 calc R U . . .
C2CA C -0.464(2) 0.3415(16) -0.6611(14) 0.034(9) Uani 1 1 d . U . . .
H2CA H -0.432556 0.369636 -0.663062 0.041 Uiso 1 1 calc R U . . .
H2CB H -0.512718 0.352761 -0.660419 0.041 Uiso 1 1 calc R U . . .
C129 C -0.084(3) 0.210(2) -0.617(2) 0.065(8) Uani 1 1 d . U . . .
H12N H -0.076477 0.177554 -0.630192 0.098 Uiso 1 1 calc R U . . .
H12O H -0.132151 0.211987 -0.609685 0.098 Uiso 1 1 calc R U . . .
H12P H -0.050231 0.215311 -0.588374 0.098 Uiso 1 1 calc R U . . .
C5CA C -0.267(4) 0.166(3) -0.494(3) 0.09(2) Uani 1 1 d . U . . .
H5CA H -0.230588 0.142062 -0.497623 0.102 Uiso 1 1 calc R U . . .
H5CB H -0.302614 0.168069 -0.523107 0.102 Uiso 1 1 calc R U . . .
C9BA C -0.422(3) 0.259(2) -0.681(2) 0.060(14) Uani 1 1 d . U . . .
H9BA H -0.430236 0.228317 -0.699635 0.071 Uiso 1 1 calc R U . . .
C131 C 0.160(3) 0.3913(17) -0.565(2) 0.063(7) Uani 1 1 d D U . . .
H13I H 0.184941 0.380436 -0.533707 0.094 Uiso 1 1 calc R U . . .
H13J H 0.186422 0.381330 -0.590437 0.094 Uiso 1 1 calc R U . . .
H13K H 0.112846 0.376965 -0.570179 0.094 Uiso 1 1 calc R U . . .
C3CA C -0.311(3) 0.295(2) -0.696(2) 0.058(14) Uani 1 1 d . U . . .
H3CA H -0.260183 0.288988 -0.688422 0.086 Uiso 1 1 d R U . . .
H3CB H -0.327143 0.284408 -0.729352 0.086 Uiso 1 1 d R U . . .
H3CC H -0.319503 0.330028 -0.694132 0.086 Uiso 1 1 d R U . . .
C1CA C -0.459(3) 0.302(2) -0.705(2) 0.071(17) Uani 1 1 d . U . . .
H1CA H -0.506932 0.293830 -0.721395 0.085 Uiso 1 1 calc R U . . .
H1CB H -0.431893 0.316102 -0.729374 0.085 Uiso 1 1 calc R U . . .
C6CA C -0.421(3) 0.197(2) -0.480(2) 0.067(15) Uani 1 1 d . U . . .
H6CA H -0.451123 0.223898 -0.472818 0.100 Uiso 1 1 calc R U . . .
H6CB H -0.439832 0.166706 -0.470298 0.100 Uiso 1 1 calc R U . . .
H6CC H -0.418071 0.196679 -0.514508 0.100 Uiso 1 1 calc R U . . .
C4CA C -0.311(3) 0.2235(16) -0.6462(19) 0.059(14) Uani 1 1 d D U . . .
H4CA H -0.268426 0.231331 -0.623692 0.089 Uiso 1 1 calc R U . . .
H4CB H -0.297324 0.205907 -0.673758 0.089 Uiso 1 1 calc R U . . .
H4CC H -0.342189 0.203316 -0.630069 0.089 Uiso 1 1 calc R U . . .
C8BA C -0.594(3) 0.533(3) -0.400(2) 0.076(8) Uani 1 1 d . U . . .
H8BA H -0.574094 0.502501 -0.407482 0.115 Uiso 1 1 calc R U . . .
H8BB H -0.611590 0.550857 -0.429253 0.115 Uiso 1 1 calc R U . . .
H8BC H -0.633460 0.527691 -0.381429 0.115 Uiso 1 1 calc R U . . .
C9CA C 0.109(3) 0.474(2) -0.531(2) 0.062(5) Uani 1 1 d . U . . .
H9CA H 0.119633 0.458224 -0.499421 0.075 Uiso 1 1 calc R U . . .
C0DA C 0.201(3) 0.520(2) -0.554(2) 0.063(5) Uani 1 1 d . U . . .
H0DA H 0.237752 0.545034 -0.546564 0.075 Uiso 1 1 calc R U . . .
C4DA C 0.177(3) 0.526(2) -0.4724(17) 0.066(7) Uani 1 1 d D U . . .
H4DA H 0.141049 0.519955 -0.451368 0.099 Uiso 1 1 calc R U . . .
H4DB H 0.196048 0.558539 -0.466330 0.099 Uiso 1 1 calc R U . . .
H4DC H 0.214599 0.502239 -0.465852 0.099 Uiso 1 1 calc R U . . .
C1DA C 0.163(3) 0.518(2) -0.607(2) 0.063(5) Uani 1 1 d . U . . .
H1DA H 0.195625 0.529939 -0.629249 0.076 Uiso 1 1 calc R U . . .
H1DB H 0.120939 0.539394 -0.611325 0.076 Uiso 1 1 calc R U . . .
C140 C 0.140(3) 0.461(2) -0.620(2) 0.064(5) Uani 1 1 d . U . . .
H14G H 0.089859 0.457771 -0.635048 0.076 Uiso 1 1 calc R U . . .
H14H H 0.171326 0.444645 -0.639967 0.076 Uiso 1 1 calc R U . . .
C3DA C 0.094(3) 0.561(2) -0.535(2) 0.061(7) Uani 1 1 d . U . . .
H3DA H 0.064399 0.562525 -0.509164 0.092 Uiso 1 1 d R U . . .
H3DB H 0.119769 0.591025 -0.536144 0.092 Uiso 1 1 d R U . . .
H3DC H 0.063589 0.555505 -0.565714 0.092 Uiso 1 1 d R U . . .
C141 C -0.587(3) 0.288(2) -0.4848(18) 0.076(8) Uani 1 1 d D U . . .
H14I H -0.634650 0.282421 -0.502125 0.114 Uiso 1 1 calc R U . . .
H14J H -0.558575 0.259158 -0.485672 0.114 Uiso 1 1 calc R U . . .
H14K H -0.565355 0.315015 -0.499965 0.114 Uiso 1 1 calc R U . . .
C2DA C 0.224(3) 0.473(2) -0.551(2) 0.063(5) Uani 1 1 d . U . . .
H2DA H 0.246663 0.464576 -0.517779 0.075 Uiso 1 1 calc R U . . .
H2DB H 0.257676 0.466116 -0.573717 0.075 Uiso 1 1 calc R U . . .
C142 C -0.669(3) 0.316(2) -0.4281(18) 0.075(6) Uani 1 1 d D U . . .
H142 H -0.702278 0.287596 -0.430862 0.090 Uiso 1 1 calc R U . . .
C6DA C -0.422(3) 0.574(2) -0.636(2) 0.066(7) Uani 1 1 d . U . . .
H6DA H -0.398774 0.585757 -0.604560 0.099 Uiso 1 1 calc R U . . .
H6DB H -0.439019 0.601050 -0.656208 0.099 Uiso 1 1 calc R U . . .
H6DC H -0.388140 0.554997 -0.651117 0.099 Uiso 1 1 calc R U . . .
C143 C -0.421(3) 0.662(2) -0.387(2) 0.075(8) Uani 1 1 d . U . . .
H14L H -0.454497 0.661867 -0.417375 0.113 Uiso 1 1 calc R U . . .
H14M H -0.372943 0.661767 -0.394737 0.113 Uiso 1 1 calc R U . . .
H14N H -0.428885 0.690932 -0.368826 0.113 Uiso 1 1 calc R U . . .
C8DA C -0.665(3) 0.342(2) -0.3796(19) 0.075(6) Uani 1 1 d D U . . .
H8DA H -0.710775 0.354803 -0.373071 0.090 Uiso 1 1 calc R U . . .
H8DB H -0.641684 0.323094 -0.352088 0.090 Uiso 1 1 calc R U . . .
C144 C -0.546(3) 0.513(2) -0.565(2) 0.064(5) Uani 1 1 d . U . . .
C7DA C -0.593(3) 0.3014(16) -0.4321(18) 0.075(6) Uani 1 1 d D U . . .
C0EA C -0.660(3) 0.4036(19) -0.4406(18) 0.075(6) Uani 1 1 d D U . . .
H0EA H -0.630121 0.419541 -0.461735 0.090 Uiso 1 1 calc R U . . .
H0EB H -0.696039 0.426731 -0.432396 0.090 Uiso 1 1 calc R U . . .
C9DA C -0.617(2) 0.3819(18) -0.3956(16) 0.074(6) Uani 1 1 d D U . . .
C1EA C -0.245(3) 0.320(2) -0.2743(19) 0.054(5) Uani 1 1 d . U . . .
C2EA C -0.203(3) 0.277(2) -0.2976(19) 0.054(7) Uani 1 1 d . U . . .
H2EA H -0.197332 0.249132 -0.275437 0.082 Uiso 1 1 calc R U . . .
H2EB H -0.156852 0.288222 -0.303189 0.082 Uiso 1 1 calc R U . . .
H2EC H -0.230551 0.266559 -0.328112 0.082 Uiso 1 1 calc R U . . .
C3EA C -0.246(3) 0.366(2) -0.2043(19) 0.053(5) Uani 1 1 d . U . . .
H3EA H -0.241423 0.401580 -0.199803 0.063 Uiso 1 1 calc R U . . .
H3EB H -0.236085 0.350427 -0.172534 0.063 Uiso 1 1 calc R U . . .
C150 C -0.694(3) 0.3570(17) -0.463(2) 0.076(6) Uani 1 1 d D U . . .
H15G H -0.746125 0.359544 -0.467635 0.091 Uiso 1 1 calc R U . . .
H15H H -0.678907 0.351054 -0.494817 0.091 Uiso 1 1 calc R U . . .
C5EA C -0.325(3) 0.3525(16) -0.2305(19) 0.054(5) Uani 1 1 d D U . . .
H5EA H -0.363250 0.350997 -0.209979 0.065 Uiso 1 1 calc R U . . .
C4EA C -0.299(3) 0.3046(16) -0.2487(19) 0.055(5) Uani 1 1 d D U . . .
H4EA H -0.280128 0.283091 -0.221711 0.066 Uiso 1 1 calc R U . . .
H4EB H -0.336562 0.287694 -0.269962 0.066 Uiso 1 1 calc R U . . .
C6EA C -0.413(3) 0.372(2) -0.3013(19) 0.053(7) Uani 1 1 d . U . . .
H6EA H -0.422773 0.390953 -0.330647 0.080 Uiso 1 1 d R U . . .
H6EB H -0.446573 0.379793 -0.279527 0.080 Uiso 1 1 d R U . . .
H6EC H -0.417043 0.337283 -0.309547 0.080 Uiso 1 1 d R U . . .
C9EA C -0.566(3) 0.527(2) -0.521(2) 0.068(8) Uani 1 1 d . U . . .
H9EC H -0.537239 0.509447 -0.494250 0.102 Uiso 1 1 d R U . . .
H9EA H -0.615749 0.517347 -0.521380 0.102 Uiso 1 1 d R U . . .
H9EB H -0.561189 0.561397 -0.515450 0.102 Uiso 1 1 d R U . . .
C5DA C -0.569(3) 0.449(3) -0.567(3) 0.084(19) Uani 1 1 d . U . . .
H5DA H -0.541285 0.431690 -0.588706 0.127 Uiso 1 1 d R U . . .
H5DB H -0.619535 0.445230 -0.579826 0.127 Uiso 1 1 d R U . . .
H5DC H -0.559775 0.434890 -0.535086 0.127 Uiso 1 1 d R U . . .
C160 C 0.075(3) 0.274(2) -0.615(2) 0.062(5) Uani 1 1 d . U . . .
H16D H 0.061254 0.282399 -0.583053 0.075 Uiso 1 1 calc R U . . .
H16E H 0.125618 0.282833 -0.614113 0.075 Uiso 1 1 calc R U . . .
C162 C -0.261(3) 0.647(2) -0.4898(19) 0.052(4) Uani 1 1 d . U . . .
C167 C -0.577(3) 0.406(2) -0.3502(19) 0.073(8) Uani 1 1 d D U . . .
H16F H -0.580141 0.385443 -0.321945 0.109 Uiso 1 1 d R U . . .
H16G H -0.597921 0.437213 -0.345845 0.109 Uiso 1 1 d R U . . .
H16H H -0.527191 0.409723 -0.354035 0.109 Uiso 1 1 d R U . . .
C170 C 0.029(3) 0.300(2) -0.655(2) 0.063(5) Uani 1 1 d . U . . .
C172 C -0.229(3) 0.6718(19) -0.5754(19) 0.053(5) Uani 1 1 d . U . . .
H17D H -0.275480 0.678265 -0.594371 0.064 Uiso 1 1 calc R U . . .
H17E H -0.192530 0.690286 -0.589470 0.064 Uiso 1 1 calc R U . . .
C173 C -0.465(3) 0.574(2) -0.384(3) 0.075(6) Uani 1 1 d . U . . .
H173 H -0.474886 0.584310 -0.418077 0.089 Uiso 1 1 calc R U . . .
C174 C -0.122(3) 0.240(2) -0.703(2) 0.066(8) Uani 1 1 d . U . . .
H17F H -0.123573 0.205163 -0.709536 0.100 Uiso 1 1 d R U . . .
H17G H -0.169773 0.250813 -0.698537 0.100 Uiso 1 1 d R U . . .
H17H H -0.106673 0.257243 -0.729566 0.100 Uiso 1 1 d R U . . .
C197 C -0.567(3) 0.611(2) -0.350(2) 0.075(6) Uani 1 1 d . U . . .
H19A H -0.603897 0.604587 -0.330084 0.090 Uiso 1 1 calc R U . . .
H19B H -0.583640 0.633476 -0.376452 0.090 Uiso 1 1 calc R U . . .
C202 C -0.565(3) 0.2518(19) -0.413(2) 0.077(8) Uani 1 1 d D U . . .
H20A H -0.591610 0.226103 -0.431244 0.116 Uiso 1 1 calc R U . . .
H20B H -0.570181 0.248898 -0.378897 0.116 Uiso 1 1 calc R U . . .
H20C H -0.514770 0.248763 -0.416336 0.116 Uiso 1 1 calc R U . . .
C209 C -0.381(3) 0.608(3) -0.317(2) 0.078(8) Uani 1 1 d . U . . .
H20D H -0.381389 0.573305 -0.309947 0.117 Uiso 1 1 d R U . . .
H20E H -0.391429 0.626095 -0.288947 0.117 Uiso 1 1 d R U . . .
H20F H -0.333759 0.617085 -0.323827 0.117 Uiso 1 1 d R U . . .
C267 C 0.058(3) 0.349(2) -0.669(2) 0.066(7) Uani 1 1 d . U . . .
H26A H 0.099564 0.357604 -0.645280 0.099 Uiso 1 1 calc R U . . .
H26B H 0.021991 0.373734 -0.668691 0.099 Uiso 1 1 calc R U . . .
H26C H 0.072333 0.346561 -0.700703 0.099 Uiso 1 1 calc R U . . .

loop_
_atom_site_aniso_label
_atom_site_aniso_U_11
_atom_site_aniso_U_22
_atom_site_aniso_U_33
_atom_site_aniso_U_23
_atom_site_aniso_U_13
_atom_site_aniso_U_12
Au01 0.0156(6) 0.0248(8) 0.0181(6) -0.0003(5) -0.0030(5) -0.0004(6)
Au02 0.0161(6) 0.0253(8) 0.0225(7) -0.0011(6) -0.0006(5) -0.0022(6)
Au03 0.0167(6) 0.0266(8) 0.0174(6) -0.0004(5) -0.0041(5) -0.0014(6)
Au05 0.0208(7) 0.0284(8) 0.0191(7) -0.0007(6) 0.0004(5) -0.0056(6)
Au08 0.0202(7) 0.0318(8) 0.0220(7) 0.0044(6) -0.0011(5) -0.0002(7)
Au0A 0.0157(7) 0.0257(8) 0.0298(7) -0.0002(6) -0.0017(5) -0.0035(6)
Au0B 0.0254(7) 0.0269(8) 0.0233(7) -0.0029(6) 0.0006(6) -0.0027(6)
Au0C 0.0270(7) 0.0274(8) 0.0216(7) -0.0028(6) 0.0008(6) -0.0025(7)
Au0D 0.0188(7) 0.0292(8) 0.0280(7) -0.0022(6) 0.0013(5) -0.0059(6)
Au0F 0.0237(7) 0.0342(9) 0.0205(7) -0.0010(6) -0.0053(5) 0.0045(7)
Au0G 0.0209(7) 0.0324(9) 0.0230(7) -0.0003(6) 0.0008(6) -0.0018(6)
Au0K 0.0244(8) 0.0382(10) 0.0265(7) -0.0044(7) 0.0041(6) -0.0106(7)
Cd0P 0.0179(11) 0.0217(12) 0.0186(11) 0.0003(9) -0.0008(8) -0.0033(10)
Cd0R 0.0189(11) 0.0240(13) 0.0239(12) -0.0019(10) -0.0021(9) -0.0010(10)
S00T 0.021(4) 0.027(5) 0.020(4) 0.002(3) -0.002(3) 0.001(4)
S00U 0.021(4) 0.029(5) 0.024(4) -0.005(4) -0.003(3) -0.003(4)
S00V 0.014(4) 0.030(5) 0.025(4) 0.006(4) -0.005(3) 0.001(3)
S00W 0.029(4) 0.033(5) 0.018(4) -0.006(4) 0.004(3) 0.005(4)
S00X 0.027(4) 0.022(4) 0.026(4) -0.004(3) -0.004(3) -0.008(4)
S00Y 0.028(4) 0.029(5) 0.018(4) 0.008(3) -0.009(3) 0.006(4)
S00Z 0.018(4) 0.022(4) 0.032(4) -0.002(4) 0.001(3) -0.006(3)
S010 0.020(4) 0.029(5) 0.034(5) -0.008(4) 0.005(3) -0.007(4)
S012 0.022(4) 0.030(5) 0.029(4) -0.001(4) 0.002(3) 0.004(4)
S014 0.024(4) 0.037(5) 0.026(4) -0.009(4) -0.006(3) 0.007(4)
S01A 0.028(5) 0.057(7) 0.015(4) -0.006(4) 0.000(3) -0.007(5)
S01C 0.039(5) 0.043(6) 0.029(5) -0.016(4) 0.009(4) -0.008(5)
C01I 0.018(11) 0.021(12) 0.022(11) 0.003(10) 0.002(9) -0.008(10)
C01J 0.036(6) 0.040(6) 0.041(6) -0.002(5) 0.004(5) -0.003(5)
C01K 0.020(11) 0.020(12) 0.027(11) 0.001(10) 0.006(10) -0.006(10)
C01L 0.026(12) 0.021(12) 0.032(12) 0.001(10) 0.002(10) -0.003(10)
C01N 0.036(6) 0.040(6) 0.041(6) -0.001(5) 0.005(5) -0.003(5)
C01R 0.030(17) 0.05(2) 0.037(18) -0.012(16) -0.017(15) 0.005(16)
C01U 0.034(13) 0.044(14) 0.037(13) 0.008(11) -0.003(11) 0.004(11)
C01W 0.047(6) 0.053(7) 0.050(6) 0.004(5) 0.003(5) 0.005(5)
C01X 0.035(13) 0.030(13) 0.024(12) -0.008(10) 0.015(10) -0.003(11)
C021 0.035(13) 0.035(14) 0.031(13) 0.007(11) -0.009(10) 0.003(11)
C023 0.014(11) 0.023(12) 0.024(11) 0.006(10) 0.000(9) 0.003(10)
C024 0.047(7) 0.052(7) 0.049(7) 0.004(6) 0.002(5) 0.004(6)
C026 0.044(6) 0.050(6) 0.049(6) 0.001(5) 0.009(5) -0.001(5)
C02C 0.039(14) 0.036(14) 0.035(13) -0.002(11) -0.005(11) -0.012(11)
C02D 0.033(13) 0.034(14) 0.033(13) 0.004(11) 0.004(10) -0.001(11)
C02G 0.035(14) 0.039(14) 0.040(14) -0.009(11) 0.014(11) 0.003(11)
C02P 0.047(7) 0.051(7) 0.048(7) 0.003(6) 0.002(6) 0.004(6)
C02R 0.05(2) 0.05(2) 0.06(2) -0.014(17) 0.028(17) 0.011(17)
C02S 0.048(15) 0.044(15) 0.045(15) 0.004(11) 0.004(11) -0.005(12)
C02Y 0.035(10) 0.041(10) 0.042(10) -0.008(10) 0.002(9) 0.005(10)
C02Z 0.028(10) 0.040(10) 0.042(10) 0.004(9) 0.008(9) -0.011(9)
C030 0.035(13) 0.026(13) 0.032(13) 0.004(10) 0.003(10) -0.008(11)
C031 0.034(13) 0.029(13) 0.032(13) 0.001(10) 0.003(10) 0.010(11)
C032 0.05(2) 0.09(3) 0.07(2) 0.01(2) 0.00(2) 0.02(2)
C033 0.052(16) 0.051(16) 0.049(15) 0.007(12) 0.005(12) -0.007(12)
C034 0.047(6) 0.052(6) 0.049(6) 0.003(5) 0.002(5) 0.004(5)
C038 0.030(13) 0.037(14) 0.029(12) 0.004(11) 0.010(10) -0.008(11)
C03E 0.059(18) 0.065(18) 0.059(17) 0.000(12) 0.006(12) 0.003(12)
C03G 0.045(15) 0.045(15) 0.047(15) 0.001(12) -0.004(11) -0.002(12)
C30 0.028(16) 0.034(18) 0.038(17) 0.011(15) 0.006(14) -0.015(15)
C03H 0.030(13) 0.041(14) 0.032(13) 0.008(11) 0.004(10) 0.002(11)
C03I 0.036(13) 0.033(14) 0.036(13) -0.006(11) 0.006(11) 0.004(11)
C03M 0.057(16) 0.051(16) 0.045(15) 0.003(12) -0.002(12) 0.000(12)
C33 0.058(7) 0.060(7) 0.057(7) 0.003(6) 0.007(6) -0.004(6)
C03N 0.037(18) 0.027(17) 0.034(17) -0.002(14) 0.010(14) 0.013(15)
C34 0.038(14) 0.039(14) 0.037(14) -0.003(11) 0.006(11) 0.001(11)
C03O 0.049(15) 0.048(16) 0.050(15) -0.005(12) 0.006(12) 0.008(12)
C03V 0.046(6) 0.052(6) 0.049(6) 0.001(5) 0.008(5) 0.000(5)
C03Y 0.044(15) 0.049(16) 0.057(16) -0.001(12) 0.010(12) 0.001(12)
C043 0.037(14) 0.044(15) 0.047(15) 0.010(11) 0.003(11) 0.001(11)
C047 0.040(14) 0.040(15) 0.040(14) 0.000(11) 0.003(11) -0.002(11)
C048 0.038(6) 0.040(6) 0.041(6) -0.001(5) 0.005(5) -0.002(5)
C40 0.039(10) 0.037(10) 0.036(10) 0.000(9) 0.004(9) -0.015(10)
C04A 0.044(6) 0.051(6) 0.050(6) 0.001(5) 0.009(5) -0.001(5)
C41 0.032(5) 0.032(6) 0.036(5) 0.000(5) 0.005(5) -0.006(5)
C04B 0.048(7) 0.052(7) 0.049(7) 0.003(6) 0.002(6) 0.005(6)
C04C 0.036(14) 0.039(14) 0.041(14) 0.004(11) 0.006(11) 0.002(11)
C04G 0.029(17) 0.04(2) 0.036(17) 0.006(16) -0.005(14) -0.006(16)
C04M 0.058(7) 0.061(7) 0.055(7) 0.003(6) 0.008(6) -0.005(6)
C04N 0.039(14) 0.050(16) 0.047(15) 0.001(12) 0.008(11) -0.007(12)
C46 0.037(14) 0.045(15) 0.033(13) 0.000(11) 0.005(11) 0.000(11)
C04O 0.037(6) 0.041(6) 0.042(6) -0.003(5) 0.003(5) -0.001(5)
C04R 0.036(10) 0.047(11) 0.050(10) 0.000(10) 0.006(10) -0.001(10)
C48 0.033(17) 0.031(17) 0.029(16) 0.001(14) -0.003(14) 0.017(15)
C04U 0.044(6) 0.050(7) 0.050(6) 0.001(6) 0.009(5) -0.001(6)
C04Z 0.038(14) 0.046(15) 0.043(14) -0.002(11) 0.002(11) 0.004(11)
C055 0.030(13) 0.043(14) 0.041(14) -0.009(11) 0.004(11) -0.001(11)
C51 0.05(2) 0.05(2) 0.05(2) 0.010(18) 0.005(18) -0.011(19)
C056 0.028(12) 0.026(13) 0.034(13) -0.009(10) 0.004(10) -0.002(11)
C05I 0.038(10) 0.045(11) 0.047(10) -0.002(10) 0.000(10) 0.000(10)
C05K 0.022(12) 0.034(13) 0.036(13) 0.001(11) 0.005(10) -0.004(11)
C05M 0.032(13) 0.025(13) 0.032(12) 0.013(10) 0.001(10) -0.019(11)
C05P 0.06(2) 0.08(3) 0.05(2) 0.00(2) 0.014(18) 0.01(2)
C05Q 0.037(6) 0.041(6) 0.042(6) -0.002(5) 0.004(5) -0.003(5)
C05R 0.031(12) 0.019(12) 0.030(12) 0.008(10) 0.006(10) -0.011(10)
C58 0.038(6) 0.041(6) 0.043(6) -0.001(5) 0.004(5) -0.003(5)
C05U 0.022(12) 0.035(13) 0.023(12) -0.004(10) -0.005(10) -0.008(11)
C06U 0.037(14) 0.036(14) 0.042(14) -0.010(11) 0.000(11) 0.008(11)
C06X 0.06(2) 0.06(2) 0.06(2) -0.020(19) 0.002(18) 0.026(19)
C61 0.043(14) 0.043(14) 0.030(13) 0.006(11) 0.012(11) -0.003(11)
C0AA 0.031(6) 0.032(6) 0.037(6) -0.001(5) 0.005(5) -0.006(5)
C1AA 0.051(17) 0.055(17) 0.064(17) -0.002(12) 0.005(12) 0.005(12)
C63 0.033(6) 0.032(6) 0.037(6) -0.001(5) 0.004(5) -0.006(5)
C2AA 0.057(6) 0.061(7) 0.056(6) 0.004(5) 0.008(5) -0.004(5)
C0BA 0.072(19) 0.069(19) 0.062(19) -0.003(12) 0.006(12) 0.002(13)
C65 0.033(6) 0.032(6) 0.036(6) 0.001(5) 0.005(5) -0.004(5)
C1BA 0.047(15) 0.043(15) 0.038(14) 0.006(11) 0.008(11) -0.005(12)
C2BA 0.049(11) 0.056(11) 0.051(11) 0.001(10) 0.008(10) 0.001(10)
C4BA 0.057(7) 0.060(7) 0.057(7) 0.003(6) 0.007(6) -0.004(6)
C68 0.031(10) 0.036(10) 0.041(10) -0.002(9) 0.007(9) -0.019(9)
C8CA 0.064(11) 0.067(12) 0.058(11) 0.004(10) 0.008(10) -0.006(10)
C69 0.045(6) 0.051(6) 0.049(6) 0.001(5) 0.008(5) -0.001(5)
C5BA 0.07(2) 0.07(2) 0.07(2) -0.002(13) 0.003(13) -0.004(13)
C70 0.062(18) 0.067(18) 0.053(17) 0.009(12) 0.000(12) -0.005(12)
C3BA 0.052(11) 0.052(11) 0.052(11) 0.005(10) 0.004(10) 0.006(10)
C6BA 0.055(17) 0.060(17) 0.053(16) 0.003(12) 0.006(12) 0.000(12)
C7BA 0.06(2) 0.029(18) 0.044(19) 0.000(16) 0.001(17) -0.015(17)
C7EA 0.044(6) 0.050(7) 0.049(6) 0.001(6) 0.009(5) -0.001(6)
C75 0.033(6) 0.032(6) 0.037(6) 0.000(5) 0.006(5) -0.004(5)
C77 0.051(16) 0.048(16) 0.053(16) -0.002(12) 0.000(12) 0.002(12)
C78 0.047(15) 0.048(16) 0.051(15) 0.000(12) 0.005(12) 0.000(12)
C86 0.044(6) 0.051(6) 0.050(6) 0.001(5) 0.009(5) -0.002(5)
C88 0.042(19) 0.04(2) 0.06(2) 0.006(17) 0.006(17) -0.031(17)
C93 0.027(10) 0.033(10) 0.038(10) 0.003(9) 0.010(9) -0.002(9)
C94 0.044(19) 0.04(2) 0.034(17) -0.012(16) 0.018(15) 0.001(17)
C98 0.039(6) 0.041(6) 0.043(6) -0.001(5) 0.005(5) -0.003(5)
C106 0.05(2) 0.08(3) 0.05(2) -0.015(19) -0.003(17) 0.020(19)
C107 0.048(7) 0.052(7) 0.049(7) 0.004(6) 0.002(5) 0.005(6)
C108 0.034(5) 0.032(6) 0.038(5) 0.000(5) 0.005(5) -0.006(5)
C109 0.059(7) 0.063(7) 0.057(7) 0.004(5) 0.008(5) -0.005(5)
C114 0.06(2) 0.032(19) 0.045(19) -0.008(16) 0.011(17) 0.016(17)
C115 0.054(16) 0.053(17) 0.055(16) 0.001(12) 0.008(12) 0.002(12)
C119 0.08(3) 0.06(2) 0.06(2) 0.01(2) -0.01(2) 0.01(2)
C121 0.058(17) 0.055(17) 0.056(17) 0.007(12) 0.005(12) 0.000(12)
C123 0.04(2) 0.07(2) 0.08(2) 0.00(2) 0.011(19) 0.001(19)
C126 0.064(18) 0.054(17) 0.059(17) -0.002(12) 0.006(12) 0.009(12)
C133 0.043(19) 0.05(2) 0.05(2) -0.021(18) -0.022(16) -0.002(18)
C136 0.057(7) 0.061(7) 0.056(7) 0.004(6) 0.008(6) -0.004(6)
C137 0.043(11) 0.058(11) 0.053(11) 0.004(10) 0.003(10) 0.007(10)
C138 0.048(6) 0.053(6) 0.050(6) 0.004(5) 0.002(5) 0.005(5)
C146 0.07(2) 0.08(3) 0.08(3) 0.01(2) 0.02(2) -0.01(2)
C147 0.051(11) 0.054(11) 0.048(11) -0.001(10) 0.007(10) 0.006(10)
C148 0.056(6) 0.060(7) 0.055(6) 0.003(5) 0.008(5) -0.004(5)
C153 0.054(11) 0.057(11) 0.053(11) 0.002(10) 0.008(10) -0.007(10)
C155 0.06(2) 0.04(2) 0.05(2) -0.010(17) 0.015(18) 0.004(18)
C159 0.033(6) 0.033(6) 0.037(6) -0.001(5) 0.005(5) -0.007(5)
C164 0.06(2) 0.05(2) 0.06(2) -0.001(18) -0.001(19) 0.001(19)
C176 0.061(11) 0.066(12) 0.064(11) 0.010(10) 0.007(10) -0.006(10)
C203 0.041(14) 0.040(15) 0.040(14) 0.000(11) 0.001(11) -0.003(11)
C284 0.08(3) 0.08(3) 0.08(3) -0.02(2) 0.01(2) 0.00(2)
Au04 0.0168(6) 0.0288(8) 0.0233(7) 0.0027(6) -0.0015(5) 0.0007(6)
Au06 0.0207(7) 0.0294(8) 0.0181(6) 0.0008(6) 0.0002(5) -0.0015(6)
Au07 0.0212(7) 0.0262(8) 0.0216(7) -0.0003(6) -0.0026(5) 0.0006(6)
Au09 0.0238(7) 0.0276(8) 0.0197(7) 0.0007(6) 0.0019(5) 0.0019(6)
Au0E 0.0259(7) 0.0325(9) 0.0269(7) -0.0036(6) -0.0009(6) 0.0055(7)
Au0H 0.0170(7) 0.0294(8) 0.0342(8) 0.0022(7) -0.0007(6) -0.0021(6)
Au0I 0.0226(7) 0.0377(9) 0.0216(7) 0.0046(6) -0.0052(6) -0.0014(7)
Au0J 0.0286(8) 0.0333(9) 0.0197(7) 0.0031(6) -0.0030(6) 0.0040(7)
Au0L 0.0217(7) 0.0369(9) 0.0291(8) 0.0023(7) -0.0025(6) -0.0074(7)
Au0M 0.0313(8) 0.0422(10) 0.0241(8) 0.0045(7) 0.0036(6) 0.0093(8)
Au0N 0.0477(10) 0.0310(9) 0.0211(7) -0.0058(7) -0.0052(7) 0.0076(8)
Au0O 0.0266(8) 0.0447(10) 0.0332(8) 0.0028(7) 0.0083(6) 0.0050(8)
Cd0Q 0.0178(11) 0.0258(13) 0.0186(11) -0.0002(10) -0.0011(8) -0.0046(10)
Cd0S 0.0211(12) 0.0226(13) 0.0237(12) -0.0006(10) -0.0041(9) 0.0000(10)
S011 0.020(4) 0.031(5) 0.029(4) 0.002(4) -0.008(3) -0.003(4)
S013 0.025(4) 0.022(4) 0.026(4) -0.001(3) -0.002(3) 0.004(4)
S015 0.029(4) 0.025(5) 0.021(4) -0.002(3) 0.000(3) -0.005(4)
S016 0.039(5) 0.035(5) 0.030(5) 0.010(4) 0.005(4) 0.012(5)
S017 0.025(4) 0.026(5) 0.031(5) 0.005(4) -0.005(4) 0.005(4)
S018 0.020(4) 0.038(6) 0.047(5) 0.006(5) 0.013(4) -0.002(4)
S019 0.024(4) 0.037(6) 0.030(5) 0.000(4) -0.003(3) -0.001(4)
S01B 0.050(6) 0.046(7) 0.035(5) -0.003(5) 0.011(5) 0.016(5)
S01D 0.020(4) 0.058(7) 0.030(5) 0.001(5) 0.000(4) -0.007(5)
S01E 0.042(5) 0.025(5) 0.025(4) -0.008(4) -0.008(4) 0.002(4)
S01F 0.066(7) 0.040(6) 0.022(5) -0.007(4) -0.001(5) 0.011(6)
S01G 0.034(5) 0.048(6) 0.018(4) 0.009(4) -0.005(3) -0.013(5)
C35 0.051(6) 0.058(7) 0.051(6) 0.002(5) 0.005(5) -0.003(5)
C37 0.043(14) 0.037(14) 0.040(14) 0.002(11) -0.006(11) -0.005(11)
C49 0.049(15) 0.044(15) 0.042(15) 0.002(11) 0.001(11) -0.006(12)
C50 0.058(7) 0.064(7) 0.067(7) 0.002(5) 0.011(5) 0.000(5)
C57 0.051(16) 0.048(16) 0.055(16) -0.002(12) 0.000(12) -0.001(12)
C71 0.049(15) 0.046(16) 0.048(15) 0.001(12) 0.003(12) 0.006(12)
C72 0.052(7) 0.057(7) 0.051(7) 0.002(6) 0.005(6) -0.003(6)
C01H 0.022(11) 0.014(11) 0.023(11) -0.004(9) -0.001(9) 0.005(10)
C01O 0.057(7) 0.060(7) 0.061(7) 0.003(6) 0.004(6) 0.003(6)
C76 0.053(7) 0.058(7) 0.051(7) 0.001(6) 0.005(5) -0.003(6)
C01P 0.028(13) 0.036(14) 0.039(13) 0.005(11) 0.004(10) -0.006(11)
C01T 0.062(7) 0.064(7) 0.061(7) -0.001(6) 0.003(6) 0.008(6)
C01Z 0.030(13) 0.023(13) 0.036(13) 0.004(10) 0.002(10) -0.009(11)
C020 0.027(12) 0.027(13) 0.026(12) 0.002(10) 0.000(10) -0.003(10)
C80 0.073(7) 0.076(8) 0.075(7) -0.005(5) 0.014(5) 0.003(5)
C022 0.057(7) 0.059(7) 0.060(7) 0.003(6) 0.004(6) 0.002(6)
C81 0.073(8) 0.076(8) 0.075(8) -0.004(6) 0.013(6) 0.003(6)
C025 0.063(7) 0.064(7) 0.062(7) 0.000(5) 0.002(5) 0.009(5)
C028 0.034(13) 0.031(13) 0.037(13) -0.009(11) -0.010(10) 0.004(11)
C02B 0.053(6) 0.051(7) 0.048(6) 0.000(5) 0.006(5) -0.001(6)
C02E 0.034(13) 0.036(14) 0.036(13) 0.000(11) 0.004(11) -0.003(11)
C02H 0.030(17) 0.041(19) 0.039(18) -0.013(16) -0.003(14) 0.007(16)
C02I 0.033(13) 0.041(14) 0.037(13) 0.008(11) 0.000(11) -0.008(11)
C02L 0.062(17) 0.057(17) 0.055(17) -0.005(12) 0.009(12) 0.002(12)
C02M 0.065(8) 0.060(8) 0.062(7) -0.003(6) 0.011(6) 0.005(6)
C02O 0.056(7) 0.060(7) 0.060(7) 0.003(5) 0.005(5) 0.002(5)
C02U 0.068(19) 0.064(19) 0.069(19) 0.004(12) 0.008(12) 0.000(13)
C91 0.042(14) 0.038(14) 0.038(14) 0.001(11) 0.006(11) 0.004(11)
C037 0.056(7) 0.059(7) 0.060(7) 0.003(6) 0.004(6) 0.003(6)
C92 0.063(7) 0.064(7) 0.062(7) 0.000(6) 0.003(6) 0.009(6)
C03B 0.066(7) 0.061(7) 0.063(7) -0.003(6) 0.012(6) 0.005(6)
C03D 0.063(7) 0.064(7) 0.062(7) 0.001(6) 0.002(6) 0.008(6)
C03K 0.038(19) 0.06(2) 0.046(19) -0.001(17) 0.005(16) -0.014(18)
C03R 0.063(7) 0.065(7) 0.063(7) 0.001(6) 0.003(6) 0.008(6)
C96 0.034(17) 0.022(16) 0.038(17) 0.003(14) 0.009(14) 0.003(14)
C03T 0.054(16) 0.055(16) 0.046(15) -0.001(12) 0.004(12) -0.006(12)
C97 0.058(7) 0.064(7) 0.067(7) 0.002(5) 0.012(5) 0.000(5)
C03U 0.055(11) 0.063(11) 0.060(11) 0.003(10) 0.008(10) 0.004(10)
C03X 0.05(2) 0.07(2) 0.05(2) -0.012(19) 0.000(17) -0.034(19)
C03Z 0.049(16) 0.059(17) 0.057(16) -0.005(12) 0.013(12) 0.009(12)
C042 0.041(14) 0.041(14) 0.038(14) -0.006(11) 0.002(11) 0.000(11)
C101 0.056(11) 0.049(11) 0.048(11) -0.003(10) 0.008(10) 0.001(10)
C045 0.062(18) 0.065(19) 0.062(18) 0.000(12) 0.012(12) -0.002(12)
C04E 0.065(7) 0.060(7) 0.062(7) -0.003(6) 0.011(6) 0.005(6)
C04F 0.044(10) 0.048(11) 0.044(10) 0.006(10) 0.013(9) -0.010(10)
C04K 0.057(7) 0.060(7) 0.060(7) 0.003(5) 0.004(5) 0.003(5)
C105 0.074(8) 0.076(8) 0.076(8) -0.004(6) 0.013(6) 0.004(6)
C04L 0.044(19) 0.040(19) 0.040(18) -0.014(16) 0.006(15) 0.000(17)
C04P 0.035(14) 0.041(14) 0.041(14) 0.000(11) 0.008(11) -0.005(11)
C04Q 0.067(8) 0.062(8) 0.064(8) -0.002(7) 0.012(6) 0.004(7)
C04X 0.05(2) 0.04(2) 0.05(2) 0.001(17) 0.011(17) 0.019(17)
C054 0.059(11) 0.063(12) 0.068(11) 0.004(11) 0.003(10) 0.004(11)
C057 0.057(7) 0.060(7) 0.061(7) 0.003(6) 0.005(6) 0.002(6)
C111 0.055(11) 0.063(11) 0.055(11) 0.000(10) -0.002(10) -0.005(10)
C05A 0.050(16) 0.047(16) 0.051(16) 0.002(12) -0.001(12) -0.003(12)
C05E 0.054(16) 0.055(17) 0.057(16) 0.004(12) 0.014(12) -0.007(12)
C05H 0.056(16) 0.042(15) 0.047(15) -0.001(12) 0.003(12) 0.005(12)
C05O 0.06(2) 0.06(2) 0.07(2) 0.01(2) -0.014(19) 0.01(2)
C05V 0.072(8) 0.075(8) 0.075(8) 0.000(6) 0.013(6) -0.002(6)
C116 0.048(15) 0.041(15) 0.047(15) 0.003(11) 0.001(11) -0.008(12)
C064 0.063(7) 0.065(7) 0.063(7) 0.000(5) 0.003(5) 0.009(5)
C065 0.053(6) 0.052(7) 0.049(6) 0.001(5) 0.006(5) -0.002(6)
C06V 0.053(6) 0.051(6) 0.048(6) 0.002(5) 0.007(5) -0.002(5)
C073 0.054(7) 0.052(7) 0.049(7) 0.002(6) 0.006(6) -0.001(6)
C120 0.06(2) 0.08(3) 0.08(3) -0.01(2) 0.01(2) 0.00(2)
C3AA 0.057(7) 0.060(7) 0.060(7) 0.003(6) 0.005(6) 0.002(6)
C5AA 0.07(3) 0.08(3) 0.07(3) 0.00(2) 0.02(2) 0.03(2)
C6AA 0.065(8) 0.061(8) 0.062(7) -0.002(6) 0.011(6) 0.005(6)
C7AA 0.054(6) 0.052(6) 0.050(6) 0.001(5) 0.006(5) -0.002(5)
C8AA 0.075(8) 0.076(9) 0.075(8) -0.006(7) 0.012(7) 0.003(7)
C9AA 0.074(8) 0.076(8) 0.075(8) -0.004(6) 0.014(6) 0.003(6)
C7CA 0.047(19) 0.023(17) 0.039(18) 0.008(15) 0.003(15) -0.003(16)
C127 0.062(11) 0.057(11) 0.049(11) -0.003(10) 0.008(10) 0.004(10)
C0CA 0.045(15) 0.051(16) 0.048(15) 0.003(12) 0.002(11) -0.005(12)
C2CA 0.033(13) 0.036(14) 0.030(13) 0.002(11) -0.007(10) 0.003(11)
C129 0.068(12) 0.063(12) 0.067(12) -0.001(11) 0.014(11) 0.003(11)
C5CA 0.09(2) 0.08(2) 0.08(2) -0.004(13) 0.008(13) 0.007(13)
C9BA 0.063(17) 0.057(17) 0.055(17) -0.005(12) -0.002(12) -0.003(12)
C131 0.059(11) 0.061(11) 0.067(11) 0.003(10) 0.009(10) -0.002(10)
C3CA 0.06(2) 0.05(2) 0.06(2) -0.013(19) 0.009(19) 0.015(19)
C1CA 0.07(2) 0.07(2) 0.07(2) -0.001(13) 0.005(13) -0.003(13)
C6CA 0.06(2) 0.05(2) 0.08(3) -0.02(2) -0.01(2) 0.01(2)
C4CA 0.07(2) 0.05(2) 0.05(2) 0.004(18) -0.017(18) -0.01(2)
C8BA 0.073(12) 0.079(12) 0.078(12) -0.008(11) 0.013(10) 0.006(11)
C9CA 0.058(7) 0.064(7) 0.066(7) 0.002(6) 0.011(6) 0.000(6)
C0DA 0.058(7) 0.064(7) 0.067(7) 0.002(5) 0.012(5) -0.001(5)
C4DA 0.063(11) 0.066(12) 0.069(11) 0.003(11) 0.008(10) 0.001(11)
C1DA 0.059(7) 0.065(7) 0.067(7) 0.002(6) 0.012(6) -0.001(6)
C140 0.059(7) 0.065(7) 0.067(7) 0.002(6) 0.012(6) 0.000(6)
C3DA 0.054(11) 0.063(12) 0.066(11) 0.001(10) 0.009(10) 0.004(10)
C141 0.075(12) 0.077(12) 0.076(12) -0.003(11) 0.012(11) -0.002(11)
C2DA 0.058(7) 0.065(7) 0.067(7) 0.002(6) 0.012(6) 0.000(6)
C142 0.073(7) 0.076(8) 0.076(7) 0.001(5) 0.013(5) -0.003(5)
C6DA 0.066(11) 0.068(12) 0.061(11) 0.001(10) 0.001(10) 0.013(10)
C143 0.076(12) 0.075(13) 0.075(12) -0.008(11) 0.014(11) 0.004(11)
C8DA 0.073(8) 0.076(8) 0.076(8) 0.001(6) 0.013(6) -0.003(6)
C144 0.063(7) 0.065(7) 0.063(7) 0.000(6) 0.004(6) 0.009(6)
C7DA 0.073(8) 0.076(8) 0.075(8) 0.000(6) 0.012(6) -0.003(6)
C0EA 0.073(8) 0.076(8) 0.076(8) 0.001(6) 0.012(6) -0.001(6)
C9DA 0.073(7) 0.076(7) 0.075(7) 0.000(5) 0.013(5) -0.003(5)
C1EA 0.053(6) 0.058(6) 0.051(6) 0.001(5) 0.005(5) -0.003(5)
C2EA 0.054(11) 0.059(11) 0.050(11) 0.001(10) 0.007(10) -0.005(10)
C3EA 0.051(7) 0.057(7) 0.050(7) 0.002(6) 0.005(6) -0.002(6)
C150 0.074(8) 0.077(8) 0.076(8) 0.001(6) 0.012(6) -0.002(6)
C5EA 0.052(6) 0.058(6) 0.051(6) 0.002(5) 0.005(5) -0.003(5)
C4EA 0.053(7) 0.058(7) 0.052(7) 0.002(6) 0.004(5) -0.003(6)
C6EA 0.046(11) 0.061(11) 0.053(11) 0.006(10) 0.005(10) -0.007(10)
C9EA 0.068(12) 0.069(12) 0.066(12) 0.000(11) 0.003(10) 0.016(11)
C5DA 0.06(3) 0.10(3) 0.08(3) 0.01(2) 0.01(2) 0.00(2)
C160 0.065(7) 0.061(7) 0.062(7) -0.002(6) 0.011(6) 0.006(6)
C162 0.055(6) 0.052(6) 0.049(6) 0.000(5) 0.006(5) -0.001(5)
C167 0.073(12) 0.074(12) 0.073(12) -0.002(11) 0.016(10) -0.004(11)
C170 0.066(7) 0.061(7) 0.062(7) -0.003(5) 0.011(5) 0.006(5)
C172 0.055(7) 0.052(7) 0.051(7) 0.001(6) 0.005(6) -0.002(6)
C173 0.074(8) 0.075(8) 0.075(8) -0.005(6) 0.013(6) 0.003(6)
C174 0.071(12) 0.064(12) 0.064(12) -0.004(11) 0.009(11) 0.012(11)
C197 0.074(8) 0.076(8) 0.076(8) -0.004(6) 0.013(6) 0.003(6)
C202 0.078(12) 0.078(12) 0.076(12) 0.002(11) 0.013(11) -0.004(11)
C209 0.077(12) 0.080(13) 0.077(12) -0.008(11) 0.008(11) 0.003(11)
C267 0.072(11) 0.060(11) 0.065(11) -0.003(10) 0.010(10) 0.005(10)

loop_
_atom_type_symbol
_atom_type_description
_atom_type_scat_dispersion_real
_atom_type_scat_dispersion_imag
_atom_type_scat_source
C C 0.0181 0.0091 'International Tables Vol C Tables 4.2.6.8 and 6.1.1.4'
H H 0.0000 0.0000 'International Tables Vol C Tables 4.2.6.8 and 6.1.1.4'
Au Au -4.4197 7.2980 'International Tables Vol C Tables 4.2.6.8 and 6.1.1.4'
Cd Cd 0.1185 4.6533 'International Tables Vol C Tables 4.2.6.8 and 6.1.1.4'
S S 0.3331 0.5567 'International Tables Vol C Tables 4.2.6.8 and 6.1.1.4'

loop_
_geom_angle_atom_site_label_1
_geom_angle_atom_site_label_2
_geom_angle_atom_site_label_3
_geom_angle
_geom_angle_site_symmetry_1
_geom_angle_site_symmetry_3
_geom_angle_publ_flag
Au03 Au01 Au08 137.58(7) . . ?
Au03 Au01 Au0A 75.44(6) . . ?
Au03 Au01 Au0C 59.33(5) . . ?
Au03 Au01 Au0G 66.12(5) . . ?
Au03 Au01 Cd0P 60.13(6) . . ?
Au03 Au01 Cd0R 72.06(7) . . ?
Au08 Au01 Au0C 134.99(6) . . ?
Au0A Au01 Au08 100.76(6) . . ?
Au0A Au01 Au0C 123.73(6) . . ?
Au0A Au01 Au0G 66.35(5) . . ?
Au0G Au01 Au08 151.60(6) . . ?
Au0G Au01 Au0C 65.76(5) . . ?
Cd0P Au01 Au08 79.26(6) . . ?
Cd0P Au01 Au0A 66.89(6) . . ?
Cd0P Au01 Au0C 110.16(7) . . ?
Cd0P Au01 Au0G 114.85(7) . . ?
Cd0R Au01 Au08 81.63(7) . . ?
Cd0R Au01 Au0A 132.29(8) . . ?
Cd0R Au01 Au0C 64.30(6) . . ?
Cd0R Au01 Au0G 126.14(7) . . ?
Cd0R Au01 Cd0P 66.88(8) . . ?
S00V Au01 Au03 171.9(2) . . ?
S00V Au01 Au08 47.9(2) . . ?
S00V Au01 Au0A 110.7(2) . . ?
S00V Au01 Au0C 112.6(2) . . ?
S00V Au01 Au0G 110.9(2) . . ?
S00V Au01 Cd0P 126.7(2) . . ?
S00V Au01 Cd0R 105.7(2) . . ?
Au05 Au02 Au0B 73.90(6) . . ?
Au05 Au02 Au0D 58.92(5) . . ?
Au05 Au02 Au0F 134.94(6) . . ?
Au05 Au02 Au0K 66.29(5) . . ?
Au05 Au02 Cd0P 59.19(6) . . ?
Au05 Au02 Cd0R 68.21(7) . . ?
Au0B Au02 Au0D 121.39(6) . . ?
Au0B Au02 Au0F 100.23(6) . . ?
Au0B Au02 Au0K 66.86(5) . . ?
Au0B Au02 Cd0P 65.80(6) . . ?
Au0F Au02 Au0D 137.37(6) . . ?
Au0K Au02 Au0D 63.64(5) . . ?
Au0K Au02 Au0F 153.16(7) . . ?
Cd0P Au02 Au0D 109.83(7) . . ?
Cd0P Au02 Au0F 77.39(6) . . ?
Cd0P Au02 Au0K 114.65(7) . . ?
Cd0R Au02 Au0B 128.98(8) . . ?
Cd0R Au02 Au0D 63.28(7) . . ?
Cd0R Au02 Au0F 84.33(7) . . ?
Cd0R Au02 Au0K 122.30(8) . . ?
Cd0R Au02 Cd0P 65.86(7) . . ?
S014 Au02 Au05 172.7(3) . . ?
S014 Au02 Au0B 113.4(2) . . ?
S014 Au02 Au0D 114.9(3) . . ?
S014 Au02 Au0F 46.1(2) . . ?
S014 Au02 Au0K 115.5(2) . . ?
S014 Au02 Cd0P 123.3(2) . . ?
S014 Au02 Cd0R 106.0(2) . . ?
Au01 Au03 Au0C 71.71(6) . . ?
Au01 Au03 Au0F 135.53(7) . . ?
Au01 Au03 Au0G 64.18(5) . . ?
Au01 Au03 Cd0P 66.22(7) . . ?
Au01 Au03 Cd0R 56.83(6) . . ?
Au0C Au03 Au0F 103.72(6) . . ?
Au0C Au03 Au0G 68.99(5) . . ?
Au0C Au03 Cd0R 63.87(6) . . ?
Au0F Au03 Au0G 157.36(6) . . ?
Au0F Au03 Cd0R 80.94(6) . . ?
Au0G Au03 Cd0R 112.36(7) . . ?
Cd0P Au03 Au0C 124.81(8) . . ?
Cd0P Au03 Au0F 83.99(7) . . ?
Cd0P Au03 Au0G 118.06(7) . . ?
Cd0P Au03 Cd0R 63.72(7) . . ?
S00Y Au03 Au01 174.1(2) . . ?
S00Y Au03 Au0C 112.6(2) . . ?
S00Y Au03 Au0F 48.6(2) . . ?
S00Y Au03 Au0G 113.0(2) . . ?
S00Y Au03 Cd0P 112.5(2) . . ?
S00Y Au03 Cd0R 128.4(2) . . ?
Au02 Au05 Au08 134.64(7) . . ?
Au02 Au05 Au0B 58.26(5) . . ?
Au02 Au05 Au0D 73.40(6) . . ?
Au02 Au05 Au0K 64.31(5) . . ?
Au02 Au05 Cd0P 68.08(6) . . ?
Au02 Au05 Cd0R 58.64(6) . . ?
Au08 Au05 Au0B 134.57(6) . . ?
Au08 Au05 Au0K 157.67(7) . . ?
Au0D Au05 Au08 103.61(6) . . ?
Au0D Au05 Au0B 120.49(6) . . ?
Au0D Au05 Au0K 67.40(5) . . ?
Au0D Au05 Cd0R 65.54(6) . . ?
Au0K Au05 Au0B 61.75(5) . . ?
Cd0P Au05 Au08 81.84(7) . . ?
Cd0P Au05 Au0B 63.09(6) . . ?
Cd0P Au05 Au0D 128.53(7) . . ?
Cd0P Au05 Au0K 120.03(8) . . ?
Cd0P Au05 Cd0R 65.70(7) . . ?
Cd0R Au05 Au08 78.57(6) . . ?
Cd0R Au05 Au0B 108.79(7) . . ?
Cd0R Au05 Au0K 113.15(7) . . ?
S01A Au05 Au02 174.9(3) . . ?
S01A Au05 Au08 48.1(2) . . ?
S01A Au05 Au0B 116.6(3) . . ?
S01A Au05 Au0D 110.9(3) . . ?
S01A Au05 Au0K 114.2(2) . . ?
S01A Au05 Cd0P 109.9(2) . . ?
S01A Au05 Cd0R 125.3(3) . . ?
Au05 Au08 Au01 84.36(5) . . ?
S00V Au08 Au01 50.3(2) . . ?
S00V Au08 Au05 129.5(2) . . ?
S01A Au08 Au01 131.1(3) . . ?
S01A Au08 Au05 50.4(2) . . ?
S01A Au08 S00V 177.0(4) . . ?
Au01 Au0A Au0G 57.66(5) . . ?
Au01 Au0A Cd0P 55.73(6) . . ?
Cd0P Au0A Au0G 100.23(6) . . ?
S00U Au0A Au01 79.3(2) . . ?
S00U Au0A Au0G 136.6(2) . . ?
S00U Au0A Cd0P 53.1(2) . . ?
S00U Au0A S012 177.7(3) . . ?
S012 Au0A Au01 101.2(2) . . ?
S012 Au0A Au0G 44.2(2) . . ?
S012 Au0A Cd0P 125.4(2) . . ?
Au02 Au0B Au05 47.84(4) . . ?
Au02 Au0B Au0K 58.04(5) . . ?
Au02 Au0B Cd0P 57.81(6) . . ?
Au0K Au0B Au05 55.67(5) . . ?
Cd0P Au0B Au05 50.00(5) . . ?
Cd0P Au0B Au0K 102.29(7) . . ?
S00T Au0B Au02 78.3(2) . . ?
S00T Au0B Au05 100.1(2) . . ?
S00T Au0B Au0K 135.9(2) . . ?
S00T Au0B Cd0P 52.2(2) . . ?
S00T Au0B S01C 179.7(4) . . ?
S01C Au0B Au02 101.9(3) . . ?
S01C Au0B Au05 80.2(3) . . ?
S01C Au0B Au0K 44.2(3) . . ?
S01C Au0B Cd0P 128.1(3) . . ?
Au03 Au0C Au01 48.96(4) . . ?
Au03 Au0C Cd0R 61.25(6) . . ?
Cd0R Au0C Au01 50.73(5) . . ?
S00W Au0C Au01 76.9(2) . . ?
S00W Au0C Au03 100.4(2) . . ?
S00W Au0C Cd0R 124.4(2) . . ?
S00X Au0C Au01 101.2(2) . . ?
S00X Au0C Au03 79.9(2) . . ?
S00X Au0C Cd0R 53.1(2) . . ?
S00X Au0C S00W 176.9(3) . . ?
Au05 Au0D Au02 47.68(4) . . ?
Au05 Au0D Cd0R 57.31(6) . . ?
Cd0R Au0D Au02 49.42(6) . . ?
S00Z Au0D Au02 100.3(2) . . ?
S00Z Au0D Au05 78.6(2) . . ?
S00Z Au0D Cd0R 52.9(2) . . ?
S010 Au0D Au02 78.1(2) . . ?
S010 Au0D Au05 100.9(2) . . ?
S010 Au0D Cd0R 125.4(3) . . ?
S010 Au0D S00Z 178.2(3) . . ?
Au03 Au0F Au02 84.48(5) . . ?
S00Y Au0F Au02 132.3(2) . . ?
S00Y Au0F Au03 51.0(2) . . ?
S00Y Au0F S014 174.7(4) . . ?
S014 Au0F Au02 48.0(2) . . ?
S014 Au0F Au03 126.7(2) . . ?
Au01 Au0G Au03 49.71(4) . . ?
Au01 Au0G Au0A 55.99(4) . . ?
Au03 Au0G Au0A 64.61(5) . . ?
S00W Au0G Au01 80.9(2) . . ?
S00W Au0G Au03 95.7(2) . . ?
S00W Au0G Au0A 136.0(2) . . ?
S012 Au0G Au01 99.7(2) . . ?
S012 Au0G Au03 85.8(2) . . ?
S012 Au0G Au0A 44.4(2) . . ?
S012 Au0G S00W 178.4(3) . . ?
Au02 Au0K Au05 49.40(4) . . ?
Au02 Au0K Au0B 55.10(5) . . ?
Au05 Au0K Au0B 62.58(5) . . ?
S010 Au0K Au02 83.8(2) . . ?
S010 Au0K Au05 96.5(2) . . ?
S010 Au0K Au0B 138.5(2) . . ?
S01C Au0K Au02 98.9(2) . . ?
S01C Au0K Au05 85.5(3) . . ?
S01C Au0K Au0B 44.1(2) . . ?
S01C Au0K S010 177.3(3) . . ?
Au01 Cd0P Au02 107.31(8) . . ?
Au01 Cd0P Au0A 57.38(6) . . ?
Au01 Cd0P Au0B 158.94(9) . . ?
Au01 Cd0P Cd0R 54.18(7) . . ?
Au02 Cd0P Au0A 160.11(9) . . ?
Au02 Cd0P Au0B 56.39(6) . . ?
Au02 Cd0P Cd0R 53.16(6) . . ?
Au03 Cd0P Au01 53.65(6) . . ?
Au03 Cd0P Au02 92.40(7) . . ?
Au03 Cd0P Au05 124.31(10) . . ?
Au03 Cd0P Au0A 68.47(6) . . ?
Au03 Cd0P Au0B 132.98(9) . . ?
Au03 Cd0P Cd0R 63.97(7) . . ?
Au05 Cd0P Au01 92.82(8) . . ?
Au05 Cd0P Au02 52.73(6) . . ?
Au05 Cd0P Au0A 133.85(9) . . ?
Au05 Cd0P Au0B 66.91(7) . . ?
Au05 Cd0P Cd0R 60.36(7) . . ?
Au0B Cd0P Au0A 141.53(9) . . ?
Cd0R Cd0P Au0A 110.63(9) . . ?
Cd0R Cd0P Au0B 107.82(8) . . ?
S00T Cd0P Au01 150.2(2) . . ?
S00T Cd0P Au02 73.4(2) . . ?
S00T Cd0P Au03 96.7(2) . . ?
S00T Cd0P Au05 109.1(2) . . ?
S00T Cd0P Au0A 113.0(2) . . ?
S00T Cd0P Au0B 44.57(19) . . ?
S00T Cd0P Cd0R 119.9(2) . . ?
S00T Cd0P S00U 119.0(3) . . ?
S00U Cd0P Au01 75.6(2) . . ?
S00U Cd0P Au02 150.3(2) . . ?
S00U Cd0P Au03 111.3(2) . . ?
S00U Cd0P Au05 98.0(2) . . ?
S00U Cd0P Au0A 44.6(2) . . ?
S00U Cd0P Au0B 111.5(2) . . ?
S00U Cd0P Cd0R 121.1(2) . . ?
Au01 Cd0R Au03 51.11(6) . . ?
Au01 Cd0R Au05 91.67(8) . . ?
Au01 Cd0R Au0C 64.98(6) . . ?
Au01 Cd0R Au0D 136.88(9) . . ?
Au01 Cd0R Cd0P 58.94(7) . . ?
Au02 Cd0R Au01 119.88(10) . . ?
Au02 Cd0R Au03 89.83(8) . . ?
Au02 Cd0R Au05 53.16(6) . . ?
Au02 Cd0R Au0C 132.31(10) . . ?
Au02 Cd0R Au0D 67.30(7) . . ?
Au02 Cd0R Cd0P 60.98(7) . . ?
Au03 Cd0R Au0C 54.88(6) . . ?
Au03 Cd0R Au0D 156.75(10) . . ?
Au05 Cd0R Au03 106.25(8) . . ?
Au05 Cd0R Au0C 155.84(9) . . ?
Au05 Cd0R Au0D 57.15(6) . . ?
Au05 Cd0R Cd0P 53.95(7) . . ?
Au0C Cd0R Au0D 145.37(9) . . ?
Cd0P Cd0R Au03 52.32(6) . . ?
Cd0P Cd0R Au0C 105.31(9) . . ?
Cd0P Cd0R Au0D 109.30(9) . . ?
S00X Cd0R Au01 107.4(2) . . ?
S00X Cd0R Au02 97.7(2) . . ?
S00X Cd0R Au03 71.9(2) . . ?
S00X Cd0R Au05 150.8(2) . . ?
S00X Cd0R Au0C 45.2(2) . . ?
S00X Cd0R Au0D 113.8(2) . . ?
S00X Cd0R Cd0P 117.7(2) . . ?
S00X Cd0R S00Z 120.8(3) . . ?
S00Z Cd0R Au01 101.9(2) . . ?
S00Z Cd0R Au02 110.4(2) . . ?
S00Z Cd0R Au03 152.7(2) . . ?
S00Z Cd0R Au05 74.5(2) . . ?
S00Z Cd0R Au0C 114.7(2) . . ?
S00Z Cd0R Au0D 45.3(2) . . ?
S00Z Cd0R Cd0P 121.5(2) . . ?
Au0B S00T Cd0P 83.2(3) . . ?
C01I S00T Au0B 109.6(11) . . ?
C01I S00T Cd0P 114.3(11) . . ?
Au0A S00U Cd0P 82.4(3) . . ?
C01L S00U Au0A 107.2(12) . . ?
C01L S00U Cd0P 111.2(12) . . ?
Au08 S00V Au01 81.8(3) . . ?
C01U S00V Au01 107.9(15) . . ?
C01U S00V Au08 109.2(15) . . ?
Au0C S00W Au0G 94.1(3) . . ?
C031 S00W Au0C 108.8(13) . . ?
C031 S00W Au0G 112.6(14) . . ?
Au0C S00X Cd0R 81.8(3) . . ?
C01J S00X Au0C 108.7(15) . . ?
C01J S00X Cd0R 117.7(15) . . ?
Au0F S00Y Au03 80.5(3) . . ?
C038 S00Y Au03 112.7(14) . . ?
C038 S00Y Au0F 102.8(12) . . ?
Au0D S00Z Cd0R 81.8(3) . . ?
C0AA S00Z Au0D 106.9(13) . . ?
C0AA S00Z Cd0R 119.1(14) . . ?
Au0D S010 Au0K 94.5(3) . . ?
C047 S010 Au0D 108.8(15) . . ?
C047 S010 Au0K 108.5(14) . . ?
Au0G S012 Au0A 91.4(3) . . ?
C69 S012 Au0A 107.9(16) . . ?
C69 S012 Au0G 110.7(16) . . ?
Au0F S014 Au02 85.9(3) . . ?
C024 S014 Au02 111.4(17) . . ?
C024 S014 Au0F 111.6(17) . . ?
Au08 S01A Au05 81.6(3) . . ?
C04M S01A Au05 110.7(19) . . ?
C04M S01A Au08 102.2(19) . . ?
Au0B S01C Au0K 91.7(3) . . ?
C02G S01C Au0B 105.0(14) . . ?
C02G S01C Au0K 113.7(14) . . ?
S00T C01I H01I 105.7 . . ?
C02D C01I S00T 116(3) . . ?
C02D C01I H01I 105.7 . . ?
C02D C01I C05R 108(3) . . ?
C05R C01I S00T 115(2) . . ?
C05R C01I H01I 105.7 . . ?
S00X C01J H01J 105.3 . . ?
C01N C01J S00X 117(3) . . ?
C01N C01J H01J 105.3 . . ?
C01N C01J C04O 104(3) . . ?
C04O C01J S00X 118(3) . . ?
C04O C01J H01J 105.3 . . ?
C01L C01K C01R 120(3) . . ?
C01L C01K C04C 111(3) . . ?
C01L C01K C056 92(3) . . ?
C01R C01K C04C 114(3) . . ?
C01R C01K C056 117(3) . . ?
C04C C01K C056 98(3) . . ?
S00U C01L H01L 110.1 . . ?
C01K C01L S00U 110(3) . . ?
C01K C01L H01L 110.1 . . ?
C01K C01L C021 104(3) . . ?
C021 C01L S00U 112(3) . . ?
C021 C01L H01L 110.1 . . ?
C01J C01N C02Z 115(3) . . ?
C01J C01N C048 110(4) . . ?
C01J C01N C05Q 101(3) . . ?
C048 C01N C02Z 106(4) . . ?
C048 C01N C05Q 99(3) . . ?
C05Q C01N C02Z 125(4) . . ?
C01K C01R H01A 109.5 . . ?
C01K C01R H01B 109.5 . . ?
C01K C01R H01C 109.5 . . ?
H01A C01R H01B 109.5 . . ?
H01A C01R H01C 109.5 . . ?
H01B C01R H01C 109.5 . . ?
S00V C01U H01U 107.5 . . ?
C03G C01U S00V 116(3) . . ?
C03G C01U H01U 107.5 . . ?
C03G C01U C043 104(4) . . ?
C043 C01U S00V 114(3) . . ?
C043 C01U H01U 107.5 . . ?
C024 C01W C137 122(4) . . ?
C024 C01W C138 98(4) . . ?
C3BA C01W C024 106(4) . . ?
C3BA C01W C137 111(4) . . ?
C3BA C01W C138 107(4) . . ?
C137 C01W C138 110(4) . . ?
C02S C01X C06X 111(3) . . ?
C031 C01X C02S 107(3) . . ?
C031 C01X C51 121(4) . . ?
C031 C01X C06X 106(4) . . ?
C51 C01X C02S 104(4) . . ?
C51 C01X C06X 108(4) . . ?
C02C C021 C01L 102(3) . . ?
C30 C021 C01L 117(3) . . ?
C30 C021 C02C 117(3) . . ?
C30 C021 C7BA 107(4) . . ?
C7BA C021 C01L 101(3) . . ?
C7BA C021 C02C 112(4) . . ?
H02A C023 H02B 109.7 . . ?
C02D C023 H02A 112.0 . . ?
C02D C023 H02B 112.0 . . ?
C02D C023 C61 99(3) . . ?
C61 C023 H02A 112.0 . . ?
C61 C023 H02B 112.0 . . ?
S014 C024 H024 107.8 . . ?
C01W C024 S014 109(3) . . ?
C01W C024 H024 107.8 . . ?
C034 C024 S014 117(4) . . ?
C034 C024 C01W 107(4) . . ?
C034 C024 H024 107.8 . . ?
C69 C026 C04R 112(4) . . ?
C69 C026 C7EA 114(4) . . ?
C7EA C026 C04R 121(4) . . ?
C86 C026 C04R 114(4) . . ?
C86 C026 C69 100(4) . . ?
C86 C026 C7EA 93(4) . . ?
C021 C02C H02C 112.2 . . ?
C056 C02C C021 101(3) . . ?
C056 C02C H02C 112.2 . . ?
C056 C02C C6BA 108(4) . . ?
C6BA C02C C021 111(4) . . ?
C6BA C02C H02C 112.2 . . ?
C023 C02D C01I 105(3) . . ?
C030 C02D C01I 96(3) . . ?
C030 C02D C023 105(3) . . ?
C48 C02D C01I 115(3) . . ?
C48 C02D C023 113(3) . . ?
C48 C02D C030 121(4) . . ?
S01C C02G H02G 109.5 . . ?
C46 C02G S01C 114(3) . . ?
C46 C02G H02G 109.5 . . ?
C46 C02G C77 111(3) . . ?
C77 C02G S01C 104(3) . . ?
C77 C02G H02G 109.5 . . ?
H02D C02P H02E 108.7 . . ?
C034 C02P H02D 110.5 . . ?
C034 C02P H02E 110.5 . . ?
C034 C02P C04B 106(4) . . ?
C04B C02P H02D 110.5 . . ?
C04B C02P H02E 110.5 . . ?
H02F C02R H02H 109.5 . . ?
H02F C02R H02I 109.5 . . ?
H02H C02R H02I 109.5 . . ?
C03I C02R H02F 109.5 . . ?
C03I C02R H02H 109.5 . . ?
C03I C02R H02I 109.5 . . ?
C01X C02S H02S 116.4 . . ?
C01X C02S C05K 100(3) . . ?
C01X C02S C5BA 113(4) . . ?
C05K C02S H02S 116.4 . . ?
C05K C02S C5BA 91(4) . . ?
C5BA C02S H02S 116.4 . . ?
H02J C02Y H02K 109.5 . . ?
H02J C02Y H02L 109.5 . . ?
H02K C02Y H02L 109.5 . . ?
C04O C02Y H02J 109.5 . . ?
C04O C02Y H02K 109.5 . . ?
C04O C02Y H02L 109.5 . . ?
C01N C02Z H02M 109.5 . . ?
C01N C02Z H02N 109.5 . . ?
C01N C02Z H02O 109.5 . . ?
H02M C02Z H02N 109.5 . . ?
H02M C02Z H02O 109.5 . . ?
H02N C02Z H02O 109.5 . . ?
C02D C030 H03A 111.1 . . ?
C02D C030 H03B 111.1 . . ?
C02D C030 C05M 103(3) . . ?
H03A C030 H03B 109.1 . . ?
C05M C030 H03A 111.1 . . ?
C05M C030 H03B 111.1 . . ?
S00W C031 H031 108.9 . . ?
C01X C031 S00W 112(3) . . ?
C01X C031 H031 108.9 . . ?
C01X C031 C03I 103(3) . . ?
C03I C031 S00W 115(3) . . ?
C03I C031 H031 108.9 . . ?
H03C C032 H03D 109.5 . . ?
H03C C032 H03E 109.5 . . ?
H03D C032 H03E 109.5 . . ?
C043 C032 H03C 110.1 . . ?
C043 C032 H03D 108.7 . . ?
C043 C032 H03E 109.6 . . ?
H03F C033 H03G 108.9 . . ?
C03G C033 H03F 110.9 . . ?
C03G C033 H03G 110.9 . . ?
C03G C033 C03M 104(4) . . ?
C03M C033 H03F 110.9 . . ?
C03M C033 H03G 110.9 . . ?
C024 C034 C02P 107(4) . . ?
C024 C034 C123 120(4) . . ?
C02P C034 C123 110(4) . . ?
C107 C034 C024 103(4) . . ?
C107 C034 C02P 104(4) . . ?
C107 C034 C123 111(4) . . ?
S00Y C038 H038 108.1 . . ?
C03H C038 S00Y 109(3) . . ?
C03H C038 H038 108.1 . . ?
C05U C038 S00Y 121(3) . . ?
C05U C038 H038 108.1 . . ?
C05U C038 C03H 102(3) . . ?
C03M C03E H03H 111.5 . . ?
C03M C03E C04Z 98(4) . . ?
C043 C03E H03H 111.5 . . ?
C043 C03E C03M 119(4) . . ?
C043 C03E C04Z 105(4) . . ?
C04Z C03E H03H 111.5 . . ?
C01U C03G C04Z 102(4) . . ?
C033 C03G C01U 109(4) . . ?
C033 C03G C04Z 103(4) . . ?
C033 C03G C133 115(4) . . ?
C133 C03G C01U 116(4) . . ?
C133 C03G C04Z 110(4) . . ?
C021 C30 H30A 109.5 . . ?
C021 C30 H30B 109.5 . . ?
C021 C30 H30C 109.5 . . ?
H30A C30 H30B 109.5 . . ?
H30A C30 H30C 109.5 . . ?
H30B C30 H30C 109.5 . . ?
C038 C03H C114 105(3) . . ?
C04G C03H C038 121(4) . . ?
C04G C03H C114 111(3) . . ?
C70 C03H C038 94(3) . . ?
C70 C03H C04G 117(4) . . ?
C70 C03H C114 107(4) . . ?
C02R C03I C031 112(3) . . ?
C02R C03I C05K 114(3) . . ?
C05K C03I C031 101(3) . . ?
C06U C03I C02R 117(4) . . ?
C06U C03I C031 110(3) . . ?
C06U C03I C05K 101(3) . . ?
C033 C03M C03E 100(4) . . ?
C033 C03M H03I 111.7 . . ?
C033 C03M H03J 111.7 . . ?
C03E C03M H03I 111.7 . . ?
C03E C03M H03J 111.7 . . ?
H03I C03M H03J 109.5 . . ?
H33A C33 H33B 109.9 . . ?
C2AA C33 H33A 112.4 . . ?
C2AA C33 H33B 112.4 . . ?
C4BA C33 H33A 112.4 . . ?
C4BA C33 H33B 112.4 . . ?
C4BA C33 C2AA 97(4) . . ?
H03K C03N H03L 109.5 . . ?
H03K C03N H03M 109.5 . . ?
H03L C03N H03M 109.4 . . ?
C05R C03N H03K 109.7 . . ?
C05R C03N H03L 109.0 . . ?
C05R C03N H03M 109.8 . . ?
H34A C34 H34B 110.7 . . ?
C05U C34 H34A 113.3 . . ?
C05U C34 H34B 113.3 . . ?
C05U C34 C70 92(4) . . ?
C70 C34 H34A 113.3 . . ?
C70 C34 H34B 113.3 . . ?
H03N C03O H03O 109.9 . . ?
C055 C03O H03N 112.3 . . ?
C055 C03O H03O 112.3 . . ?
C1AA C03O H03N 112.3 . . ?
C1AA C03O H03O 112.3 . . ?
C1AA C03O C055 97(4) . . ?
C04A C03V C147 111(4) . . ?
C2BA C03V C04A 105(4) . . ?
C2BA C03V C147 96(4) . . ?
C69 C03V C04A 102(4) . . ?
C69 C03V C2BA 114(4) . . ?
C69 C03V C147 127(4) . . ?
H03P C03Y H03Q 109.7 . . ?
C04N C03Y H03P 112.0 . . ?
C04N C03Y H03Q 112.0 . . ?
C04N C03Y C055 99(4) . . ?
C055 C03Y H03P 112.0 . . ?
C055 C03Y H03Q 112.0 . . ?
C01U C043 C05P 116(4) . . ?
C032 C043 C01U 111(5) . . ?
C032 C043 C03E 118(4) . . ?
C032 C043 C05P 107(5) . . ?
C03E C043 C01U 100(4) . . ?
C03E C043 C05P 106(4) . . ?
S010 C047 H047 106.8 . . ?
C055 C047 S010 117(3) . . ?
C055 C047 H047 106.8 . . ?
C055 C047 C115 107(4) . . ?
C115 C047 S010 112(3) . . ?
C115 C047 H047 106.8 . . ?
C01N C048 H04A 111.8 . . ?
C01N C048 H04B 111.8 . . ?
C01N C048 C98 100(4) . . ?
H04A C048 H04B 109.5 . . ?
C98 C048 H04A 111.8 . . ?
C98 C048 H04B 111.8 . . ?
H40A C40 H40B 109.5 . . ?
H40A C40 H40C 109.5 . . ?
H40B C40 H40C 109.5 . . ?
C159 C40 H40A 109.5 . . ?
C159 C40 H40B 109.5 . . ?
C159 C40 H40C 109.5 . . ?
C03V C04A H04C 114.7 . . ?
C04U C04A C03V 110(4) . . ?
C04U C04A H04C 114.7 . . ?
C86 C04A C03V 99(4) . . ?
C86 C04A H04C 114.7 . . ?
C86 C04A C04U 102(4) . . ?
C63 C41 C0AA 98(3) . . ?
C63 C41 C65 99(3) . . ?
C65 C41 C0AA 109(3) . . ?
C93 C41 C0AA 117(3) . . ?
C93 C41 C63 119(4) . . ?
C93 C41 C65 113(3) . . ?
C02P C04B H04D 112.6 . . ?
C02P C04B H04E 112.6 . . ?
H04D C04B H04E 110.1 . . ?
C138 C04B C02P 96(4) . . ?
C138 C04B H04D 112.6 . . ?
C138 C04B H04E 112.6 . . ?
C01K C04C H04F 111.2 . . ?
C01K C04C H04G 111.2 . . ?
H04F C04C H04G 109.1 . . ?
C6BA C04C C01K 103(3) . . ?
C6BA C04C H04F 111.2 . . ?
C6BA C04C H04G 111.2 . . ?
C03H C04G H04H 108.9 . . ?
C03H C04G H04I 109.6 . . ?
C03H C04G H04J 110.0 . . ?
H04H C04G H04I 109.4 . . ?
H04H C04G H04J 109.4 . . ?
H04I C04G H04J 109.5 . . ?
S01A C04M H04M 105.4 . . ?
C109 C04M S01A 115(4) . . ?
C109 C04M H04M 105.4 . . ?
C148 C04M S01A 122(4) . . ?
C148 C04M H04M 105.4 . . ?
C148 C04M C109 103(4) . . ?
C03Y C04N H04N 113.6 . . ?
C03Y C04N C1AA 92(4) . . ?
C03Y C04N C115 103(4) . . ?
C1AA C04N H04N 113.6 . . ?
C1AA C04N C115 118(4) . . ?
C115 C04N H04N 113.6 . . ?
C02G C46 C78 90(3) . . ?
C02G C46 C121 111(4) . . ?
C119 C46 C02G 115(4) . . ?
C119 C46 C78 120(4) . . ?
C119 C46 C121 114(4) . . ?
C121 C46 C78 104(4) . . ?
C02Y C04O C01J 112(4) . . ?
C02Y C04O C05I 107(4) . . ?
C02Y C04O C58 112(4) . . ?
C05I C04O C01J 109(4) . . ?
C58 C04O C01J 100(3) . . ?
C58 C04O C05I 116(4) . . ?
C026 C04R H04K 109.5 . . ?
C026 C04R H04L 109.5 . . ?
C026 C04R H04O 109.5 . . ?
H04K C04R H04L 109.5 . . ?
H04K C04R H04O 109.5 . . ?
H04L C04R H04O 109.5 . . ?
C02D C48 H48A 109.5 . . ?
C02D C48 H48B 109.5 . . ?
C02D C48 H48C 109.5 . . ?
H48A C48 H48B 109.5 . . ?
H48A C48 H48C 109.5 . . ?
H48B C48 H48C 109.5 . . ?
C04A C04U H04P 112.0 . . ?
C04A C04U H04Q 112.0 . . ?
H04P C04U H04Q 109.6 . . ?
C7EA C04U C04A 99(4) . . ?
C7EA C04U H04P 112.0 . . ?
C7EA C04U H04Q 112.0 . . ?
C03E C04Z C03G 89(4) . . ?
C03E C04Z H04R 113.8 . . ?
C03E C04Z H04S 113.8 . . ?
C03G C04Z H04R 113.8 . . ?
C03G C04Z H04S 113.8 . . ?
H04R C04Z H04S 111.0 . . ?
C03Y C055 C03O 104(4) . . ?
C03Y C055 C047 101(4) . . ?
C03Y C055 C94 117(4) . . ?
C047 C055 C03O 104(4) . . ?
C047 C055 C94 111(4) . . ?
C94 C055 C03O 118(4) . . ?
C01X C51 H51A 109.5 . . ?
C01X C51 H51B 109.5 . . ?
C01X C51 H51C 109.5 . . ?
H51A C51 H51B 109.5 . . ?
H51A C51 H51C 109.5 . . ?
H51B C51 H51C 109.5 . . ?
C01K C056 H05A 112.4 . . ?
C01K C056 H05B 112.4 . . ?
C02C C056 C01K 97(3) . . ?
C02C C056 H05A 112.4 . . ?
C02C C056 H05B 112.4 . . ?
H05A C056 H05B 110.0 . . ?
C04O C05I H05C 109.5 . . ?
C04O C05I H05D 109.5 . . ?
C04O C05I H05E 109.5 . . ?
H05C C05I H05D 109.5 . . ?
H05C C05I H05E 109.5 . . ?
H05D C05I H05E 109.5 . . ?
C02S C05K H05F 112.8 . . ?
C02S C05K H05G 112.8 . . ?
C03I C05K C02S 95(3) . . ?
C03I C05K H05F 112.8 . . ?
C03I C05K H05G 112.8 . . ?
H05F C05K H05G 110.2 . . ?
C030 C05M H05M 117.0 . . ?
C030 C05M C05R 99(3) . . ?
C030 C05M C61 95(3) . . ?
C05R C05M H05M 117.0 . . ?
C61 C05M H05M 117.0 . . ?
C61 C05M C05R 108(3) . . ?
C043 C05P H05H 109.5 . . ?
C043 C05P H05I 109.5 . . ?
C043 C05P H05J 109.5 . . ?
H05H C05P H05I 109.5 . . ?
H05H C05P H05J 109.5 . . ?
H05I C05P H05J 109.5 . . ?
C01N C05Q H05K 113.0 . . ?
C01N C05Q H05L 113.0 . . ?
C01N C05Q C58 94(3) . . ?
H05K C05Q H05L 110.4 . . ?
C58 C05Q H05K 113.0 . . ?
C58 C05Q H05L 113.0 . . ?
C01I C05R C05M 99(3) . . ?
C03N C05R C01I 114(3) . . ?
C03N C05R C05M 111(3) . . ?
C03N C05R C164 112(4) . . ?
C164 C05R C01I 108(3) . . ?
C164 C05R C05M 112(3) . . ?
C04O C58 C05Q 102(4) . . ?
C04O C58 H58 112.8 . . ?
C05Q C58 H58 112.8 . . ?
C98 C58 C04O 120(4) . . ?
C98 C58 C05Q 94(4) . . ?
C98 C58 H58 112.8 . . ?
C038 C05U C1BA 108(3) . . ?
C038 C05U C106 113(3) . . ?
C34 C05U C038 109(4) . . ?
C34 C05U C1BA 97(3) . . ?
C34 C05U C106 114(3) . . ?
C106 C05U C1BA 114(4) . . ?
C03I C06U H06A 110.5 . . ?
C03I C06U H06B 110.5 . . ?
C03I C06U C5BA 106(4) . . ?
H06A C06U H06B 108.7 . . ?
C5BA C06U H06A 110.5 . . ?
C5BA C06U H06B 110.5 . . ?
C01X C06X H06C 109.5 . . ?
C01X C06X H06D 109.5 . . ?
C01X C06X H06E 109.5 . . ?
H06C C06X H06D 109.5 . . ?
H06C C06X H06E 109.5 . . ?
H06D C06X H06E 109.5 . . ?
C023 C61 H61A 110.0 . . ?
C023 C61 H61B 110.0 . . ?
C05M C61 C023 108(3) . . ?
C05M C61 H61A 110.0 . . ?
C05M C61 H61B 110.0 . . ?
H61A C61 H61B 108.4 . . ?
S00Z C0AA H0AA 107.6 . . ?
C41 C0AA S00Z 109(3) . . ?
C41 C0AA H0AA 107.6 . . ?
C159 C0AA S00Z 121(3) . . ?
C159 C0AA C41 104(3) . . ?
C159 C0AA H0AA 107.6 . . ?
C03O C1AA C04N 108(4) . . ?
C03O C1AA H1AA 110.1 . . ?
C03O C1AA H1AB 110.1 . . ?
C04N C1AA H1AA 110.1 . . ?
C04N C1AA H1AB 110.1 . . ?
H1AA C1AA H1AB 108.4 . . ?
C41 C63 H63A 111.7 . . ?
C41 C63 H63B 111.7 . . ?
C41 C63 C108 100(3) . . ?
H63A C63 H63B 109.5 . . ?
C108 C63 H63A 111.7 . . ?
C108 C63 H63B 111.7 . . ?
C33 C2AA H2AA 115.5 . . ?
C109 C2AA C33 108(4) . . ?
C109 C2AA H2AA 115.5 . . ?
C136 C2AA C33 99(4) . . ?
C136 C2AA H2AA 115.5 . . ?
C136 C2AA C109 101(5) . . ?
H0BA C0BA H0BB 109.4 . . ?
C1BA C0BA H0BA 111.7 . . ?
C1BA C0BA H0BB 111.7 . . ?
C70 C0BA H0BA 111.7 . . ?
C70 C0BA H0BB 111.7 . . ?
C70 C0BA C1BA 100(5) . . ?
C41 C65 H65A 112.3 . . ?
C41 C65 H65B 112.3 . . ?
H65A C65 H65B 109.9 . . ?
C75 C65 C41 97(3) . . ?
C75 C65 H65A 112.3 . . ?
C75 C65 H65B 112.3 . . ?
C05U C1BA H1BA 112.2 . . ?
C05U C1BA H1BB 112.2 . . ?
C0BA C1BA C05U 98(4) . . ?
C0BA C1BA H1BA 112.2 . . ?
C0BA C1BA H1BB 112.2 . . ?
H1BA C1BA H1BB 109.8 . . ?
C03V C2BA H2BA 109.6 . . ?
C03V C2BA H2BB 109.6 . . ?
C03V C2BA H2BC 109.3 . . ?
H2BA C2BA H2BB 109.5 . . ?
H2BA C2BA H2BC 109.5 . . ?
H2BB C2BA H2BC 109.4 . . ?
C33 C4BA H4BA 109.5 . . ?
C33 C4BA H4BB 109.5 . . ?
H4BA C4BA H4BB 108.1 . . ?
C148 C4BA C33 111(4) . . ?
C148 C4BA H4BA 109.5 . . ?
C148 C4BA H4BB 109.5 . . ?
H68A C68 H68B 109.5 . . ?
H68A C68 H68C 109.5 . . ?
H68B C68 H68C 109.5 . . ?
C159 C68 H68A 109.5 . . ?
C159 C68 H68B 109.5 . . ?
C159 C68 H68C 109.5 . . ?
H8CA C8CA H8CB 109.5 . . ?
H8CA C8CA H8CC 109.5 . . ?
H8CB C8CA H8CC 109.5 . . ?
C109 C8CA H8CA 109.5 . . ?
C109 C8CA H8CB 109.5 . . ?
C109 C8CA H8CC 109.5 . . ?
S012 C69 H69 110.6 . . ?
C026 C69 S012 115(4) . . ?
C026 C69 C03V 103(4) . . ?
C026 C69 H69 110.6 . . ?
C03V C69 S012 107(4) . . ?
C03V C69 H69 110.6 . . ?
C02S C5BA H5BA 111.1 . . ?
C02S C5BA H5BB 111.1 . . ?
C06U C5BA C02S 103(5) . . ?
C06U C5BA H5BA 111.1 . . ?
C06U C5BA H5BB 111.1 . . ?
H5BA C5BA H5BB 109.1 . . ?
C03H C70 H70 109.7 . . ?
C34 C70 C03H 112(4) . . ?
C34 C70 H70 109.7 . . ?
C0BA C70 C03H 108(5) . . ?
C0BA C70 C34 108(5) . . ?
C0BA C70 H70 109.7 . . ?
C01W C3BA H3BA 113.2 . . ?
C01W C3BA H3BB 106.2 . . ?
C01W C3BA H3BC 109.0 . . ?
H3BA C3BA H3BB 109.4 . . ?
H3BA C3BA H3BC 109.4 . . ?
H3BB C3BA H3BC 109.5 . . ?
C02C C6BA C04C 101(4) . . ?
C02C C6BA H6BA 111.5 . . ?
C02C C6BA H6BB 111.5 . . ?
C04C C6BA H6BA 111.5 . . ?
C04C C6BA H6BB 111.5 . . ?
H6BA C6BA H6BB 109.3 . . ?
C021 C7BA H7BA 109.5 . . ?
C021 C7BA H7BB 109.5 . . ?
C021 C7BA H7BC 109.5 . . ?
H7BA C7BA H7BB 109.5 . . ?
H7BA C7BA H7BC 109.5 . . ?
H7BB C7BA H7BC 109.5 . . ?
C026 C7EA H7EA 109.8 . . ?
C026 C7EA H7EB 109.8 . . ?
C04U C7EA C026 110(4) . . ?
C04U C7EA H7EA 109.8 . . ?
C04U C7EA H7EB 109.8 . . ?
H7EA C7EA H7EB 108.2 . . ?
C65 C75 H75A 109.3 . . ?
C65 C75 H75B 109.3 . . ?
H75A C75 H75B 107.9 . . ?
C108 C75 C65 112(4) . . ?
C108 C75 H75A 109.3 . . ?
C108 C75 H75B 109.3 . . ?
C02G C77 C203 93(3) . . ?
C146 C77 C02G 106(4) . . ?
C146 C77 C203 108(4) . . ?
C284 C77 C02G 128(5) . . ?
C284 C77 C146 106(5) . . ?
C284 C77 C203 114(5) . . ?
C46 C78 H78A 113.3 . . ?
C46 C78 H78B 113.3 . . ?
H78A C78 H78B 110.6 . . ?
C203 C78 C46 92(4) . . ?
C203 C78 H78A 113.3 . . ?
C203 C78 H78B 113.3 . . ?
C026 C86 H86A 111.6 . . ?
C026 C86 H86B 111.6 . . ?
C04A C86 C026 101(4) . . ?
C04A C86 H86A 111.6 . . ?
C04A C86 H86B 111.6 . . ?
H86A C86 H86B 109.4 . . ?
H88A C88 H88B 109.5 . . ?
H88A C88 H88C 109.5 . . ?
H88B C88 H88C 109.5 . . ?
C115 C88 H88A 109.5 . . ?
C115 C88 H88B 109.5 . . ?
C115 C88 H88C 109.5 . . ?
C41 C93 H93A 109.5 . . ?
C41 C93 H93B 109.5 . . ?
C41 C93 H93C 109.5 . . ?
H93A C93 H93B 109.5 . . ?
H93A C93 H93C 109.5 . . ?
H93B C93 H93C 109.5 . . ?
C055 C94 H94A 109.5 . . ?
C055 C94 H94B 109.5 . . ?
C055 C94 H94C 109.5 . . ?
H94A C94 H94B 109.5 . . ?
H94A C94 H94C 109.5 . . ?
H94B C94 H94C 109.5 . . ?
C048 C98 H98A 109.9 . . ?
C048 C98 H98B 109.9 . . ?
C58 C98 C048 109(4) . . ?
C58 C98 H98A 109.9 . . ?
C58 C98 H98B 109.9 . . ?
H98A C98 H98B 108.3 . . ?
C05U C106 H10A 109.5 . . ?
C05U C106 H10B 109.5 . . ?
C05U C106 H10C 109.5 . . ?
H10A C106 H10B 109.5 . . ?
H10A C106 H10C 109.5 . . ?
H10B C106 H10C 109.5 . . ?
C034 C107 H10D 113.7 . . ?
C034 C107 H10E 113.7 . . ?
C034 C107 C138 90(4) . . ?
H10D C107 H10E 110.9 . . ?
C138 C107 H10D 113.7 . . ?
C138 C107 H10E 113.7 . . ?
C63 C108 H108 115.6 . . ?
C63 C108 C159 101(3) . . ?
C75 C108 C63 93(3) . . ?
C75 C108 H108 115.6 . . ?
C75 C108 C159 112(4) . . ?
C159 C108 H108 115.6 . . ?
C2AA C109 C04M 103(4) . . ?
C2AA C109 C8CA 107(5) . . ?
C8CA C109 C04M 113(4) . . ?
C176 C109 C04M 101(5) . . ?
C176 C109 C2AA 109(5) . . ?
C176 C109 C8CA 121(5) . . ?
C03H C114 H11A 109.5 . . ?
C03H C114 H11B 109.5 . . ?
C03H C114 H11C 109.5 . . ?
H11A C114 H11B 109.5 . . ?
H11A C114 H11C 109.5 . . ?
H11B C114 H11C 109.5 . . ?
C047 C115 C88 107(4) . . ?
C04N C115 C047 93(4) . . ?
C04N C115 C88 112(4) . . ?
C155 C115 C047 110(4) . . ?
C155 C115 C04N 121(5) . . ?
C155 C115 C88 111(4) . . ?
C46 C119 H11D 109.4 . . ?
C46 C119 H11E 109.3 . . ?
C46 C119 H11F 109.8 . . ?
H11D C119 H11E 109.5 . . ?
H11D C119 H11F 109.5 . . ?
H11E C119 H11F 109.5 . . ?
C46 C121 H12A 110.9 . . ?
C46 C121 H12B 110.9 . . ?
H12A C121 H12B 108.9 . . ?
C126 C121 C46 104(4) . . ?
C126 C121 H12A 110.9 . . ?
C126 C121 H12B 110.9 . . ?
C034 C123 H12C 109.5 . . ?
C034 C123 H12D 109.5 . . ?
C034 C123 H12E 109.5 . . ?
H12C C123 H12D 109.5 . . ?
H12C C123 H12E 109.5 . . ?
H12D C123 H12E 109.5 . . ?
C121 C126 H12F 111.4 . . ?
C121 C126 H12G 111.4 . . ?
C121 C126 C203 102(4) . . ?
H12F C126 H12G 109.3 . . ?
C203 C126 H12F 111.4 . . ?
C203 C126 H12G 111.4 . . ?
C03G C133 H13A 109.5 . . ?
C03G C133 H13B 109.5 . . ?
C03G C133 H13C 109.5 . . ?
H13A C133 H13B 109.5 . . ?
H13A C133 H13C 109.5 . . ?
H13B C133 H13C 109.5 . . ?
C2AA C136 H13D 110.5 . . ?
C2AA C136 H13E 110.5 . . ?
C2AA C136 C148 106(5) . . ?
H13D C136 H13E 108.7 . . ?
C148 C136 H13D 110.5 . . ?
C148 C136 H13E 110.5 . . ?
C01W C137 H13F 109.5 . . ?
C01W C137 H13G 109.5 . . ?
C01W C137 H13H 109.5 . . ?
H13F C137 H13G 109.5 . . ?
H13F C137 H13H 109.5 . . ?
H13G C137 H13H 109.5 . . ?
C01W C138 H138 112.5 . . ?
C04B C138 C01W 109(4) . . ?
C04B C138 C107 106(4) . . ?
C04B C138 H138 112.5 . . ?
C107 C138 C01W 103(4) . . ?
C107 C138 H138 112.5 . . ?
C77 C146 H14A 109.5 . . ?
C77 C146 H14B 109.5 . . ?
C77 C146 H14C 109.5 . . ?
H14A C146 H14B 109.5 . . ?
H14A C146 H14C 109.5 . . ?
H14B C146 H14C 109.5 . . ?
C03V C147 H14D 110.1 . . ?
C03V C147 H14E 108.0 . . ?
C03V C147 H14F 110.2 . . ?
H14D C147 H14E 109.5 . . ?
H14D C147 H14F 109.5 . . ?
H14E C147 H14F 109.4 . . ?
C04M C148 C4BA 105(5) . . ?
C04M C148 C136 101(4) . . ?
C136 C148 C4BA 92(4) . . ?
C153 C148 C04M 118(5) . . ?
C153 C148 C4BA 117(5) . . ?
C153 C148 C136 120(5) . . ?
C148 C153 H15A 109.5 . . ?
C148 C153 H15B 109.5 . . ?
C148 C153 H15C 109.5 . . ?
H15A C153 H15B 109.5 . . ?
H15A C153 H15C 109.5 . . ?
H15B C153 H15C 109.5 . . ?
C115 C155 H15D 109.5 . . ?
C115 C155 H15E 109.5 . . ?
C115 C155 H15F 109.5 . . ?
H15D C155 H15E 109.5 . . ?
H15D C155 H15F 109.5 . . ?
H15E C155 H15F 109.5 . . ?
C0AA C159 C40 111(3) . . ?
C0AA C159 C108 104(3) . . ?
C68 C159 C40 109(3) . . ?
C68 C159 C0AA 107(3) . . ?
C68 C159 C108 110(3) . . ?
C108 C159 C40 116(4) . . ?
C05R C164 H16A 109.5 . . ?
C05R C164 H16B 109.5 . . ?
C05R C164 H16C 109.5 . . ?
H16A C164 H16B 109.5 . . ?
H16A C164 H16C 109.5 . . ?
H16B C164 H16C 109.5 . . ?
C109 C176 H17A 109.8 . . ?
C109 C176 H17B 109.3 . . ?
C109 C176 H17C 109.4 . . ?
H17A C176 H17B 109.5 . . ?
H17A C176 H17C 109.5 . . ?
H17B C176 H17C 109.5 . . ?
C77 C203 C126 113(4) . . ?
C77 C203 H203 110.9 . . ?
C78 C203 C77 104(4) . . ?
C78 C203 C126 107(4) . . ?
C78 C203 H203 110.9 . . ?
C126 C203 H203 110.9 . . ?
C77 C284 H28A 109.5 . . ?
C77 C284 H28B 109.5 . . ?
C77 C284 H28C 109.5 . . ?
H28A C284 H28B 109.5 . . ?
H28A C284 H28C 109.5 . . ?
H28B C284 H28C 109.5 . . ?
Au06 Au04 Au0E 75.23(6) . . ?
Au06 Au04 Au0J 135.92(7) . . ?
Au06 Au04 Au0O 65.59(5) . . ?
Au06 Au04 Cd0Q 59.63(6) . . ?
Au06 Au04 Cd0S 68.15(7) . . ?
Au0E Au04 Au0J 100.58(6) . . ?
Au0E Au04 Au0O 68.46(6) . . ?
Au0O Au04 Au0J 154.40(7) . . ?
Cd0Q Au04 Au0E 65.26(7) . . ?
Cd0Q Au04 Au0J 78.49(6) . . ?
Cd0Q Au04 Au0O 114.43(7) . . ?
Cd0S Au04 Au0E 129.22(8) . . ?
Cd0S Au04 Au0J 83.60(7) . . ?
Cd0S Au04 Au0O 121.52(8) . . ?
Cd0S Au04 Cd0Q 66.22(8) . . ?
S019 Au04 Au06 172.6(3) . . ?
S019 Au04 Au0E 111.4(3) . . ?
S019 Au04 Au0J 47.5(2) . . ?
S019 Au04 Au0O 113.3(2) . . ?
S019 Au04 Cd0Q 125.4(2) . . ?
S019 Au04 Cd0S 108.1(3) . . ?
Au04 Au06 Au0I 136.25(7) . . ?
Au04 Au06 Au0L 74.82(6) . . ?
Au04 Au06 Au0O 64.89(5) . . ?
Au04 Au06 Cd0Q 67.01(7) . . ?
Au04 Au06 Cd0S 59.11(6) . . ?
Au0I Au06 Au0O 155.30(7) . . ?
Au0L Au06 Au0I 102.09(7) . . ?
Au0L Au06 Au0O 67.85(6) . . ?
Au0L Au06 Cd0S 66.08(6) . . ?
Cd0Q Au06 Au0I 84.50(7) . . ?
Cd0Q Au06 Au0L 128.93(8) . . ?
Cd0Q Au06 Au0O 119.65(8) . . ?
Cd0Q Au06 Cd0S 65.63(8) . . ?
Cd0S Au06 Au0I 79.41(6) . . ?
Cd0S Au06 Au0O 113.85(7) . . ?
S01G Au06 Au04 175.0(3) . . ?
S01G Au06 Au0I 47.2(3) . . ?
S01G Au06 Au0L 108.8(3) . . ?
S01G Au06 Au0O 112.8(3) . . ?
S01G Au06 Cd0Q 111.9(2) . . ?
S01G Au06 Cd0S 125.3(3) . . ?
Au09 Au07 Au0H 70.91(6) . . ?
Au09 Au07 Au0I 134.82(7) . . ?
Au09 Au07 Au0M 62.54(5) . . ?
Au09 Au07 Cd0Q 57.63(6) . . ?
Au09 Au07 Cd0S 67.84(7) . . ?
Au0H Au07 Au0I 105.34(6) . . ?
Au0H Au07 Au0M 64.98(5) . . ?
Au0H Au07 Cd0Q 66.00(6) . . ?
Au0I Au07 Au0M 158.44(6) . . ?
Cd0Q Au07 Au0I 79.25(6) . . ?
Cd0Q Au07 Au0M 111.15(7) . . ?
Cd0S Au07 Au0H 127.21(8) . . ?
Cd0S Au07 Au0I 82.76(7) . . ?
Cd0S Au07 Au0M 118.64(8) . . ?
Cd0S Au07 Cd0Q 64.63(7) . . ?
S017 Au07 Au09 176.5(2) . . ?
S017 Au07 Au0H 111.6(2) . . ?
S017 Au07 Au0I 47.6(2) . . ?
S017 Au07 Au0M 115.8(2) . . ?
S017 Au07 Cd0Q 125.5(2) . . ?
S017 Au07 Cd0S 111.4(2) . . ?
Au07 Au09 Au0H 60.27(5) . . ?
Au07 Au09 Au0J 137.02(7) . . ?
Au07 Au09 Au0M 67.96(6) . . ?
Au07 Au09 Au0N 76.10(6) . . ?
Au07 Au09 Cd0Q 70.28(7) . . ?
Au07 Au09 Cd0S 59.07(6) . . ?
Au0J Au09 Au0H 134.71(7) . . ?
Au0M Au09 Au0H 63.43(5) . . ?
Au0M Au09 Au0J 151.81(6) . . ?
Au0N Au09 Au0H 124.30(7) . . ?
Au0N Au09 Au0J 100.64(6) . . ?
Au0N Au09 Au0M 69.34(6) . . ?
Au0N Au09 Cd0S 65.57(7) . . ?
Cd0Q Au09 Au0H 66.14(6) . . ?
Cd0Q Au09 Au0J 81.48(7) . . ?
Cd0Q Au09 Au0M 125.52(8) . . ?
Cd0Q Au09 Au0N 130.29(8) . . ?
Cd0Q Au09 Cd0S 65.96(8) . . ?
Cd0S Au09 Au0H 111.39(7) . . ?
Cd0S Au09 Au0J 80.24(7) . . ?
Cd0S Au09 Au0M 116.05(8) . . ?
S016 Au09 Au07 169.9(3) . . ?
S016 Au09 Au0H 109.8(3) . . ?
S016 Au09 Au0J 48.1(3) . . ?
S016 Au09 Au0M 110.0(2) . . ?
S016 Au09 Au0N 112.9(3) . . ?
S016 Au09 Cd0Q 105.0(3) . . ?
S016 Au09 Cd0S 128.0(3) . . ?
Au04 Au0E Cd0Q 57.35(6) . . ?
S013 Au0E Au04 80.2(2) . . ?
S013 Au0E Cd0Q 53.8(2) . . ?
S013 Au0E S01B 178.4(4) . . ?
S01B Au0E Au04 99.3(3) . . ?
S01B Au0E Cd0Q 124.7(3) . . ?
Au07 Au0H Au09 48.82(4) . . ?
Au07 Au0H Au0M 59.99(5) . . ?
Au07 Au0H Cd0Q 58.48(6) . . ?
Au09 Au0H Au0M 54.90(5) . . ?
Au09 Au0H Cd0Q 49.97(5) . . ?
Au0M Au0H Cd0Q 102.34(7) . . ?
S011 Au0H Au07 76.0(2) . . ?
S011 Au0H Au09 98.8(2) . . ?
S011 Au0H Au0M 135.9(2) . . ?
S011 Au0H Cd0Q 51.5(2) . . ?
S018 Au0H Au07 104.1(3) . . ?
S018 Au0H Au09 80.0(3) . . ?
S018 Au0H Au0M 44.3(3) . . ?
S018 Au0H Cd0Q 127.0(3) . . ?
S018 Au0H S011 178.2(3) . . ?
Au06 Au0I Au07 84.38(5) . . ?
S017 Au0I Au06 131.5(2) . . ?
S017 Au0I Au07 50.0(2) . . ?
S01G Au0I Au06 49.9(2) . . ?
S01G Au0I Au07 131.3(2) . . ?
S01G Au0I S017 178.6(3) . . ?
Au09 Au0J Au04 83.94(5) . . ?
S016 Au0J Au04 128.1(2) . . ?
S016 Au0J Au09 49.6(2) . . ?
S019 Au0J Au04 49.8(2) . . ?
S019 Au0J Au09 128.5(3) . . ?
S019 Au0J S016 177.8(3) . . ?
Au06 Au0L Cd0S 57.50(6) . . ?
S015 Au0L Au06 79.6(2) . . ?
S015 Au0L Cd0S 53.0(2) . . ?
S015 Au0L S01D 177.7(3) . . ?
S01D Au0L Au06 100.0(3) . . ?
S01D Au0L Cd0S 124.9(3) . . ?
Au07 Au0M Au0H 55.03(5) . . ?
Au09 Au0M Au07 49.50(4) . . ?
Au09 Au0M Au0H 61.67(5) . . ?
S018 Au0M Au07 99.3(2) . . ?
S018 Au0M Au09 85.3(2) . . ?
S018 Au0M Au0H 44.6(2) . . ?
S018 Au0M S01F 177.7(4) . . ?
S01F Au0M Au07 82.8(3) . . ?
S01F Au0M Au09 96.7(3) . . ?
S01F Au0M Au0H 137.5(3) . . ?
Au09 Au0N Cd0S 57.99(6) . . ?
S01E Au0N Au09 81.4(2) . . ?
S01E Au0N Cd0S 53.9(2) . . ?
S01F Au0N Au09 99.0(3) . . ?
S01F Au0N Cd0S 124.3(2) . . ?
S01F Au0N S01E 177.6(4) . . ?
Au04 Au0O Au06 49.52(4) . . ?
S01B Au0O Au04 96.8(3) . . ?
S01B Au0O Au06 84.1(3) . . ?
S01B Au0O S01D 178.3(4) . . ?
S01D Au0O Au04 84.9(2) . . ?
S01D Au0O Au06 97.1(3) . . ?
Au04 Cd0Q Au07 107.06(9) . . ?
Au04 Cd0Q Au0E 57.39(6) . . ?
Au04 Cd0Q Au0H 155.67(10) . . ?
Au04 Cd0Q Cd0S 54.16(7) . . ?
Au06 Cd0Q Au04 53.35(6) . . ?
Au06 Cd0Q Au07 90.43(8) . . ?
Au06 Cd0Q Au0E 68.96(7) . . ?
Au06 Cd0Q Au0H 134.35(10) . . ?
Au06 Cd0Q Cd0S 60.78(7) . . ?
Au07 Cd0Q Au0E 158.90(10) . . ?
Au07 Cd0Q Au0H 55.52(6) . . ?
Au07 Cd0Q Cd0S 52.89(7) . . ?
Au09 Cd0Q Au04 92.19(8) . . ?
Au09 Cd0Q Au06 121.26(10) . . ?
Au09 Cd0Q Au07 52.09(6) . . ?
Au09 Cd0Q Au0E 135.21(9) . . ?
Au09 Cd0Q Au0H 63.90(6) . . ?
Au09 Cd0Q Cd0S 60.50(7) . . ?
Au0E Cd0Q Au0H 143.71(10) . . ?
Cd0S Cd0Q Au0E 110.03(9) . . ?
Cd0S Cd0Q Au0H 106.19(9) . . ?
S011 Cd0Q Au04 153.1(2) . . ?
S011 Cd0Q Au06 99.8(2) . . ?
S011 Cd0Q Au07 70.5(2) . . ?
S011 Cd0Q Au09 105.3(2) . . ?
S011 Cd0Q Au0E 116.0(2) . . ?
S011 Cd0Q Au0H 44.3(2) . . ?
S011 Cd0Q Cd0S 117.6(2) . . ?
S011 Cd0Q S013 120.0(3) . . ?
S013 Cd0Q Au04 75.7(2) . . ?
S013 Cd0Q Au06 112.3(2) . . ?
S013 Cd0Q Au07 150.9(2) . . ?
S013 Cd0Q Au09 99.3(2) . . ?
S013 Cd0Q Au0E 45.5(2) . . ?
S013 Cd0Q Au0H 110.9(2) . . ?
S013 Cd0Q Cd0S 122.2(2) . . ?
Au04 Cd0S Au06 52.74(6) . . ?
Au04 Cd0S Au09 91.18(8) . . ?
Au04 Cd0S Au0L 67.65(7) . . ?
Au04 Cd0S Au0N 131.60(10) . . ?
Au04 Cd0S Cd0Q 59.62(7) . . ?
Au06 Cd0S Au0L 56.42(6) . . ?
Au06 Cd0S Au0N 159.98(10) . . ?
Au06 Cd0S Cd0Q 53.59(7) . . ?
Au07 Cd0S Au04 122.09(10) . . ?
Au07 Cd0S Au06 92.02(8) . . ?
Au07 Cd0S Au09 53.08(6) . . ?
Au07 Cd0S Au0L 133.91(9) . . ?
Au07 Cd0S Au0N 69.16(7) . . ?
Au07 Cd0S Cd0Q 62.48(7) . . ?
Au09 Cd0S Au06 107.11(9) . . ?
Au09 Cd0S Au0L 158.22(10) . . ?
Au09 Cd0S Au0N 56.44(6) . . ?
Au09 Cd0S Cd0Q 53.54(7) . . ?
Au0N Cd0S Au0L 142.48(10) . . ?
Cd0Q Cd0S Au0L 108.21(9) . . ?
Cd0Q Cd0S Au0N 109.16(9) . . ?
S015 Cd0S Au04 110.1(2) . . ?
S015 Cd0S Au06 74.3(2) . . ?
S015 Cd0S Au07 98.9(2) . . ?
S015 Cd0S Au09 151.7(2) . . ?
S015 Cd0S Au0L 44.5(2) . . ?
S015 Cd0S Au0N 114.2(2) . . ?
S015 Cd0S Cd0Q 121.5(2) . . ?
S015 Cd0S S01E 118.5(3) . . ?
S01E Cd0S Au04 96.0(2) . . ?
S01E Cd0S Au06 148.2(2) . . ?
S01E Cd0S Au07 112.7(3) . . ?
S01E Cd0S Au09 75.7(2) . . ?
S01E Cd0S Au0L 110.3(2) . . ?
S01E Cd0S Au0N 45.5(2) . . ?
S01E Cd0S Cd0Q 119.9(2) . . ?
Au0H S011 Cd0Q 84.3(3) . . ?
C01P S011 Au0H 103.8(13) . . ?
C01P S011 Cd0Q 113.8(14) . . ?
Au0E S013 Cd0Q 80.7(3) . . ?
C02B S013 Au0E 109.6(16) . . ?
C02B S013 Cd0Q 116.1(18) . . ?
Au0L S015 Cd0S 82.5(3) . . ?
C37 S015 Au0L 110.4(15) . . ?
C37 S015 Cd0S 111.6(15) . . ?
Au0J S016 Au09 82.3(3) . . ?
C03T S016 Au09 111.5(18) . . ?
C03T S016 Au0J 110.9(17) . . ?
Au0I S017 Au07 82.4(3) . . ?
C037 S017 Au07 113(2) . . ?
C037 S017 Au0I 103(2) . . ?
Au0M S018 Au0H 91.1(3) . . ?
C9CA S018 Au0H 108.8(19) . . ?
C9CA S018 Au0M 115(2) . . ?
Au0J S019 Au04 82.7(3) . . ?
C01T S019 Au04 111(2) . . ?
C01T S019 Au0J 108(2) . . ?
Au0O S01B Au0E 94.4(4) . . ?
C173 S01B Au0E 105(2) . . ?
C173 S01B Au0O 116(2) . . ?
Au0O S01D Au0L 94.3(3) . . ?
C05V S01D Au0L 110.1(18) . . ?
C05V S01D Au0O 113.0(15) . . ?
Au0N S01E Cd0S 80.6(3) . . ?
C020 S01E Au0N 109.8(13) . . ?
C020 S01E Cd0S 113.8(12) . . ?
Au0N S01F Au0M 93.5(4) . . ?
C03B S01F Au0M 110.7(19) . . ?
C03B S01F Au0N 110.1(19) . . ?
Au0I S01G Au06 82.8(3) . . ?
C76 S01G Au06 110.6(18) . . ?
C76 S01G Au0I 108.1(19) . . ?
C111 C35 C76 119(5) . . ?
C111 C35 C5EA 112(5) . . ?
C111 C35 C6EA 104(5) . . ?
C5EA C35 C76 102(4) . . ?
C6EA C35 C76 110(4) . . ?
C6EA C35 C5EA 110(4) . . ?
S015 C37 H37 108.0 . . ?
C91 C37 S015 114(3) . . ?
C91 C37 H37 108.0 . . ?
C91 C37 C116 102(4) . . ?
C116 C37 S015 116(3) . . ?
C116 C37 H37 108.0 . . ?
H49A C49 H49B 108.3 . . ?
C71 C49 H49A 109.9 . . ?
C71 C49 H49B 109.9 . . ?
C91 C49 H49A 109.9 . . ?
C91 C49 H49B 109.9 . . ?
C91 C49 C71 109(4) . . ?
C9CA C50 C0DA 104(5) . . ?
C9CA C50 C4DA 108(5) . . ?
C0DA C50 C4DA 107(5) . . ?
C3DA C50 C9CA 113(5) . . ?
C3DA C50 C0DA 117(5) . . ?
C3DA C50 C4DA 108(5) . . ?
C71 C57 H57 110.5 . . ?
C71 C57 C116 118(5) . . ?
C71 C57 C5CA 109(5) . . ?
C116 C57 H57 110.5 . . ?
C5CA C57 H57 110.5 . . ?
C5CA C57 C116 97(5) . . ?
C49 C71 H71A 113.1 . . ?
C49 C71 H71B 113.1 . . ?
C57 C71 C49 93(4) . . ?
C57 C71 H71A 113.1 . . ?
C57 C71 H71B 113.1 . . ?
H71A C71 H71B 110.5 . . ?
H72A C72 H72B 109.1 . . ?
C1EA C72 H72A 111.2 . . ?
C1EA C72 H72B 111.2 . . ?
C3EA C72 H72A 111.2 . . ?
C3EA C72 H72B 111.2 . . ?
C3EA C72 C1EA 103(4) . . ?
C028 C01H C01P 95(3) . . ?
C028 C01H C042 100(3) . . ?
C02H C01H C01P 113(3) . . ?
C02H C01H C028 119(3) . . ?
C02H C01H C042 118(3) . . ?
C042 C01H C01P 110(3) . . ?
C037 C01O C05O 114(4) . . ?
C04K C01O C037 103(5) . . ?
C04K C01O C054 113(5) . . ?
C04K C01O C05O 106(4) . . ?
C054 C01O C037 111(5) . . ?
C054 C01O C05O 110(5) . . ?
S01G C76 H76 106.0 . . ?
C35 C76 S01G 113(4) . . ?
C35 C76 H76 106.0 . . ?
C1EA C76 S01G 123(4) . . ?
C1EA C76 C35 102(4) . . ?
C1EA C76 H76 106.0 . . ?
S011 C01P H01P 108.4 . . ?
C01H C01P S011 108(2) . . ?
C01H C01P H01P 108.4 . . ?
C01Z C01P S011 119(3) . . ?
C01Z C01P C01H 104(3) . . ?
C01Z C01P H01P 108.4 . . ?
S019 C01T H01T 105.3 . . ?
C025 C01T S019 115(4) . . ?
C025 C01T H01T 105.3 . . ?
C144 C01T S019 120(5) . . ?
C144 C01T H01T 105.3 . . ?
C144 C01T C025 104(5) . . ?
C03K C01Z C01P 118(4) . . ?
C03K C01Z C04L 107(4) . . ?
C03K C01Z C05A 113(4) . . ?
C04L C01Z C01P 107(3) . . ?
C05A C01Z C01P 105(4) . . ?
C05A C01Z C04L 106(4) . . ?
S01E C020 H020 106.2 . . ?
C02I C020 S01E 114(3) . . ?
C02I C020 H020 106.2 . . ?
C02I C020 C05H 107(3) . . ?
C05H C020 S01E 117(3) . . ?
C05H C020 H020 106.2 . . ?
C81 C80 C8BA 116(5) . . ?
C173 C80 C81 97(5) . . ?
C173 C80 C8BA 123(5) . . ?
C173 C80 C197 110(6) . . ?
C197 C80 C81 96(5) . . ?
C197 C80 C8BA 112(5) . . ?
H02P C022 H02Q 109.0 . . ?
C02O C022 H02P 111.0 . . ?
C02O C022 H02Q 111.0 . . ?
C3AA C022 H02P 111.0 . . ?
C3AA C022 H02Q 111.0 . . ?
C3AA C022 C02O 104(4) . . ?
C80 C81 H81A 108.5 . . ?
C80 C81 H81B 108.5 . . ?
C80 C81 C9AA 115(5) . . ?
H81A C81 H81B 107.5 . . ?
C9AA C81 H81A 108.5 . . ?
C9AA C81 H81B 108.5 . . ?
C01T C025 C92 97(4) . . ?
C03D C025 C01T 105(5) . . ?
C03D C025 C92 102(5) . . ?
C6DA C025 C01T 116(5) . . ?
C6DA C025 C92 112(5) . . ?
C6DA C025 C03D 121(5) . . ?
C01H C028 H02R 111.4 . . ?
C01H C028 H02T 111.4 . . ?
C01H C028 C05A 102(3) . . ?
H02R C028 H02T 109.3 . . ?
C05A C028 H02R 111.4 . . ?
C05A C028 H02T 111.4 . . ?
S013 C02B H02U 107.7 . . ?
C06V C02B S013 114(4) . . ?
C06V C02B H02U 107.7 . . ?
C162 C02B S013 111(4) . . ?
C162 C02B H02U 107.7 . . ?
C162 C02B C06V 109(5) . . ?
C03T C02E C02L 105(4) . . ?
C03T C02E C05E 92(4) . . ?
C05E C02E C02L 96(4) . . ?
C120 C02E C02L 115(4) . . ?
C120 C02E C03T 121(4) . . ?
C120 C02E C05E 123(4) . . ?
C01H C02H H02V 109.5 . . ?
C01H C02H H02W 109.5 . . ?
C01H C02H H02X 109.5 . . ?
H02V C02H H02W 109.5 . . ?
H02V C02H H02X 109.5 . . ?
H02W C02H H02X 109.5 . . ?
C020 C02I C2CA 108(3) . . ?
C03X C02I C020 116(4) . . ?
C03X C02I C2CA 108(4) . . ?
C0CA C02I C020 96(4) . . ?
C0CA C02I C03X 131(4) . . ?
C0CA C02I C2CA 94(3) . . ?
C02E C02L H02Y 109.2 . . ?
C02E C02L H 109.2 . . ?
H02Y C02L H 107.9 . . ?
C02U C02L C02E 112(4) . . ?
C02U C02L H02Y 109.2 . . ?
C02U C02L H 109.2 . . ?
C04E C02M H02Z 112.4 . . ?
C04E C02M C04Q 103(5) . . ?
C04E C02M C6AA 101(5) . . ?
C04Q C02M H02Z 112.4 . . ?
C6AA C02M H02Z 112.4 . . ?
C6AA C02M C04Q 114(5) . . ?
C022 C02O C057 97(4) . . ?
C037 C02O C022 104(5) . . ?
C037 C02O C03U 110(5) . . ?
C037 C02O C057 107(5) . . ?
C03U C02O C022 122(5) . . ?
C03U C02O C057 115(5) . . ?
C02L C02U H02 112.3 . . ?
C02L C02U HA 112.3 . . ?
C02L C02U C045 97(5) . . ?
H02 C02U HA 109.9 . . ?
C045 C02U H02 112.3 . . ?
C045 C02U HA 112.3 . . ?
C37 C91 C49 116(4) . . ?
C37 C91 C96 115(4) . . ?
C37 C91 C5CA 101(4) . . ?
C49 C91 C96 110(4) . . ?
C49 C91 C5CA 99(4) . . ?
C5CA C91 C96 115(4) . . ?
S017 C037 H037 103.0 . . ?
C01O C037 S017 117(4) . . ?
C01O C037 H037 102.9 . . ?
C02O C037 S017 128(4) . . ?
C02O C037 C01O 100(4) . . ?
C02O C037 H037 102.9 . . ?
C025 C92 H92A 113.1 . . ?
C025 C92 H92B 113.1 . . ?
H92A C92 H92B 110.4 . . ?
C064 C92 C025 93(5) . . ?
C064 C92 H92A 113.1 . . ?
C064 C92 H92B 113.1 . . ?
S01F C03B H03R 102.8 . . ?
C04Q C03B S01F 108(4) . . ?
C04Q C03B H03R 102.8 . . ?
C04Q C03B C170 118(5) . . ?
C170 C03B S01F 120(5) . . ?
C170 C03B H03R 102.8 . . ?
C025 C03D H03S 110.6 . . ?
C025 C03D H03T 110.6 . . ?
C025 C03D C03R 106(5) . . ?
H03S C03D H03T 108.7 . . ?
C03R C03D H03S 110.6 . . ?
C03R C03D H03T 110.6 . . ?
C01Z C03K H03U 109.5 . . ?
C01Z C03K H03V 109.5 . . ?
C01Z C03K H03W 109.5 . . ?
H03U C03K H03V 109.5 . . ?
H03U C03K H03W 109.5 . . ?
H03V C03K H03W 109.5 . . ?
C03D C03R H03X 111.8 . . ?
C03D C03R H03Y 111.8 . . ?
H03X C03R H03Y 109.6 . . ?
C064 C03R C03D 100(5) . . ?
C064 C03R H03X 111.8 . . ?
C064 C03R H03Y 111.8 . . ?
C91 C96 H96A 109.5 . . ?
C91 C96 H96B 109.5 . . ?
C91 C96 H96C 109.5 . . ?
H96A C96 H96B 109.5 . . ?
H96A C96 H96C 109.5 . . ?
H96B C96 H96C 109.5 . . ?
S016 C03T H03Z 106.8 . . ?
C02E C03T S016 114(3) . . ?
C02E C03T H03Z 106.8 . . ?
C03Z C03T S016 114(4) . . ?
C03Z C03T C02E 108(4) . . ?
C03Z C03T H03Z 106.8 . . ?
C131 C97 C9CA 123(5) . . ?
C131 C97 C140 105(5) . . ?
C131 C97 C2DA 114(5) . . ?
C9CA C97 C140 115(5) . . ?
C2DA C97 C9CA 99(4) . . ?
C2DA C97 C140 98(4) . . ?
C02O C03U H03 109.5 . . ?
C02O C03U HB 109.5 . . ?
C02O C03U HC 109.5 . . ?
H03 C03U HB 109.5 . . ?
H03 C03U HC 109.5 . . ?
HB C03U HC 109.5 . . ?
C02I C03X H1 109.5 . . ?
C02I C03X HD 109.5 . . ?
C02I C03X HE 109.5 . . ?
H1 C03X HD 109.5 . . ?
H1 C03X HE 109.5 . . ?
HD C03X HE 109.5 . . ?
C03T C03Z C045 104(5) . . ?
C03T C03Z C04X 122(4) . . ?
C03T C03Z C5AA 117(5) . . ?
C045 C03Z C04X 96(4) . . ?
C045 C03Z C5AA 111(5) . . ?
C5AA C03Z C04X 105(4) . . ?
C01H C042 H04T 111.4 . . ?
C01H C042 H04U 111.4 . . ?
C01H C042 C04P 102(3) . . ?
H04T C042 H04U 109.2 . . ?
C04P C042 H04T 111.4 . . ?
C04P C042 H04U 111.4 . . ?
H10F C101 H10G 109.5 . . ?
H10F C101 H10H 109.5 . . ?
H10G C101 H10H 109.5 . . ?
C162 C101 H10F 109.5 . . ?
C162 C101 H10G 109.4 . . ?
C162 C101 H10H 109.5 . . ?
C02U C045 H045 113.0 . . ?
C03Z C045 C02U 118(5) . . ?
C03Z C045 H045 113.0 . . ?
C05E C045 C02U 103(5) . . ?
C05E C045 C03Z 96(5) . . ?
C05E C045 H045 113.0 . . ?
C02M C04E H04V 113.7 . . ?
C02M C04E H04W 113.7 . . ?
C02M C04E C170 90(5) . . ?
H04V C04E H04W 110.9 . . ?
C170 C04E H04V 113.7 . . ?
C170 C04E H04W 113.7 . . ?
H04X C04F H04Y 109.5 . . ?
H04X C04F HF 109.5 . . ?
H04Y C04F HF 109.5 . . ?
C06V C04F H04X 109.5 . . ?
C06V C04F H04Y 109.5 . . ?
C06V C04F HF 109.5 . . ?
C01O C04K H04Z 113.6 . . ?
C01O C04K C3AA 114(5) . . ?
C057 C04K C01O 105(5) . . ?
C057 C04K H04Z 113.6 . . ?
C057 C04K C3AA 95(5) . . ?
C3AA C04K H04Z 113.6 . . ?
C8AA C105 H105 115.8 . . ?
C9AA C105 H105 115.8 . . ?
C9AA C105 C8AA 108(5) . . ?
C197 C105 H105 115.8 . . ?
C197 C105 C8AA 103(5) . . ?
C197 C105 C9AA 97(5) . . ?
C01Z C04L H04 109.5 . . ?
C01Z C04L HG 109.5 . . ?
C01Z C04L HH 109.5 . . ?
H04 C04L HG 109.5 . . ?
H04 C04L HH 109.5 . . ?
HG C04L HH 109.5 . . ?
C042 C04P H2 110.4 . . ?
C042 C04P HI 110.4 . . ?
C042 C04P C05A 107(4) . . ?
H2 C04P HI 108.6 . . ?
C05A C04P H2 110.4 . . ?
C05A C04P HI 110.4 . . ?
C03B C04Q C02M 92(5) . . ?
C03B C04Q C129 122(5) . . ?
C03B C04Q C174 127(6) . . ?
C129 C04Q C02M 95(4) . . ?
C174 C04Q C02M 101(5) . . ?
C174 C04Q C129 108(5) . . ?
C03Z C04X H3 109.5 . . ?
C03Z C04X HJ 109.5 . . ?
C03Z C04X HK 109.5 . . ?
H3 C04X HJ 109.5 . . ?
H3 C04X HK 109.5 . . ?
HJ C04X HK 109.5 . . ?
C01O C054 H05N 109.5 . . ?
C01O C054 H05O 109.5 . . ?
C01O C054 H05P 109.5 . . ?
H05N C054 H05O 109.5 . . ?
H05N C054 H05P 109.5 . . ?
H05O C054 H05P 109.5 . . ?
C02O C057 H05Q 112.3 . . ?
C02O C057 H05R 112.3 . . ?
C04K C057 C02O 97(5) . . ?
C04K C057 H05Q 112.3 . . ?
C04K C057 H05R 112.3 . . ?
H05Q C057 H05R 109.9 . . ?
C35 C111 H11G 110.3 . . ?
C35 C111 H11H 108.7 . . ?
C35 C111 H11I 109.3 . . ?
H11G C111 H11H 109.5 . . ?
H11G C111 H11I 109.5 . . ?
H11H C111 H11I 109.5 . . ?
C01Z C05A C028 104(4) . . ?
C01Z C05A C04P 107(4) . . ?
C01Z C05A H05S 117.1 . . ?
C028 C05A C04P 90(3) . . ?
C028 C05A H05S 117.1 . . ?
C04P C05A H05S 117.1 . . ?
C02E C05E H05T 112.0 . . ?
C02E C05E H05U 112.0 . . ?
C045 C05E C02E 99(4) . . ?
C045 C05E H05T 112.0 . . ?
C045 C05E H05U 112.0 . . ?
H05T C05E H05U 109.7 . . ?
C9BA C05H C020 99(4) . . ?
C9BA C05H C4CA 109(4) . . ?
C3CA C05H C020 116(4) . . ?
C3CA C05H C9BA 116(5) . . ?
C3CA C05H C4CA 111(4) . . ?
C4CA C05H C020 104(4) . . ?
C01O C05O H05V 109.5 . . ?
C01O C05O H05W 109.5 . . ?
C01O C05O H05X 109.5 . . ?
H05V C05O H05W 109.5 . . ?
H05V C05O H05X 109.5 . . ?
H05W C05O H05X 109.5 . . ?
S01D C05V H05Y 105.7 . . ?
C7DA C05V S01D 114(4) . . ?
C7DA C05V H05Y 105.7 . . ?
C9DA C05V S01D 114(4) . . ?
C9DA C05V H05Y 105.7 . . ?
C9DA C05V C7DA 110(4) . . ?
C57 C116 C37 100(4) . . ?
C7CA C116 C37 115(4) . . ?
C7CA C116 C57 104(4) . . ?
C6CA C116 C37 116(4) . . ?
C6CA C116 C57 117(4) . . ?
C6CA C116 C7CA 104(4) . . ?
C92 C064 H064 112.6 . . ?
C92 C064 C144 95(5) . . ?
C03R C064 C92 107(5) . . ?
C03R C064 H064 112.6 . . ?
C03R C064 C144 115(5) . . ?
C144 C064 H064 112.6 . . ?
H06F C065 H06G 109.9 . . ?
C06V C065 H06F 112.4 . . ?
C06V C065 H06G 112.4 . . ?
C06V C065 C7AA 97(4) . . ?
C7AA C065 H06F 112.4 . . ?
C7AA C065 H06G 112.4 . . ?
C04F C06V C02B 114(4) . . ?
C04F C06V C065 120(5) . . ?
C04F C06V C073 120(5) . . ?
C065 C06V C02B 95(4) . . ?
C073 C06V C02B 100(4) . . ?
C073 C06V C065 102(4) . . ?
C06V C073 H07A 111.3 . . ?
C06V C073 H07B 111.3 . . ?
H07A C073 H07B 109.2 . . ?
C172 C073 C06V 102(4) . . ?
C172 C073 H07A 111.3 . . ?
C172 C073 H07B 111.3 . . ?
C02E C120 H12H 109.5 . . ?
C02E C120 H12I 109.5 . . ?
C02E C120 H12J 109.5 . . ?
H12H C120 H12I 109.5 . . ?
H12H C120 H12J 109.5 . . ?
H12I C120 H12J 109.5 . . ?
C022 C3AA C04K 101(4) . . ?
C022 C3AA H3AA 111.5 . . ?
C022 C3AA H3AB 111.5 . . ?
C04K C3AA H3AA 111.5 . . ?
C04K C3AA H3AB 111.5 . . ?
H3AA C3AA H3AB 109.3 . . ?
C03Z C5AA H5AA 109.4 . . ?
C03Z C5AA H5AB 109.7 . . ?
C03Z C5AA H5AC 109.4 . . ?
H5AA C5AA H5AB 109.5 . . ?
H5AA C5AA H5AC 109.5 . . ?
H5AB C5AA H5AC 109.4 . . ?
C02M C6AA H6AA 112.5 . . ?
C02M C6AA H6AB 112.5 . . ?
C02M C6AA C160 97(5) . . ?
H6AA C6AA H6AB 110.0 . . ?
C160 C6AA H6AA 112.5 . . ?
C160 C6AA H6AB 112.5 . . ?
C065 C7AA H7AA 117.6 . . ?
C065 C7AA C172 85(4) . . ?
C162 C7AA C065 101(4) . . ?
C162 C7AA H7AA 117.6 . . ?
C162 C7AA C172 112(4) . . ?
C172 C7AA H7AA 117.6 . . ?
C143 C8AA C105 112(5) . . ?
C173 C8AA C105 101(5) . . ?
C173 C8AA C143 118(6) . . ?
C209 C8AA C105 89(5) . . ?
C209 C8AA C143 115(6) . . ?
C209 C8AA C173 117(6) . . ?
C81 C9AA C105 93(5) . . ?
C81 C9AA H9AA 113.1 . . ?
C81 C9AA H9AB 113.1 . . ?
C105 C9AA H9AA 113.1 . . ?
C105 C9AA H9AB 113.1 . . ?
H9AA C9AA H9AB 110.5 . . ?
C116 C7CA H7CA 109.5 . . ?
C116 C7CA H7CB 109.5 . . ?
C116 C7CA H7CC 109.5 . . ?
H7CA C7CA H7CB 109.5 . . ?
H7CA C7CA H7CC 109.5 . . ?
H7CB C7CA H7CC 109.5 . . ?
H12K C127 H12L 109.5 . . ?
H12K C127 H12M 109.5 . . ?
H12L C127 H12M 109.5 . . ?
C162 C127 H12K 109.5 . . ?
C162 C127 H12L 109.5 . . ?
C162 C127 H12M 109.5 . . ?
C02I C0CA H0CA 110.3 . . ?
C02I C0CA H0CB 110.3 . . ?
H0CA C0CA H0CB 108.5 . . ?
C9BA C0CA C02I 107(4) . . ?
C9BA C0CA H0CA 110.3 . . ?
C9BA C0CA H0CB 110.3 . . ?
C02I C2CA H2CA 111.9 . . ?
C02I C2CA H2CB 111.9 . . ?
C02I C2CA C1CA 99(4) . . ?
H2CA C2CA H2CB 109.6 . . ?
C1CA C2CA H2CA 111.9 . . ?
C1CA C2CA H2CB 111.9 . . ?
C04Q C129 H12N 109.5 . . ?
C04Q C129 H12O 109.5 . . ?
C04Q C129 H12P 109.5 . . ?
H12N C129 H12O 109.5 . . ?
H12N C129 H12P 109.5 . . ?
H12O C129 H12P 109.5 . . ?
C57 C5CA H5CA 113.4 . . ?
C57 C5CA H5CB 113.4 . . ?
C91 C5CA C57 91(5) . . ?
C91 C5CA H5CA 113.4 . . ?
C91 C5CA H5CB 113.4 . . ?
H5CA C5CA H5CB 110.7 . . ?
C05H C9BA H9BA 114.7 . . ?
C05H C9BA C1CA 111(5) . . ?
C0CA C9BA C05H 106(5) . . ?
C0CA C9BA H9BA 114.7 . . ?
C0CA C9BA C1CA 94(5) . . ?
C1CA C9BA H9BA 114.7 . . ?
C97 C131 H13I 109.5 . . ?
C97 C131 H13J 109.5 . . ?
C97 C131 H13K 109.5 . . ?
H13I C131 H13J 109.5 . . ?
H13I C131 H13K 109.5 . . ?
H13J C131 H13K 109.5 . . ?
C05H C3CA H3CA 110.0 . . ?
C05H C3CA H3CB 109.3 . . ?
C05H C3CA H3CC 109.2 . . ?
H3CA C3CA H3CB 109.5 . . ?
H3CA C3CA H3CC 109.5 . . ?
H3CB C3CA H3CC 109.5 . . ?
C2CA C1CA H1CA 110.8 . . ?
C2CA C1CA H1CB 110.8 . . ?
C9BA C1CA C2CA 105(5) . . ?
C9BA C1CA H1CA 110.8 . . ?
C9BA C1CA H1CB 110.8 . . ?
H1CA C1CA H1CB 108.9 . . ?
C116 C6CA H6CA 109.5 . . ?
C116 C6CA H6CB 109.5 . . ?
C116 C6CA H6CC 109.5 . . ?
H6CA C6CA H6CB 109.5 . . ?
H6CA C6CA H6CC 109.5 . . ?
H6CB C6CA H6CC 109.5 . . ?
C05H C4CA H4CA 109.5 . . ?
C05H C4CA H4CB 109.5 . . ?
C05H C4CA H4CC 109.5 . . ?
H4CA C4CA H4CB 109.5 . . ?
H4CA C4CA H4CC 109.5 . . ?
H4CB C4CA H4CC 109.5 . . ?
C80 C8BA H8BA 109.5 . . ?
C80 C8BA H8BB 109.5 . . ?
C80 C8BA H8BC 109.5 . . ?
H8BA C8BA H8BB 109.5 . . ?
H8BA C8BA H8BC 109.5 . . ?
H8BB C8BA H8BC 109.5 . . ?
S018 C9CA H9CA 105.1 . . ?
C50 C9CA S018 120(4) . . ?
C50 C9CA C97 104(4) . . ?
C50 C9CA H9CA 105.1 . . ?
C97 C9CA S018 115(4) . . ?
C97 C9CA H9CA 105.1 . . ?
C50 C0DA H0DA 115.4 . . ?
C50 C0DA C1DA 105(5) . . ?
C1DA C0DA H0DA 115.4 . . ?
C2DA C0DA C50 106(5) . . ?
C2DA C0DA H0DA 115.4 . . ?
C2DA C0DA C1DA 98(5) . . ?
C50 C4DA H4DA 109.5 . . ?
C50 C4DA H4DB 109.5 . . ?
C50 C4DA H4DC 109.5 . . ?
H4DA C4DA H4DB 109.5 . . ?
H4DA C4DA H4DC 109.5 . . ?
H4DB C4DA H4DC 109.5 . . ?
C0DA C1DA H1DA 110.2 . . ?
C0DA C1DA H1DB 110.2 . . ?
C0DA C1DA C140 108(5) . . ?
H1DA C1DA H1DB 108.5 . . ?
C140 C1DA H1DA 110.2 . . ?
C140 C1DA H1DB 110.2 . . ?
C97 C140 C1DA 92(4) . . ?
C97 C140 H14G 113.4 . . ?
C97 C140 H14H 113.4 . . ?
C1DA C140 H14G 113.4 . . ?
C1DA C140 H14H 113.4 . . ?
H14G C140 H14H 110.7 . . ?
C50 C3DA H3DA 109.0 . . ?
C50 C3DA H3DB 109.2 . . ?
C50 C3DA H3DC 110.2 . . ?
H3DA C3DA H3DB 109.4 . . ?
H3DA C3DA H3DC 109.5 . . ?
H3DB C3DA H3DC 109.5 . . ?
H14I C141 H14J 109.5 . . ?
H14I C141 H14K 109.5 . . ?
H14J C141 H14K 109.5 . . ?
C7DA C141 H14I 109.5 . . ?
C7DA C141 H14J 109.5 . . ?
C7DA C141 H14K 109.5 . . ?
C97 C2DA H2DA 111.9 . . ?
C97 C2DA H2DB 111.9 . . ?
C0DA C2DA C97 99(5) . . ?
C0DA C2DA H2DA 111.9 . . ?
C0DA C2DA H2DB 111.9 . . ?
H2DA C2DA H2DB 109.6 . . ?
C8DA C142 H142 113.3 . . ?
C7DA C142 H142 113.3 . . ?
C7DA C142 C8DA 105(4) . . ?
C150 C142 H142 113.3 . . ?
C150 C142 C8DA 100(4) . . ?
C150 C142 C7DA 111(5) . . ?
C025 C6DA H6DA 109.5 . . ?
C025 C6DA H6DB 109.5 . . ?
C025 C6DA H6DC 109.5 . . ?
H6DA C6DA H6DB 109.5 . . ?
H6DA C6DA H6DC 109.5 . . ?
H6DB C6DA H6DC 109.5 . . ?
C8AA C143 H14L 109.5 . . ?
C8AA C143 H14M 109.5 . . ?
C8AA C143 H14N 109.5 . . ?
H14L C143 H14M 109.5 . . ?
H14L C143 H14N 109.5 . . ?
H14M C143 H14N 109.5 . . ?
C142 C8DA H8DA 113.2 . . ?
C142 C8DA H8DB 113.2 . . ?
H8DA C8DA H8DB 110.6 . . ?
C9DA C8DA C142 92(4) . . ?
C9DA C8DA H8DA 113.2 . . ?
C9DA C8DA H8DB 113.2 . . ?
C01T C144 C064 104(5) . . ?
C01T C144 C5DA 104(5) . . ?
C064 C144 C5DA 99(5) . . ?
C9EA C144 C01T 128(6) . . ?
C9EA C144 C064 117(5) . . ?
C9EA C144 C5DA 101(5) . . ?
C05V C7DA C202 122(5) . . ?
C141 C7DA C05V 119(5) . . ?
C141 C7DA C202 93(4) . . ?
C142 C7DA C05V 96(4) . . ?
C142 C7DA C141 109(4) . . ?
C142 C7DA C202 119(4) . . ?
H0EA C0EA H0EB 109.6 . . ?
C9DA C0EA H0EA 112.0 . . ?
C9DA C0EA H0EB 112.0 . . ?
C9DA C0EA C150 99(4) . . ?
C150 C0EA H0EA 112.0 . . ?
C150 C0EA H0EB 112.0 . . ?
C8DA C9DA C05V 98(4) . . ?
C0EA C9DA C05V 108(5) . . ?
C0EA C9DA C8DA 104(4) . . ?
C167 C9DA C05V 102(4) . . ?
C167 C9DA C8DA 108(4) . . ?
C167 C9DA C0EA 132(5) . . ?
C72 C1EA C76 104(5) . . ?
C72 C1EA C2EA 113(4) . . ?
C76 C1EA C2EA 117(4) . . ?
C4EA C1EA C72 102(4) . . ?
C4EA C1EA C76 103(4) . . ?
C4EA C1EA C2EA 116(5) . . ?
C1EA C2EA H2EA 109.5 . . ?
C1EA C2EA H2EB 109.5 . . ?
C1EA C2EA H2EC 109.5 . . ?
H2EA C2EA H2EB 109.5 . . ?
H2EA C2EA H2EC 109.5 . . ?
H2EB C2EA H2EC 109.5 . . ?
C72 C3EA H3EA 110.5 . . ?
C72 C3EA H3EB 110.5 . . ?
C72 C3EA C5EA 106(4) . . ?
H3EA C3EA H3EB 108.6 . . ?
C5EA C3EA H3EA 110.5 . . ?
C5EA C3EA H3EB 110.5 . . ?
C142 C150 C0EA 107(4) . . ?
C142 C150 H15G 110.4 . . ?
C142 C150 H15H 110.4 . . ?
C0EA C150 H15G 110.4 . . ?
C0EA C150 H15H 110.4 . . ?
H15G C150 H15H 108.6 . . ?
C35 C5EA C3EA 108(4) . . ?
C35 C5EA H5EA 117.5 . . ?
C35 C5EA C4EA 101(4) . . ?
C3EA C5EA H5EA 117.5 . . ?
C4EA C5EA C3EA 91(4) . . ?
C4EA C5EA H5EA 117.5 . . ?
C1EA C4EA C5EA 103(4) . . ?
C1EA C4EA H4EA 111.2 . . ?
C1EA C4EA H4EB 111.2 . . ?
C5EA C4EA H4EA 111.2 . . ?
C5EA C4EA H4EB 111.2 . . ?
H4EA C4EA H4EB 109.2 . . ?
C35 C6EA H6EA 109.7 . . ?
C35 C6EA H6EB 109.8 . . ?
C35 C6EA H6EC 108.9 . . ?
H6EA C6EA H6EB 109.5 . . ?
H6EA C6EA H6EC 109.4 . . ?
H6EB C6EA H6EC 109.5 . . ?
C144 C9EA H9EC 109.8 . . ?
C144 C9EA H9EA 107.6 . . ?
C144 C9EA H9EB 111.0 . . ?
H9EC C9EA H9EA 109.5 . . ?
H9EC C9EA H9EB 109.4 . . ?
H9EA C9EA H9EB 109.5 . . ?
C144 C5DA H5DA 109.4 . . ?
C144 C5DA H5DB 109.4 . . ?
C144 C5DA H5DC 109.5 . . ?
H5DA C5DA H5DB 109.5 . . ?
H5DA C5DA H5DC 109.5 . . ?
H5DB C5DA H5DC 109.5 . . ?
C6AA C160 H16D 111.0 . . ?
C6AA C160 H16E 111.0 . . ?
H16D C160 H16E 109.0 . . ?
C170 C160 C6AA 104(5) . . ?
C170 C160 H16D 111.0 . . ?
C170 C160 H16E 111.0 . . ?
C02B C162 C101 130(5) . . ?
C02B C162 C7AA 105(4) . . ?
C02B C162 C127 111(4) . . ?
C101 C162 C127 96(4) . . ?
C7AA C162 C101 106(4) . . ?
C7AA C162 C127 107(4) . . ?
C9DA C167 H16F 110.3 . . ?
C9DA C167 H16G 108.8 . . ?
C9DA C167 H16H 109.3 . . ?
H16F C167 H16G 109.5 . . ?
H16F C167 H16H 109.5 . . ?
H16G C167 H16H 109.5 . . ?
C03B C170 C04E 105(5) . . ?
C03B C170 C160 106(5) . . ?
C03B C170 C267 123(5) . . ?
C04E C170 C267 105(5) . . ?
C160 C170 C04E 101(5) . . ?
C160 C170 C267 115(5) . . ?
C073 C172 C7AA 105(4) . . ?
C073 C172 H17D 110.8 . . ?
C073 C172 H17E 110.8 . . ?
C7AA C172 H17D 110.8 . . ?
C7AA C172 H17E 110.8 . . ?
H17D C172 H17E 108.9 . . ?
S01B C173 H173 105.2 . . ?
C80 C173 S01B 117(5) . . ?
C80 C173 H173 105.2 . . ?
C8AA C173 S01B 114(5) . . ?
C8AA C173 C80 109(6) . . ?
C8AA C173 H173 105.2 . . ?
C04Q C174 H17F 110.9 . . ?
C04Q C174 H17G 109.0 . . ?
C04Q C174 H17H 108.6 . . ?
H17F C174 H17G 109.4 . . ?
H17F C174 H17H 109.4 . . ?
H17G C174 H17H 109.5 . . ?
C80 C197 C105 94(5) . . ?
C80 C197 H19A 112.9 . . ?
C80 C197 H19B 112.9 . . ?
C105 C197 H19A 112.9 . . ?
C105 C197 H19B 112.9 . . ?
H19A C197 H19B 110.3 . . ?
C7DA C202 H20A 109.5 . . ?
C7DA C202 H20B 109.5 . . ?
C7DA C202 H20C 109.5 . . ?
H20A C202 H20B 109.5 . . ?
H20A C202 H20C 109.5 . . ?
H20B C202 H20C 109.5 . . ?
C8AA C209 H20D 107.1 . . ?
C8AA C209 H20E 110.3 . . ?
C8AA C209 H20F 111.0 . . ?
H20D C209 H20E 109.5 . . ?
H20D C209 H20F 109.4 . . ?
H20E C209 H20F 109.5 . . ?
C170 C267 H26A 109.5 . . ?
C170 C267 H26B 109.5 . . ?
C170 C267 H26C 109.5 . . ?
H26A C267 H26B 109.5 . . ?
H26A C267 H26C 109.5 . . ?
H26B C267 H26C 109.5 . . ?

loop_
_geom_bond_atom_site_label_1
_geom_bond_atom_site_label_2
_geom_bond_distance
_geom_bond_site_symmetry_2
_geom_bond_publ_flag
Au01 Au03 2.584(2) . ?
Au01 Au08 3.105(2) . ?
Au01 Au0A 2.992(2) . ?
Au01 Au0C 3.2530(19) . ?
Au01 Au0G 3.050(2) . ?
Au01 Cd0P 2.936(3) . ?
Au01 Cd0R 2.779(3) . ?
Au01 S00V 2.414(8) . ?
Au02 Au05 2.591(2) . ?
Au02 Au0B 2.972(2) . ?
Au02 Au0D 3.357(2) . ?
Au02 Au0F 3.202(2) . ?
Au02 Au0K 3.074(2) . ?
Au02 Cd0P 3.020(3) . ?
Au02 Cd0R 2.764(3) . ?
Au02 S014 2.387(9) . ?
Au03 Au0C 2.947(2) . ?
Au03 Au0F 3.030(2) . ?
Au03 Au0G 3.098(2) . ?
Au03 Cd0P 2.782(3) . ?
Au03 Cd0R 3.159(3) . ?
Au03 S00Y 2.387(8) . ?
Au05 Au08 3.080(2) . ?
Au05 Au0B 3.358(2) . ?
Au05 Au0D 3.001(2) . ?
Au05 Au0K 3.124(2) . ?
Au05 Cd0P 2.796(3) . ?
Au05 Cd0R 3.006(3) . ?
Au05 S01A 2.398(9) . ?
Au08 S00V 2.329(9) . ?
Au08 S01A 2.316(10) . ?
Au0A Au0G 3.306(2) . ?
Au0A Cd0P 3.267(3) . ?
Au0A S00U 2.313(9) . ?
Au0A S012 2.313(9) . ?
Au0B Au0K 3.332(2) . ?
Au0B Cd0P 3.255(3) . ?
Au0B S00T 2.300(8) . ?
Au0B S01C 2.320(10) . ?
Au0C Cd0R 3.235(3) . ?
Au0C S00W 2.329(9) . ?
Au0C S00X 2.319(9) . ?
Au0D Cd0R 3.251(3) . ?
Au0D S00Z 2.336(9) . ?
Au0D S010 2.292(9) . ?
Au0F S00Y 2.303(10) . ?
Au0F S014 2.312(10) . ?
Au0G S00W 2.353(10) . ?
Au0G S012 2.306(10) . ?
Au0K S010 2.337(9) . ?
Au0K S01C 2.325(10) . ?
Cd0P Cd0R 3.152(3) . ?
Cd0P S00T 2.590(9) . ?
Cd0P S00U 2.635(9) . ?
Cd0R S00X 2.612(9) . ?
Cd0R S00Z 2.619(9) . ?
S00T C01I 1.85(3) . ?
S00U C01L 1.88(4) . ?
S00V C01U 1.83(4) . ?
S00W C031 1.82(4) . ?
S00X C01J 1.79(5) . ?
S00Y C038 1.86(4) . ?
S00Z C0AA 1.86(4) . ?
S010 C047 1.91(5) . ?
S012 C69 1.88(5) . ?
S014 C024 1.81(5) . ?
S01A C04M 1.77(6) . ?
S01C C02G 1.98(4) . ?
C01I H01I 1.0000 . ?
C01I C02D 1.57(5) . ?
C01I C05R 1.64(5) . ?
C01J H01J 1.0000 . ?
C01J C01N 1.55(6) . ?
C01J C04O 1.65(6) . ?
C01K C01L 1.47(5) . ?
C01K C01R 1.49(5) . ?
C01K C04C 1.64(5) . ?
C01K C056 1.68(5) . ?
C01L H01L 1.0000 . ?
C01L C021 1.58(5) . ?
C01N C02Z 1.60(6) . ?
C01N C048 1.55(6) . ?
C01N C05Q 1.55(6) . ?
C01R H01A 0.9800 . ?
C01R H01B 0.9800 . ?
C01R H01C 0.9800 . ?
C01U H01U 1.0000 . ?
C01U C03G 1.53(6) . ?
C01U C043 1.56(6) . ?
C01W C024 1.54(7) . ?
C01W C3BA 1.54(7) . ?
C01W C137 1.546(13) . ?
C01W C138 1.63(7) . ?
C01X C02S 1.54(6) . ?
C01X C031 1.51(6) . ?
C01X C51 1.51(6) . ?
C01X C06X 1.58(6) . ?
C021 C02C 1.56(6) . ?
C021 C30 1.56(6) . ?
C021 C7BA 1.56(6) . ?
C023 H02A 0.9900 . ?
C023 H02B 0.9900 . ?
C023 C02D 1.57(5) . ?
C023 C61 1.64(6) . ?
C024 H024 1.0000 . ?
C024 C034 1.52(7) . ?
C026 C04R 1.59(7) . ?
C026 C69 1.48(6) . ?
C026 C7EA 1.51(7) . ?
C026 C86 1.45(7) . ?
C02C H02C 1.0000 . ?
C02C C056 1.38(6) . ?
C02C C6BA 1.47(7) . ?
C02D C030 1.50(6) . ?
C02D C48 1.43(5) . ?
C02G H02G 1.0000 . ?
C02G C46 1.60(6) . ?
C02G C77 1.60(6) . ?
C02P H02D 0.9900 . ?
C02P H02E 0.9900 . ?
C02P C034 1.54(7) . ?
C02P C04B 1.64(7) . ?
C02R H02F 0.9800 . ?
C02R H02H 0.9800 . ?
C02R H02I 0.9800 . ?
C02R C03I 1.53(6) . ?
C02S H02S 1.0000 . ?
C02S C05K 1.62(6) . ?
C02S C5BA 1.66(8) . ?
C02Y H02J 0.9800 . ?
C02Y H02K 0.9800 . ?
C02Y H02L 0.9800 . ?
C02Y C04O 1.41(6) . ?
C02Z H02M 0.9800 . ?
C02Z H02N 0.9800 . ?
C02Z H02O 0.9800 . ?
C030 H03A 0.9900 . ?
C030 H03B 0.9900 . ?
C030 C05M 1.55(6) . ?
C031 H031 1.0000 . ?
C031 C03I 1.62(6) . ?
C032 H03C 0.9800 . ?
C032 H03D 0.9802 . ?
C032 H03E 0.9798 . ?
C032 C043 1.40(7) . ?
C033 H03F 0.9900 . ?
C033 H03G 0.9900 . ?
C033 C03G 1.45(7) . ?
C033 C03M 1.530(13) . ?
C034 C107 1.52(7) . ?
C034 C123 1.71(7) . ?
C038 H038 1.0000 . ?
C038 C03H 1.64(5) . ?
C038 C05U 1.43(5) . ?
C03E H03H 1.0000 . ?
C03E C03M 1.533(13) . ?
C03E C043 1.50(7) . ?
C03E C04Z 1.54(7) . ?
C03G C04Z 1.56(6) . ?
C03G C133 1.51(7) . ?
C30 H30A 0.9800 . ?
C30 H30B 0.9800 . ?
C30 H30C 0.9800 . ?
C03H C04G 1.52(6) . ?
C03H C70 1.51(7) . ?
C03H C114 1.76(6) . ?
C03I C05K 1.54(5) . ?
C03I C06U 1.45(6) . ?
C03M H03I 0.9900 . ?
C03M H03J 0.9900 . ?
C33 H33A 0.9900 . ?
C33 H33B 0.9900 . ?
C33 C2AA 1.68(7) . ?
C33 C4BA 1.61(7) . ?
C03N H03K 0.9799 . ?
C03N H03L 0.9799 . ?
C03N H03M 0.9797 . ?
C03N C05R 1.41(5) . ?
C34 H34A 0.9900 . ?
C34 H34B 0.9900 . ?
C34 C05U 1.43(5) . ?
C34 C70 1.43(7) . ?
C03O H03N 0.9900 . ?
C03O H03O 0.9900 . ?
C03O C055 1.59(7) . ?
C03O C1AA 1.48(7) . ?
C03V C04A 1.62(7) . ?
C03V C2BA 1.57(7) . ?
C03V C69 1.50(7) . ?
C03V C147 1.67(7) . ?
C03Y H03P 0.9900 . ?
C03Y H03Q 0.9900 . ?
C03Y C04N 1.45(7) . ?
C03Y C055 1.50(6) . ?
C043 C05P 1.75(7) . ?
C047 H047 1.0000 . ?
C047 C055 1.50(6) . ?
C047 C115 1.69(7) . ?
C048 H04A 0.9900 . ?
C048 H04B 0.9900 . ?
C048 C98 1.56(6) . ?
C40 H40A 0.9800 . ?
C40 H40B 0.9800 . ?
C40 H40C 0.9800 . ?
C40 C159 1.60(6) . ?
C04A H04C 1.0000 . ?
C04A C04U 1.48(7) . ?
C04A C86 1.36(7) . ?
C41 C0AA 1.63(6) . ?
C41 C63 1.51(6) . ?
C41 C65 1.59(6) . ?
C41 C93 1.49(5) . ?
C04B H04D 0.9900 . ?
C04B H04E 0.9900 . ?
C04B C138 1.55(7) . ?
C04C H04F 0.9900 . ?
C04C H04G 0.9900 . ?
C04C C6BA 1.61(7) . ?
C04G H04H 0.9806 . ?
C04G H04I 0.9802 . ?
C04G H04J 0.9796 . ?
C04M H04M 1.0000 . ?
C04M C109 1.69(7) . ?
C04M C148 1.52(8) . ?
C04N H04N 1.0000 . ?
C04N C1AA 1.61(7) . ?
C04N C115 1.62(7) . ?
C46 C78 1.62(7) . ?
C46 C119 1.56(7) . ?
C46 C121 1.61(7) . ?
C04O C05I 1.56(6) . ?
C04O C58 1.54(6) . ?
C04R H04K 0.9800 . ?
C04R H04L 0.9800 . ?
C04R H04O 0.9800 . ?
C48 H48A 0.9800 . ?
C48 H48B 0.9800 . ?
C48 H48C 0.9800 . ?
C04U H04P 0.9900 . ?
C04U H04Q 0.9900 . ?
C04U C7EA 1.43(7) . ?
C04Z H04R 0.9900 . ?
C04Z H04S 0.9900 . ?
C055 C94 1.51(6) . ?
C51 H51A 0.9800 . ?
C51 H51B 0.9800 . ?
C51 H51C 0.9800 . ?
C056 H05A 0.9900 . ?
C056 H05B 0.9900 . ?
C05I H05C 0.9800 . ?
C05I H05D 0.9800 . ?
C05I H05E 0.9800 . ?
C05K H05F 0.9900 . ?
C05K H05G 0.9900 . ?
C05M H05M 1.0000 . ?
C05M C05R 1.66(5) . ?
C05M C61 1.56(6) . ?
C05P H05H 0.9800 . ?
C05P H05I 0.9800 . ?
C05P H05J 0.9800 . ?
C05Q H05K 0.9900 . ?
C05Q H05L 0.9900 . ?
C05Q C58 1.62(6) . ?
C05R C164 1.48(6) . ?
C58 H58 1.0000 . ?
C58 C98 1.41(6) . ?
C05U C1BA 1.65(6) . ?
C05U C106 1.62(6) . ?
C06U H06A 0.9900 . ?
C06U H06B 0.9900 . ?
C06U C5BA 1.52(8) . ?
C06X H06C 0.9800 . ?
C06X H06D 0.9800 . ?
C06X H06E 0.9800 . ?
C61 H61A 0.9900 . ?
C61 H61B 0.9900 . ?
C0AA H0AA 1.0000 . ?
C0AA C159 1.56(6) . ?
C1AA H1AA 0.9900 . ?
C1AA H1AB 0.9900 . ?
C63 H63A 0.9900 . ?
C63 H63B 0.9900 . ?
C63 C108 1.52(5) . ?
C2AA H2AA 1.0000 . ?
C2AA C109 1.55(8) . ?
C2AA C136 1.41(8) . ?
C0BA H0BA 0.9900 . ?
C0BA H0BB 0.9900 . ?
C0BA C1BA 1.55(7) . ?
C0BA C70 1.37(8) . ?
C65 H65A 0.9900 . ?
C65 H65B 0.9900 . ?
C65 C75 1.56(5) . ?
C1BA H1BA 0.9900 . ?
C1BA H1BB 0.9900 . ?
C2BA H2BA 0.9796 . ?
C2BA H2BB 0.9799 . ?
C2BA H2BC 0.9802 . ?
C4BA H4BA 0.9900 . ?
C4BA H4BB 0.9900 . ?
C4BA C148 1.59(8) . ?
C68 H68A 0.9800 . ?
C68 H68B 0.9800 . ?
C68 H68C 0.9800 . ?
C68 C159 1.52(5) . ?
C8CA H8CA 0.9800 . ?
C8CA H8CB 0.9800 . ?
C8CA H8CC 0.9800 . ?
C8CA C109 1.64(8) . ?
C69 H69 1.0000 . ?
C5BA H5BA 0.9900 . ?
C5BA H5BB 0.9900 . ?
C70 H70 1.0000 . ?
C3BA H3BA 0.9802 . ?
C3BA H3BB 0.9799 . ?
C3BA H3BC 0.9799 . ?
C6BA H6BA 0.9900 . ?
C6BA H6BB 0.9900 . ?
C7BA H7BA 0.9800 . ?
C7BA H7BB 0.9800 . ?
C7BA H7BC 0.9800 . ?
C7EA H7EA 0.9900 . ?
C7EA H7EB 0.9900 . ?
C75 H75A 0.9900 . ?
C75 H75B 0.9900 . ?
C75 C108 1.42(6) . ?
C77 C146 1.534(13) . ?
C77 C203 1.60(7) . ?
C77 C284 1.35(8) . ?
C78 H78A 0.9900 . ?
C78 H78B 0.9900 . ?
C78 C203 1.49(6) . ?
C86 H86A 0.9900 . ?
C86 H86B 0.9900 . ?
C88 H88A 0.9800 . ?
C88 H88B 0.9800 . ?
C88 H88C 0.9800 . ?
C88 C115 1.70(7) . ?
C93 H93A 0.9800 . ?
C93 H93B 0.9800 . ?
C93 H93C 0.9800 . ?
C94 H94A 0.9800 . ?
C94 H94B 0.9800 . ?
C94 H94C 0.9800 . ?
C98 H98A 0.9900 . ?
C98 H98B 0.9900 . ?
C106 H10A 0.9800 . ?
C106 H10B 0.9800 . ?
C106 H10C 0.9800 . ?
C107 H10D 0.9900 . ?
C107 H10E 0.9900 . ?
C107 C138 1.62(7) . ?
C108 H108 1.0000 . ?
C108 C159 1.59(6) . ?
C109 C176 1.44(8) . ?
C114 H11A 0.9800 . ?
C114 H11B 0.9800 . ?
C114 H11C 0.9800 . ?
C115 C155 1.40(7) . ?
C119 H11D 0.9798 . ?
C119 H11E 0.9804 . ?
C119 H11F 0.9800 . ?
C121 H12A 0.9900 . ?
C121 H12B 0.9900 . ?
C121 C126 1.51(8) . ?
C123 H12C 0.9800 . ?
C123 H12D 0.9800 . ?
C123 H12E 0.9800 . ?
C126 H12F 0.9900 . ?
C126 H12G 0.9900 . ?
C126 C203 1.64(7) . ?
C133 H13A 0.9800 . ?
C133 H13B 0.9800 . ?
C133 H13C 0.9800 . ?
C136 H13D 0.9900 . ?
C136 H13E 0.9900 . ?
C136 C148 1.57(7) . ?
C137 H13F 0.9800 . ?
C137 H13G 0.9800 . ?
C137 H13H 0.9800 . ?
C138 H138 1.0000 . ?
C146 H14A 0.9800 . ?
C146 H14B 0.9800 . ?
C146 H14C 0.9800 . ?
C147 H14D 0.9803 . ?
C147 H14E 0.9802 . ?
C147 H14F 0.9803 . ?
C148 C153 1.49(8) . ?
C153 H15A 0.9800 . ?
C153 H15B 0.9800 . ?
C153 H15C 0.9800 . ?
C155 H15D 0.9800 . ?
C155 H15E 0.9800 . ?
C155 H15F 0.9800 . ?
C164 H16A 0.9800 . ?
C164 H16B 0.9800 . ?
C164 H16C 0.9800 . ?
C176 H17A 0.9801 . ?
C176 H17B 0.9801 . ?
C176 H17C 0.9798 . ?
C203 H203 1.0000 . ?
C284 H28A 0.9800 . ?
C284 H28B 0.9800 . ?
C284 H28C 0.9800 . ?
Au04 Au06 2.588(2) . ?
Au04 Au0E 2.970(2) . ?
Au04 Au0J 3.095(2) . ?
Au04 Au0O 3.081(2) . ?
Au04 Cd0Q 2.969(3) . ?
Au04 Cd0S 2.790(3) . ?
Au04 S019 2.382(9) . ?
Au06 Au0I 3.098(2) . ?
Au06 Au0L 2.981(2) . ?
Au06 Au0O 3.098(2) . ?
Au06 Cd0Q 2.783(3) . ?
Au06 Cd0S 3.018(3) . ?
Au06 S01G 2.389(9) . ?
Au07 Au09 2.591(2) . ?
Au07 Au0H 2.989(2) . ?
Au07 Au0I 3.118(2) . ?
Au07 Au0M 3.159(2) . ?
Au07 Cd0Q 3.091(3) . ?
Au07 Cd0S 2.780(3) . ?
Au07 S017 2.410(9) . ?
Au09 Au0H 3.253(2) . ?
Au09 Au0J 3.095(2) . ?
Au09 Au0M 3.023(2) . ?
Au09 Au0N 2.950(2) . ?
Au09 Cd0Q 2.774(3) . ?
Au09 Cd0S 3.002(3) . ?
Au09 S016 2.380(10) . ?
Au0E Cd0Q 3.203(3) . ?
Au0E S013 2.314(9) . ?
Au0E S01B 2.332(11) . ?
Au0H Au0M 3.305(2) . ?
Au0H Cd0Q 3.313(3) . ?
Au0H S011 2.324(9) . ?
Au0H S018 2.320(10) . ?
Au0I S017 2.324(10) . ?
Au0I S01G 2.292(11) . ?
Au0J S016 2.325(11) . ?
Au0J S019 2.301(10) . ?
Au0L Cd0S 3.271(3) . ?
Au0L S015 2.313(10) . ?
Au0L S01D 2.323(11) . ?
Au0M S018 2.311(11) . ?
Au0M S01F 2.339(12) . ?
Au0N Cd0S 3.223(3) . ?
Au0N S01E 2.329(10) . ?
Au0N S01F 2.325(13) . ?
Au0O S01B 2.308(13) . ?
Au0O S01D 2.309(12) . ?
Cd0Q Cd0S 3.150(4) . ?
Cd0Q S011 2.604(8) . ?
Cd0Q S013 2.618(9) . ?
Cd0S S015 2.636(9) . ?
Cd0S S01E 2.641(9) . ?
S011 C01P 1.80(4) . ?
S013 C02B 1.81(5) . ?
S015 C37 1.81(5) . ?
S016 C03T 1.83(5) . ?
S017 C037 1.74(6) . ?
S018 C9CA 1.81(6) . ?
S019 C01T 1.78(6) . ?
S01B C173 1.92(7) . ?
S01D C05V 1.91(6) . ?
S01E C020 1.87(4) . ?
S01F C03B 1.92(6) . ?
S01G C76 1.78(5) . ?
C35 C76 1.65(7) . ?
C35 C111 1.39(8) . ?
C35 C5EA 1.53(7) . ?
C35 C6EA 1.50(7) . ?
C37 H37 1.0000 . ?
C37 C91 1.43(6) . ?
C37 C116 1.61(6) . ?
C49 H49A 0.9900 . ?
C49 H49B 0.9900 . ?
C49 C71 1.64(7) . ?
C49 C91 1.49(6) . ?
C50 C9CA 1.47(8) . ?
C50 C0DA 1.47(8) . ?
C50 C4DA 1.535(13) . ?
C50 C3DA 1.42(8) . ?
C57 H57 1.0000 . ?
C57 C71 1.45(7) . ?
C57 C116 1.55(7) . ?
C57 C5CA 1.55(8) . ?
C71 H71A 0.9900 . ?
C71 H71B 0.9900 . ?
C72 H72A 0.9900 . ?
C72 H72B 0.9900 . ?
C72 C1EA 1.53(7) . ?
C72 C3EA 1.48(7) . ?
C01H C01P 1.69(5) . ?
C01H C028 1.50(5) . ?
C01H C02H 1.44(5) . ?
C01H C042 1.60(6) . ?
C01O C037 1.65(8) . ?
C01O C04K 1.50(8) . ?
C01O C054 1.51(8) . ?
C01O C05O 1.76(8) . ?
C76 H76 1.0000 . ?
C76 C1EA 1.56(7) . ?
C01P H01P 1.0000 . ?
C01P C01Z 1.59(5) . ?
C01T H01T 1.0000 . ?
C01T C025 1.61(8) . ?
C01T C144 1.48(8) . ?
C01Z C03K 1.41(6) . ?
C01Z C04L 1.49(6) . ?
C01Z C05A 1.46(6) . ?
C020 H020 1.0000 . ?
C020 C02I 1.49(5) . ?
C020 C05H 1.64(6) . ?
C80 C81 1.533(14) . ?
C80 C8BA 1.56(9) . ?
C80 C173 1.52(9) . ?
C80 C197 1.53(9) . ?
C022 H02P 0.9900 . ?
C022 H02Q 0.9900 . ?
C022 C02O 1.58(8) . ?
C022 C3AA 1.548(13) . ?
C81 H81A 0.9900 . ?
C81 H81B 0.9900 . ?
C81 C9AA 1.534(13) . ?
C025 C92 1.66(8) . ?
C025 C03D 1.49(8) . ?
C025 C6DA 1.47(8) . ?
C028 H02R 0.9900 . ?
C028 H02T 0.9900 . ?
C028 C05A 1.62(6) . ?
C02B H02U 1.0000 . ?
C02B C06V 1.58(7) . ?
C02B C162 1.43(7) . ?
C02E C02L 1.60(7) . ?
C02E C03T 1.58(6) . ?
C02E C05E 1.58(6) . ?
C02E C120 1.50(7) . ?
C02H H02V 0.9800 . ?
C02H H02W 0.9800 . ?
C02H H02X 0.9800 . ?
C02I C03X 1.48(7) . ?
C02I C0CA 1.46(7) . ?
C02I C2CA 1.65(6) . ?
C02L H02Y 0.9900 . ?
C02L H 0.9900 . ?
C02L C02U 1.48(7) . ?
C02M H02Z 1.0000 . ?
C02M C04E 1.51(8) . ?
C02M C04Q 1.71(8) . ?
C02M C6AA 1.57(8) . ?
C02O C037 1.48(8) . ?
C02O C03U 1.49(7) . ?
C02O C057 1.61(7) . ?
C02U H02 0.9900 . ?
C02U HA 0.9900 . ?
C02U C045 1.61(8) . ?
C91 C96 1.60(6) . ?
C91 C5CA 1.52(8) . ?
C037 H037 1.0000 . ?
C92 H92A 0.9900 . ?
C92 H92B 0.9900 . ?
C92 C064 1.50(8) . ?
C03B H03R 1.0000 . ?
C03B C04Q 1.38(8) . ?
C03B C170 1.41(8) . ?
C03D H03S 0.9900 . ?
C03D H03T 0.9900 . ?
C03D C03R 1.64(8) . ?
C03K H03U 0.9800 . ?
C03K H03V 0.9800 . ?
C03K H03W 0.9800 . ?
C03R H03X 0.9900 . ?
C03R H03Y 0.9900 . ?
C03R C064 1.49(8) . ?
C96 H96A 0.9800 . ?
C96 H96B 0.9800 . ?
C96 H96C 0.9800 . ?
C03T H03Z 1.0000 . ?
C03T C03Z 1.44(7) . ?
C97 C131 1.535(13) . ?
C97 C9CA 1.56(7) . ?
C97 C140 1.61(8) . ?
C97 C2DA 1.54(8) . ?
C03U H03 0.9800 . ?
C03U HB 0.9800 . ?
C03U HC 0.9800 . ?
C03X H1 0.9800 . ?
C03X HD 0.9800 . ?
C03X HE 0.9800 . ?
C03Z C045 1.56(8) . ?
C03Z C04X 1.78(7) . ?
C03Z C5AA 1.57(7) . ?
C042 H04T 0.9900 . ?
C042 H04U 0.9900 . ?
C042 C04P 1.60(6) . ?
C101 H10F 0.9800 . ?
C101 H10G 0.9802 . ?
C101 H10H 0.9801 . ?
C101 C162 1.56(7) . ?
C045 H045 1.0000 . ?
C045 C05E 1.46(7) . ?
C04E H04V 0.9900 . ?
C04E H04W 0.9900 . ?
C04E C170 1.52(8) . ?
C04F H04X 0.9800 . ?
C04F H04Y 0.9800 . ?
C04F HF 0.9800 . ?
C04F C06V 1.40(7) . ?
C04K H04Z 1.0000 . ?
C04K C057 1.40(8) . ?
C04K C3AA 1.65(8) . ?
C105 H105 1.0000 . ?
C105 C8AA 1.70(9) . ?
C105 C9AA 1.68(9) . ?
C105 C197 1.62(9) . ?
C04L H04 0.9800 . ?
C04L HG 0.9800 . ?
C04L HH 0.9800 . ?
C04P H2 0.9900 . ?
C04P HI 0.9900 . ?
C04P C05A 1.69(7) . ?
C04Q C129 1.65(8) . ?
C04Q C174 1.49(8) . ?
C04X H3 0.9800 . ?
C04X HJ 0.9800 . ?
C04X HK 0.9800 . ?
C054 H05N 0.9800 . ?
C054 H05O 0.9800 . ?
C054 H05P 0.9800 . ?
C057 H05Q 0.9900 . ?
C057 H05R 0.9900 . ?
C111 H11G 0.9802 . ?
C111 H11H 0.9799 . ?
C111 H11I 0.9798 . ?
C05A H05S 1.0000 . ?
C05E H05T 0.9900 . ?
C05E H05U 0.9900 . ?
C05H C9BA 1.45(7) . ?
C05H C3CA 1.44(7) . ?
C05H C4CA 1.528(13) . ?
C05O H05V 0.9800 . ?
C05O H05W 0.9800 . ?
C05O H05X 0.9800 . ?
C05V H05Y 1.0000 . ?
C05V C7DA 1.543(13) . ?
C05V C9DA 1.541(13) . ?
C116 C7CA 1.55(6) . ?
C116 C6CA 1.46(7) . ?
C064 H064 1.0000 . ?
C064 C144 1.62(8) . ?
C065 H06F 0.9900 . ?
C065 H06G 0.9900 . ?
C065 C06V 1.56(7) . ?
C065 C7AA 1.58(7) . ?
C06V C073 1.54(7) . ?
C073 H07A 0.9900 . ?
C073 H07B 0.9900 . ?
C073 C172 1.42(7) . ?
C120 H12H 0.9800 . ?
C120 H12I 0.9800 . ?
C120 H12J 0.9800 . ?
C3AA H3AA 0.9900 . ?
C3AA H3AB 0.9900 . ?
C5AA H5AA 0.9800 . ?
C5AA H5AB 0.9806 . ?
C5AA H5AC 0.9802 . ?
C6AA H6AA 0.9900 . ?
C6AA H6AB 0.9900 . ?
C6AA C160 1.59(8) . ?
C7AA H7AA 1.0000 . ?
C7AA C162 1.55(7) . ?
C7AA C172 1.66(7) . ?
C8AA C143 1.55(9) . ?
C8AA C173 1.47(9) . ?
C8AA C209 1.44(9) . ?
C9AA H9AA 0.9900 . ?
C9AA H9AB 0.9900 . ?
C7CA H7CA 0.9800 . ?
C7CA H7CB 0.9800 . ?
C7CA H7CC 0.9800 . ?
C127 H12K 0.9800 . ?
C127 H12L 0.9800 . ?
C127 H12M 0.9800 . ?
C127 C162 1.59(7) . ?
C0CA H0CA 0.9900 . ?
C0CA H0CB 0.9900 . ?
C0CA C9BA 1.43(7) . ?
C2CA H2CA 0.9900 . ?
C2CA H2CB 0.9900 . ?
C2CA C1CA 1.66(7) . ?
C129 H12N 0.9800 . ?
C129 H12O 0.9800 . ?
C129 H12P 0.9800 . ?
C5CA H5CA 0.9900 . ?
C5CA H5CB 0.9900 . ?
C9BA H9BA 1.0000 . ?
C9BA C1CA 1.51(8) . ?
C131 H13I 0.9800 . ?
C131 H13J 0.9800 . ?
C131 H13K 0.9800 . ?
C3CA H3CA 0.9799 . ?
C3CA H3CB 0.9800 . ?
C3CA H3CC 0.9799 . ?
C1CA H1CA 0.9900 . ?
C1CA H1CB 0.9900 . ?
C6CA H6CA 0.9800 . ?
C6CA H6CB 0.9800 . ?
C6CA H6CC 0.9800 . ?
C4CA H4CA 0.9800 . ?
C4CA H4CB 0.9800 . ?
C4CA H4CC 0.9800 . ?
C8BA H8BA 0.9800 . ?
C8BA H8BB 0.9800 . ?
C8BA H8BC 0.9800 . ?
C9CA H9CA 1.0000 . ?
C0DA H0DA 1.0000 . ?
C0DA C1DA 1.57(8) . ?
C0DA C2DA 1.38(8) . ?
C4DA H4DA 0.9800 . ?
C4DA H4DB 0.9800 . ?
C4DA H4DC 0.9800 . ?
C1DA H1DA 0.9900 . ?
C1DA H1DB 0.9900 . ?
C1DA C140 1.67(8) . ?
C140 H14G 0.9900 . ?
C140 H14H 0.9900 . ?
C3DA H3DA 0.9798 . ?
C3DA H3DB 0.9800 . ?
C3DA H3DC 0.9801 . ?
C141 H14I 0.9800 . ?
C141 H14J 0.9800 . ?
C141 H14K 0.9800 . ?
C141 C7DA 1.542(13) . ?
C2DA H2DA 0.9900 . ?
C2DA H2DB 0.9900 . ?
C142 H142 1.0000 . ?
C142 C8DA 1.544(13) . ?
C142 C7DA 1.542(13) . ?
C142 C150 1.541(10) . ?
C6DA H6DA 0.9800 . ?
C6DA H6DB 0.9800 . ?
C6DA H6DC 0.9800 . ?
C143 H14L 0.9800 . ?
C143 H14M 0.9800 . ?
C143 H14N 0.9800 . ?
C8DA H8DA 0.9900 . ?
C8DA H8DB 0.9900 . ?
C8DA C9DA 1.541(13) . ?
C144 C9EA 1.42(8) . ?
C144 C5DA 1.84(9) . ?
C7DA C202 1.544(13) . ?
C0EA H0EA 0.9900 . ?
C0EA H0EB 0.9900 . ?
C0EA C9DA 1.537(13) . ?
C0EA C150 1.542(14) . ?
C9DA C167 1.536(13) . ?
C1EA C2EA 1.62(7) . ?
C1EA C4EA 1.41(7) . ?
C2EA H2EA 0.9800 . ?
C2EA H2EB 0.9800 . ?
C2EA H2EC 0.9800 . ?
C3EA H3EA 0.9900 . ?
C3EA H3EB 0.9900 . ?
C3EA C5EA 1.63(7) . ?
C150 H15G 0.9900 . ?
C150 H15H 0.9900 . ?
C5EA H5EA 1.0000 . ?
C5EA C4EA 1.535(13) . ?
C4EA H4EA 0.9900 . ?
C4EA H4EB 0.9900 . ?
C6EA H6EA 0.9802 . ?
C6EA H6EB 0.9800 . ?
C6EA H6EC 0.9793 . ?
C9EA H9EC 0.9804 . ?
C9EA H9EA 0.9802 . ?
C9EA H9EB 0.9800 . ?
C5DA H5DA 0.9801 . ?
C5DA H5DB 0.9797 . ?
C5DA H5DC 0.9804 . ?
C160 H16D 0.9900 . ?
C160 H16E 0.9900 . ?
C160 C170 1.51(8) . ?
C167 H16F 0.9803 . ?
C167 H16G 0.9800 . ?
C167 H16H 0.9805 . ?
C170 C267 1.53(8) . ?
C172 H17D 0.9900 . ?
C172 H17E 0.9900 . ?
C173 H173 1.0000 . ?
C174 H17F 0.9802 . ?
C174 H17G 0.9803 . ?
C174 H17H 0.9796 . ?
C197 H19A 0.9900 . ?
C197 H19B 0.9900 . ?
C202 H20A 0.9800 . ?
C202 H20B 0.9800 . ?
C202 H20C 0.9800 . ?
C209 H20D 0.9799 . ?
C209 H20E 0.9792 . ?
C209 H20F 0.9809 . ?
C267 H26A 0.9800 . ?
C267 H26B 0.9800 . ?
C267 H26C 0.9800 . ?

loop_
_geom_torsion_atom_site_label_1
_geom_torsion_atom_site_label_2
_geom_torsion_atom_site_label_3
_geom_torsion_atom_site_label_4
_geom_torsion
_geom_torsion_site_symmetry_1
_geom_torsion_site_symmetry_2
_geom_torsion_site_symmetry_3
_geom_torsion_site_symmetry_4
_geom_torsion_publ_flag
Au01 S00V C01U C03G 143(3) . . . . ?
Au01 S00V C01U C043 -96(3) . . . . ?
Au02 S014 C024 C01W -96(3) . . . . ?
Au02 S014 C024 C034 143(3) . . . . ?
Au03 S00Y C038 C03H -85(3) . . . . ?
Au03 S00Y C038 C05U 158(3) . . . . ?
Au05 S01A C04M C109 -87(4) . . . . ?
Au05 S01A C04M C148 149(4) . . . . ?
Au08 S00V C01U C03G 56(4) . . . . ?
Au08 S00V C01U C043 176(3) . . . . ?
Au08 S01A C04M C109 -172(3) . . . . ?
Au08 S01A C04M C148 63(5) . . . . ?
Au0A S00U C01L C01K 179(2) . . . . ?
Au0A S00U C01L C021 -65(3) . . . . ?
Au0A S012 C69 C026 157(3) . . . . ?
Au0A S012 C69 C03V -89(3) . . . . ?
Au0B S00T C01I C02D 175(2) . . . . ?
Au0B S00T C01I C05R -57(2) . . . . ?
Au0C S00W C031 C01X -88(3) . . . . ?
Au0C S00W C031 C03I 154(2) . . . . ?
Au0C S00X C01J C01N 174(3) . . . . ?
Au0C S00X C01J C04O -59(3) . . . . ?
Au0D S00Z C0AA C41 173(2) . . . . ?
Au0D S00Z C0AA C159 -67(3) . . . . ?
Au0F S00Y C038 C03H -170(2) . . . . ?
Au0F S00Y C038 C05U 73(3) . . . . ?
Au0F S014 C024 C01W 170(3) . . . . ?
Au0F S014 C024 C034 49(4) . . . . ?
Au0G S00W C031 C01X 169(2) . . . . ?
Au0G S00W C031 C03I 52(3) . . . . ?
Au0G S012 C69 C026 59(4) . . . . ?
Au0G S012 C69 C03V 172(3) . . . . ?
Cd0P S00T C01I C02D 84(3) . . . . ?
Cd0P S00T C01I C05R -149(2) . . . . ?
Cd0P S00U C01L C01K 91(3) . . . . ?
Cd0P S00U C01L C021 -154(2) . . . . ?
Cd0R S00X C01J C01N 84(3) . . . . ?
Cd0R S00X C01J C04O -150(3) . . . . ?
Cd0R S00Z C0AA C41 84(3) . . . . ?
Cd0R S00Z C0AA C159 -157(3) . . . . ?
S00T C01I C02D C023 60(4) . . . . ?
S00T C01I C02D C030 167(3) . . . . ?
S00T C01I C02D C48 -65(4) . . . . ?
S00T C01I C05R C03N -18(4) . . . . ?
S00T C01I C05R C05M -136(2) . . . . ?
S00T C01I C05R C164 107(3) . . . . ?
S00U C01L C021 C02C -134(3) . . . . ?
S00U C01L C021 C30 -6(4) . . . . ?
S00U C01L C021 C7BA 110(3) . . . . ?
S00V C01U C03G C033 53(5) . . . . ?
S00V C01U C03G C04Z 162(3) . . . . ?
S00V C01U C03G C133 -79(5) . . . . ?
S00V C01U C043 C032 110(5) . . . . ?
S00V C01U C043 C03E -125(3) . . . . ?
S00V C01U C043 C05P -13(5) . . . . ?
S00W C031 C03I C02R -83(4) . . . . ?
S00W C031 C03I C05K 155(3) . . . . ?
S00W C031 C03I C06U 49(4) . . . . ?
S00X C01J C01N C02Z -56(5) . . . . ?
S00X C01J C01N C048 64(4) . . . . ?
S00X C01J C01N C05Q 167(3) . . . . ?
S00X C01J C04O C02Y -10(5) . . . . ?
S00X C01J C04O C05I 108(4) . . . . ?
S00X C01J C04O C58 -129(3) . . . . ?
S00Y C038 C03H C04G -7(5) . . . . ?
S00Y C038 C03H C70 -132(3) . . . . ?
S00Y C038 C03H C114 119(3) . . . . ?
S00Y C038 C05U C34 158(3) . . . . ?
S00Y C038 C05U C1BA 53(4) . . . . ?
S00Y C038 C05U C106 -74(4) . . . . ?
S00Z C0AA C159 C40 -2(5) . . . . ?
S00Z C0AA C159 C68 116(4) . . . . ?
S00Z C0AA C159 C108 -128(3) . . . . ?
S010 C047 C055 C03O 46(4) . . . . ?
S010 C047 C055 C03Y 154(3) . . . . ?
S010 C047 C055 C94 -82(4) . . . . ?
S010 C047 C115 C04N -123(3) . . . . ?
S010 C047 C115 C88 -9(5) . . . . ?
S010 C047 C115 C155 112(4) . . . . ?
S014 C024 C034 C02P 56(5) . . . . ?
S014 C024 C034 C107 166(4) . . . . ?
S014 C024 C034 C123 -70(6) . . . . ?
S01A C04M C109 C2AA -130(4) . . . . ?
S01A C04M C109 C8CA -15(6) . . . . ?
S01A C04M C109 C176 117(5) . . . . ?
S01A C04M C148 C4BA 58(6) . . . . ?
S01A C04M C148 C136 153(4) . . . . ?
S01A C04M C148 C153 -73(6) . . . . ?
S01C C02G C46 C78 159(3) . . . . ?
S01C C02G C46 C119 -78(5) . . . . ?
S01C C02G C46 C121 53(4) . . . . ?
S01C C02G C77 C146 123(4) . . . . ?
S01C C02G C77 C203 -128(3) . . . . ?
S01C C02G C77 C284 -4(7) . . . . ?
C01I C02D C030 C05M -57(3) . . . . ?
C01J C01N C048 C98 74(4) . . . . ?
C01J C01N C05Q C58 -56(4) . . . . ?
C01J C04O C58 C05Q -38(4) . . . . ?
C01J C04O C58 C98 64(5) . . . . ?
C01K C01L C021 C02C -15(4) . . . . ?
C01K C01L C021 C30 113(4) . . . . ?
C01K C01L C021 C7BA -131(3) . . . . ?
C01K C04C C6BA C02C -10(5) . . . . ?
C01L C01K C04C C6BA 75(4) . . . . ?
C01L C01K C056 C02C -65(3) . . . . ?
C01L C021 C02C C056 -29(4) . . . . ?
C01L C021 C02C C6BA 85(4) . . . . ?
C01N C01J C04O C02Y 122(4) . . . . ?
C01N C01J C04O C05I -120(4) . . . . ?
C01N C01J C04O C58 3(4) . . . . ?
C01N C048 C98 C58 -10(5) . . . . ?
C01N C05Q C58 C04O 59(4) . . . . ?
C01N C05Q C58 C98 -63(4) . . . . ?
C01R C01K C01L S00U -72(4) . . . . ?
C01R C01K C01L C021 168(4) . . . . ?
C01R C01K C04C C6BA -145(4) . . . . ?
C01R C01K C056 C02C 169(4) . . . . ?
C01U C03G C04Z C03E -56(4) . . . . ?
C01W C024 C034 C02P -66(5) . . . . ?
C01W C024 C034 C107 43(5) . . . . ?
C01W C024 C034 C123 167(4) . . . . ?
C01X C02S C05K C03I 54(4) . . . . ?
C01X C02S C5BA C06U -60(5) . . . . ?
C01X C031 C03I C02R 155(4) . . . . ?
C01X C031 C03I C05K 33(4) . . . . ?
C01X C031 C03I C06U -73(4) . . . . ?
C021 C02C C056 C01K 56(3) . . . . ?
C021 C02C C6BA C04C -63(5) . . . . ?
C023 C02D C030 C05M 50(4) . . . . ?
C024 C01W C138 C04B 81(5) . . . . ?
C024 C01W C138 C107 -32(5) . . . . ?
C024 C034 C107 C138 -58(4) . . . . ?
C02D C01I C05R C03N 113(4) . . . . ?
C02D C01I C05R C05M -5(3) . . . . ?
C02D C01I C05R C164 -122(4) . . . . ?
C02D C023 C61 C05M -11(4) . . . . ?
C02D C030 C05M C05R 56(3) . . . . ?
C02D C030 C05M C61 -53(3) . . . . ?
C02G C46 C78 C203 -62(4) . . . . ?
C02G C46 C121 C126 65(5) . . . . ?
C02G C77 C203 C78 -39(4) . . . . ?
C02G C77 C203 C126 77(4) . . . . ?
C02P C034 C107 C138 54(4) . . . . ?
C02P C04B C138 C01W -71(5) . . . . ?
C02P C04B C138 C107 39(4) . . . . ?
C02R C03I C05K C02S -173(4) . . . . ?
C02R C03I C06U C5BA -157(4) . . . . ?
C02S C01X C031 S00W -122(3) . . . . ?
C02S C01X C031 C03I 2(4) . . . . ?
C02Y C04O C58 C05Q -156(4) . . . . ?
C02Y C04O C58 C98 -55(6) . . . . ?
C02Z C01N C048 C98 -161(3) . . . . ?
C02Z C01N C05Q C58 173(4) . . . . ?
C030 C05M C05R C01I -28(3) . . . . ?
C030 C05M C05R C03N -148(3) . . . . ?
C030 C05M C05R C164 86(4) . . . . ?
C030 C05M C61 C023 39(3) . . . . ?
C031 C01X C02S C05K -35(4) . . . . ?
C031 C01X C02S C5BA 60(5) . . . . ?
C031 C03I C05K C02S -52(3) . . . . ?
C031 C03I C06U C5BA 74(5) . . . . ?
C033 C03G C04Z C03E 57(4) . . . . ?
C034 C02P C04B C138 -4(5) . . . . ?
C034 C107 C138 C01W 55(4) . . . . ?
C034 C107 C138 C04B -60(4) . . . . ?
C038 C03H C70 C34 -31(5) . . . . ?
C038 C03H C70 C0BA 87(5) . . . . ?
C038 C05U C1BA C0BA 74(4) . . . . ?
C03G C01U C043 C032 -123(5) . . . . ?
C03G C01U C043 C03E 2(5) . . . . ?
C03G C01U C043 C05P 114(4) . . . . ?
C03G C033 C03M C03E -11(5) . . . . ?
C30 C021 C02C C056 -158(4) . . . . ?
C30 C021 C02C C6BA -44(5) . . . . ?
C03H C038 C05U C34 37(4) . . . . ?
C03H C038 C05U C1BA -68(4) . . . . ?
C03H C038 C05U C106 165(3) . . . . ?
C03I C06U C5BA C02S -8(5) . . . . ?
C03M C033 C03G C01U 78(5) . . . . ?
C03M C033 C03G C04Z -30(5) . . . . ?
C03M C033 C03G C133 -149(4) . . . . ?
C03M C03E C043 C01U 67(6) . . . . ?
C03M C03E C043 C032 -172(5) . . . . ?
C03M C03E C043 C05P -53(6) . . . . ?
C03M C03E C04Z C03G -63(4) . . . . ?
C33 C2AA C109 C04M 70(5) . . . . ?
C33 C2AA C109 C8CA -49(6) . . . . ?
C33 C2AA C109 C176 177(5) . . . . ?
C33 C2AA C136 C148 -60(5) . . . . ?
C33 C4BA C148 C04M 72(5) . . . . ?
C33 C4BA C148 C136 -30(5) . . . . ?
C33 C4BA C148 C153 -156(5) . . . . ?
C34 C05U C1BA C0BA -39(4) . . . . ?
C03V C04A C04U C7EA -69(5) . . . . ?
C03V C04A C86 C026 53(5) . . . . ?
C03Y C04N C1AA C03O 50(5) . . . . ?
C03Y C04N C115 C047 -40(4) . . . . ?
C03Y C04N C115 C88 -150(4) . . . . ?
C03Y C04N C115 C155 76(6) . . . . ?
C043 C01U C03G C033 -73(5) . . . . ?
C043 C01U C03G C04Z 36(5) . . . . ?
C043 C01U C03G C133 155(4) . . . . ?
C043 C03E C03M C033 -64(6) . . . . ?
C043 C03E C04Z C03G 60(4) . . . . ?
C048 C01N C05Q C58 57(4) . . . . ?
C04A C03V C69 S012 -129(3) . . . . ?
C04A C03V C69 C026 -8(5) . . . . ?
C04A C04U C7EA C026 0(5) . . . . ?
C41 C0AA C159 C40 120(4) . . . . ?
C41 C0AA C159 C68 -122(4) . . . . ?
C41 C0AA C159 C108 -5(4) . . . . ?
C41 C63 C108 C75 -60(4) . . . . ?
C41 C63 C108 C159 54(4) . . . . ?
C41 C65 C75 C108 -11(4) . . . . ?
C04B C02P C034 C024 74(5) . . . . ?
C04B C02P C034 C107 -35(5) . . . . ?
C04B C02P C034 C123 -153(4) . . . . ?
C04C C01K C01L S00U 65(3) . . . . ?
C04C C01K C01L C021 -55(4) . . . . ?
C04C C01K C056 C02C 47(3) . . . . ?
C04G C03H C70 C34 -159(4) . . . . ?
C04G C03H C70 C0BA -41(7) . . . . ?
C04N C03Y C055 C03O 54(4) . . . . ?
C04N C03Y C055 C047 -54(4) . . . . ?
C04N C03Y C055 C94 -175(4) . . . . ?
C46 C02G C77 C146 -115(5) . . . . ?
C46 C02G C77 C203 -5(4) . . . . ?
C46 C02G C77 C284 119(6) . . . . ?
C46 C78 C203 C77 68(4) . . . . ?
C46 C78 C203 C126 -52(4) . . . . ?
C46 C121 C126 C203 -1(5) . . . . ?
C04O C01J C01N C02Z 171(4) . . . . ?
C04O C01J C01N C048 -69(4) . . . . ?
C04O C01J C01N C05Q 34(4) . . . . ?
C04O C58 C98 C048 -61(5) . . . . ?
C04R C026 C69 S012 -84(5) . . . . ?
C04R C026 C69 C03V 160(4) . . . . ?
C04R C026 C7EA C04U -152(4) . . . . ?
C04R C026 C86 C04A 180(4) . . . . ?
C48 C02D C030 C05M 179(4) . . . . ?
C04U C04A C86 C026 -60(5) . . . . ?
C04Z C03E C03M C033 48(5) . . . . ?
C04Z C03E C043 C01U -40(4) . . . . ?
C04Z C03E C043 C032 80(6) . . . . ?
C04Z C03E C043 C05P -161(3) . . . . ?
C055 C03O C1AA C04N -18(5) . . . . ?
C055 C03Y C04N C1AA -59(4) . . . . ?
C055 C03Y C04N C115 61(5) . . . . ?
C055 C047 C115 C04N 6(4) . . . . ?
C055 C047 C115 C88 121(4) . . . . ?
C055 C047 C115 C155 -119(4) . . . . ?
C51 C01X C02S C05K -164(4) . . . . ?
C51 C01X C02S C5BA -69(5) . . . . ?
C51 C01X C031 S00W -3(5) . . . . ?
C51 C01X C031 C03I 121(4) . . . . ?
C056 C01K C01L S00U 164(2) . . . . ?
C056 C01K C01L C021 44(3) . . . . ?
C056 C01K C04C C6BA -21(4) . . . . ?
C056 C02C C6BA C04C 47(5) . . . . ?
C05I C04O C58 C05Q 80(5) . . . . ?
C05I C04O C58 C98 -179(4) . . . . ?
C05K C02S C5BA C06U 42(5) . . . . ?
C05K C03I C06U C5BA -32(5) . . . . ?
C05Q C01N C048 C98 -31(4) . . . . ?
C05Q C58 C98 C048 45(4) . . . . ?
C05R C01I C02D C023 -70(4) . . . . ?
C05R C01I C02D C030 37(4) . . . . ?
C05R C01I C02D C48 165(3) . . . . ?
C05R C05M C61 C023 -63(4) . . . . ?
C05U C038 C03H C04G 122(4) . . . . ?
C05U C038 C03H C70 -3(4) . . . . ?
C05U C038 C03H C114 -112(3) . . . . ?
C05U C34 C70 C03H 52(5) . . . . ?
C05U C34 C70 C0BA -66(5) . . . . ?
C06U C03I C05K C02S 61(4) . . . . ?
C06X C01X C02S C05K 80(4) . . . . ?
C06X C01X C02S C5BA 176(4) . . . . ?
C06X C01X C031 S00W 119(3) . . . . ?
C06X C01X C031 C03I -117(3) . . . . ?
C61 C023 C02D C01I 78(3) . . . . ?
C61 C023 C02D C030 -23(4) . . . . ?
C61 C023 C02D C48 -156(3) . . . . ?
C61 C05M C05R C01I 70(4) . . . . ?
C61 C05M C05R C03N -50(5) . . . . ?
C61 C05M C05R C164 -176(4) . . . . ?
C0AA C41 C63 C108 -56(4) . . . . ?
C0AA C41 C65 C75 75(4) . . . . ?
C1AA C03O C055 C03Y -19(5) . . . . ?
C1AA C03O C055 C047 87(4) . . . . ?
C1AA C03O C055 C94 -150(4) . . . . ?
C1AA C04N C115 C047 60(5) . . . . ?
C1AA C04N C115 C88 -50(6) . . . . ?
C1AA C04N C115 C155 176(5) . . . . ?
C63 C41 C0AA S00Z 167(3) . . . . ?
C63 C41 C0AA C159 37(4) . . . . ?
C63 C41 C65 C75 -26(4) . . . . ?
C63 C108 C159 C40 -150(3) . . . . ?
C63 C108 C159 C0AA -28(4) . . . . ?
C63 C108 C159 C68 86(4) . . . . ?
C2AA C33 C4BA C148 0(5) . . . . ?
C2AA C136 C148 C04M -48(6) . . . . ?
C2AA C136 C148 C4BA 57(5) . . . . ?
C2AA C136 C148 C153 180(5) . . . . ?
C65 C41 C0AA S00Z 65(4) . . . . ?
C65 C41 C0AA C159 -65(4) . . . . ?
C65 C41 C63 C108 55(4) . . . . ?
C65 C75 C108 C63 43(4) . . . . ?
C65 C75 C108 C159 -61(5) . . . . ?
C1BA C0BA C70 C03H -83(5) . . . . ?
C1BA C0BA C70 C34 38(6) . . . . ?
C2BA C03V C04A C04U -162(4) . . . . ?
C2BA C03V C04A C86 92(5) . . . . ?
C2BA C03V C69 S012 118(4) . . . . ?
C2BA C03V C69 C026 -121(5) . . . . ?
C4BA C33 C2AA C109 -71(5) . . . . ?
C4BA C33 C2AA C136 34(5) . . . . ?
C69 C026 C7EA C04U 70(5) . . . . ?
C69 C026 C86 C04A -60(5) . . . . ?
C69 C03V C04A C04U 78(5) . . . . ?
C69 C03V C04A C86 -28(5) . . . . ?
C5BA C02S C05K C03I -60(4) . . . . ?
C70 C34 C05U C038 -53(4) . . . . ?
C70 C34 C05U C1BA 58(4) . . . . ?
C70 C34 C05U C106 179(4) . . . . ?
C70 C0BA C1BA C05U 1(5) . . . . ?
C3BA C01W C024 S014 117(4) . . . . ?
C3BA C01W C024 C034 -115(5) . . . . ?
C3BA C01W C138 C04B -169(4) . . . . ?
C3BA C01W C138 C107 78(5) . . . . ?
C6BA C02C C056 C01K -60(4) . . . . ?
C7BA C021 C02C C056 78(4) . . . . ?
C7BA C021 C02C C6BA -168(4) . . . . ?
C7EA C026 C69 S012 57(5) . . . . ?
C7EA C026 C69 C03V -59(5) . . . . ?
C7EA C026 C86 C04A 54(5) . . . . ?
C75 C108 C159 C40 -51(5) . . . . ?
C75 C108 C159 C0AA 71(4) . . . . ?
C75 C108 C159 C68 -176(3) . . . . ?
C77 C02G C46 C78 42(4) . . . . ?
C77 C02G C46 C119 165(4) . . . . ?
C77 C02G C46 C121 -63(5) . . . . ?
C78 C46 C121 C126 -31(5) . . . . ?
C86 C026 C69 S012 155(4) . . . . ?
C86 C026 C69 C03V 39(5) . . . . ?
C86 C026 C7EA C04U -32(5) . . . . ?
C86 C04A C04U C7EA 36(5) . . . . ?
C93 C41 C0AA S00Z -65(4) . . . . ?
C93 C41 C0AA C159 166(4) . . . . ?
C93 C41 C63 C108 178(4) . . . . ?
C93 C41 C65 C75 -154(4) . . . . ?
C106 C05U C1BA C0BA -159(4) . . . . ?
C109 C04M C148 C4BA -72(5) . . . . ?
C109 C04M C148 C136 23(5) . . . . ?
C109 C04M C148 C153 157(5) . . . . ?
C109 C2AA C136 C148 50(5) . . . . ?
C114 C03H C70 C34 75(5) . . . . ?
C114 C03H C70 C0BA -166(5) . . . . ?
C115 C047 C055 C03O -80(4) . . . . ?
C115 C047 C055 C03Y 28(5) . . . . ?
C115 C047 C055 C94 152(4) . . . . ?
C115 C04N C1AA C03O -56(6) . . . . ?
C119 C46 C78 C203 179(4) . . . . ?
C119 C46 C121 C126 -163(4) . . . . ?
C121 C46 C78 C203 50(4) . . . . ?
C121 C126 C203 C77 -78(5) . . . . ?
C121 C126 C203 C78 36(5) . . . . ?
C123 C034 C107 C138 172(4) . . . . ?
C133 C03G C04Z C03E -180(4) . . . . ?
C136 C2AA C109 C04M -33(5) . . . . ?
C136 C2AA C109 C8CA -153(5) . . . . ?
C136 C2AA C109 C176 74(6) . . . . ?
C137 C01W C024 S014 -12(6) . . . . ?
C137 C01W C024 C034 116(5) . . . . ?
C137 C01W C138 C04B -48(5) . . . . ?
C137 C01W C138 C107 -161(4) . . . . ?
C138 C01W C024 S014 -132(3) . . . . ?
C138 C01W C024 C034 -5(5) . . . . ?
C146 C77 C203 C78 70(5) . . . . ?
C146 C77 C203 C126 -175(4) . . . . ?
C147 C03V C04A C04U -59(5) . . . . ?
C147 C03V C04A C86 -165(4) . . . . ?
C147 C03V C69 S012 -1(6) . . . . ?
C147 C03V C69 C026 120(5) . . . . ?
C148 C04M C109 C2AA 4(6) . . . . ?
C148 C04M C109 C8CA 120(5) . . . . ?
C148 C04M C109 C176 -109(5) . . . . ?
C284 C77 C203 C78 -173(5) . . . . ?
C284 C77 C203 C126 -57(6) . . . . ?
Au04 S019 C01T C025 145(4) . . . . ?
Au04 S019 C01T C144 -88(5) . . . . ?
Au06 S01G C76 C35 -93(4) . . . . ?
Au06 S01G C76 C1EA 145(4) . . . . ?
Au07 S017 C037 C01O -75(4) . . . . ?
Au07 S017 C037 C02O 155(5) . . . . ?
Au09 S016 C03T C02E 135(3) . . . . ?
Au09 S016 C03T C03Z -100(4) . . . . ?
Au0E S013 C02B C06V 174(3) . . . . ?
Au0E S013 C02B C162 -63(4) . . . . ?
Au0H S011 C01P C01H 175(2) . . . . ?
Au0H S011 C01P C01Z -67(3) . . . . ?
Au0H S018 C9CA C50 -87(5) . . . . ?
Au0H S018 C9CA C97 147(4) . . . . ?
Au0I S017 C037 C01O -162(4) . . . . ?
Au0I S017 C037 C02O 68(6) . . . . ?
Au0I S01G C76 C35 178(3) . . . . ?
Au0I S01G C76 C1EA 56(5) . . . . ?
Au0J S016 C03T C02E 45(4) . . . . ?
Au0J S016 C03T C03Z 170(4) . . . . ?
Au0J S019 C01T C025 56(5) . . . . ?
Au0J S019 C01T C144 -178(4) . . . . ?
Au0L S015 C37 C91 -179(3) . . . . ?
Au0L S015 C37 C116 -61(3) . . . . ?
Au0M S018 C9CA C50 173(4) . . . . ?
Au0M S018 C9CA C97 46(5) . . . . ?
Au0N S01E C020 C02I 175(2) . . . . ?
Au0N S01E C020 C05H -59(3) . . . . ?
Cd0Q S011 C01P C01H 85(2) . . . . ?
Cd0Q S011 C01P C01Z -156(3) . . . . ?
Cd0Q S013 C02B C06V 85(4) . . . . ?
Cd0Q S013 C02B C162 -152(3) . . . . ?
Cd0S S015 C37 C91 91(3) . . . . ?
Cd0S S015 C37 C116 -151(3) . . . . ?
Cd0S S01E C020 C02I 87(3) . . . . ?
Cd0S S01E C020 C05H -148(2) . . . . ?
S011 C01P C01Z C03K -5(5) . . . . ?
S011 C01P C01Z C04L 115(3) . . . . ?
S011 C01P C01Z C05A -133(3) . . . . ?
S013 C02B C06V C04F -68(5) . . . . ?
S013 C02B C06V C065 165(3) . . . . ?
S013 C02B C06V C073 61(5) . . . . ?
S013 C02B C162 C101 -8(7) . . . . ?
S013 C02B C162 C7AA -135(4) . . . . ?
S013 C02B C162 C127 110(4) . . . . ?
S015 C37 C91 C49 62(5) . . . . ?
S015 C37 C91 C96 -68(5) . . . . ?
S015 C37 C91 C5CA 168(4) . . . . ?
S015 C37 C116 C57 -127(4) . . . . ?
S015 C37 C116 C7CA -16(5) . . . . ?
S015 C37 C116 C6CA 106(5) . . . . ?
S016 C03T C03Z C045 -124(4) . . . . ?
S016 C03T C03Z C04X -18(7) . . . . ?
S016 C03T C03Z C5AA 113(5) . . . . ?
S019 C01T C025 C92 159(4) . . . . ?
S019 C01T C025 C03D 55(6) . . . . ?
S019 C01T C025 C6DA -82(6) . . . . ?
S019 C01T C144 C064 -119(5) . . . . ?
S019 C01T C144 C9EA 100(7) . . . . ?
S019 C01T C144 C5DA -15(6) . . . . ?
S01D C05V C7DA C141 -11(6) . . . . ?
S01D C05V C7DA C142 -126(4) . . . . ?
S01D C05V C7DA C202 104(6) . . . . ?
S01D C05V C9DA C8DA 163(4) . . . . ?
S01D C05V C9DA C0EA 55(5) . . . . ?
S01D C05V C9DA C167 -87(5) . . . . ?
S01E C020 C02I C03X -54(5) . . . . ?
S01E C020 C02I C0CA 164(3) . . . . ?
S01E C020 C02I C2CA 68(4) . . . . ?
S01E C020 C05H C9BA -138(3) . . . . ?
S01E C020 C05H C3CA -12(5) . . . . ?
S01E C020 C05H C4CA 110(4) . . . . ?
S01F C03B C04Q C02M -132(4) . . . . ?
S01F C03B C04Q C129 -35(7) . . . . ?
S01F C03B C04Q C174 122(6) . . . . ?
S01F C03B C170 C04E 162(4) . . . . ?
S01F C03B C170 C160 55(6) . . . . ?
S01F C03B C170 C267 -79(7) . . . . ?
S01G C76 C1EA C72 53(6) . . . . ?
S01G C76 C1EA C2EA -72(6) . . . . ?
S01G C76 C1EA C4EA 160(4) . . . . ?
C35 C76 C1EA C72 -74(5) . . . . ?
C35 C76 C1EA C2EA 160(4) . . . . ?
C35 C76 C1EA C4EA 32(5) . . . . ?
C35 C5EA C4EA C1EA 53(5) . . . . ?
C37 C91 C5CA C57 -66(5) . . . . ?
C49 C91 C5CA C57 53(5) . . . . ?
C50 C0DA C1DA C140 -83(6) . . . . ?
C50 C0DA C2DA C97 51(6) . . . . ?
C71 C49 C91 C37 71(5) . . . . ?
C71 C49 C91 C96 -157(4) . . . . ?
C71 C49 C91 C5CA -36(5) . . . . ?
C71 C57 C116 C37 79(5) . . . . ?
C71 C57 C116 C7CA -40(6) . . . . ?
C71 C57 C116 C6CA -154(5) . . . . ?
C71 C57 C5CA C91 -62(5) . . . . ?
C72 C1EA C4EA C5EA 55(5) . . . . ?
C72 C3EA C5EA C35 -65(5) . . . . ?
C72 C3EA C5EA C4EA 37(5) . . . . ?
C01H C01P C01Z C03K 115(4) . . . . ?
C01H C01P C01Z C04L -124(3) . . . . ?
C01H C01P C01Z C05A -12(4) . . . . ?
C01H C028 C05A C01Z 49(4) . . . . ?
C01H C028 C05A C04P -59(4) . . . . ?
C01H C042 C04P C05A -7(4) . . . . ?
C01O C04K C057 C02O 52(6) . . . . ?
C01O C04K C3AA C022 -62(6) . . . . ?
C76 C35 C5EA C3EA 66(5) . . . . ?
C76 C35 C5EA C4EA -29(5) . . . . ?
C76 C1EA C4EA C5EA -53(5) . . . . ?
C01P C01H C028 C05A -51(3) . . . . ?
C01P C01H C042 C04P 68(4) . . . . ?
C01P C01Z C05A C028 -19(4) . . . . ?
C01P C01Z C05A C04P 76(4) . . . . ?
C01T C025 C92 C064 -57(5) . . . . ?
C01T C025 C03D C03R 71(5) . . . . ?
C020 C02I C0CA C9BA -50(5) . . . . ?
C020 C02I C2CA C1CA 72(4) . . . . ?
C020 C05H C9BA C0CA -21(5) . . . . ?
C020 C05H C9BA C1CA 80(5) . . . . ?
C80 C81 C9AA C105 -10(7) . . . . ?
C022 C02O C037 S017 56(6) . . . . ?
C022 C02O C037 C01O -81(5) . . . . ?
C022 C02O C057 C04K 61(5) . . . . ?
C81 C80 C173 S01B 57(6) . . . . ?
C81 C80 C173 C8AA -74(6) . . . . ?
C81 C80 C197 C105 56(5) . . . . ?
C025 C01T C144 C064 12(6) . . . . ?
C025 C01T C144 C9EA -129(7) . . . . ?
C025 C01T C144 C5DA 116(5) . . . . ?
C025 C92 C064 C03R -55(5) . . . . ?
C025 C92 C064 C144 63(5) . . . . ?
C025 C03D C03R C064 -2(6) . . . . ?
C028 C01H C01P S011 168(3) . . . . ?
C028 C01H C01P C01Z 41(3) . . . . ?
C028 C01H C042 C04P -31(4) . . . . ?
C02B C06V C073 C172 90(5) . . . . ?
C02E C02L C02U C045 -10(6) . . . . ?
C02E C03T C03Z C045 4(6) . . . . ?
C02E C03T C03Z C04X 110(5) . . . . ?
C02E C03T C03Z C5AA -119(5) . . . . ?
C02H C01H C01P S011 -68(4) . . . . ?
C02H C01H C01P C01Z 165(3) . . . . ?
C02H C01H C028 C05A -171(4) . . . . ?
C02H C01H C042 C04P -161(3) . . . . ?
C02I C020 C05H C9BA -9(4) . . . . ?
C02I C020 C05H C3CA 117(4) . . . . ?
C02I C020 C05H C4CA -122(4) . . . . ?
C02I C0CA C9BA C05H 47(6) . . . . ?
C02I C0CA C9BA C1CA -65(5) . . . . ?
C02I C2CA C1CA C9BA -8(5) . . . . ?
C02L C02E C03T S016 62(4) . . . . ?
C02L C02E C03T C03Z -65(5) . . . . ?
C02L C02E C05E C045 48(5) . . . . ?
C02L C02U C045 C03Z -61(6) . . . . ?
C02L C02U C045 C05E 42(5) . . . . ?
C02M C04E C170 C03B -49(6) . . . . ?
C02M C04E C170 C160 61(5) . . . . ?
C02M C04E C170 C267 -180(5) . . . . ?
C02M C6AA C160 C170 -4(5) . . . . ?
C02O C022 C3AA C04K -9(5) . . . . ?
C02U C045 C05E C02E -59(5) . . . . ?
C91 C37 C116 C57 -2(4) . . . . ?
C91 C37 C116 C7CA 109(4) . . . . ?
C91 C37 C116 C6CA -130(5) . . . . ?
C91 C49 C71 C57 -1(5) . . . . ?
C037 C01O C04K C057 -41(6) . . . . ?
C037 C01O C04K C3AA 62(6) . . . . ?
C037 C02O C057 C04K -46(6) . . . . ?
C92 C025 C03D C03R -30(6) . . . . ?
C92 C064 C144 C01T -50(6) . . . . ?
C92 C064 C144 C9EA 96(6) . . . . ?
C92 C064 C144 C5DA -157(4) . . . . ?
C03D C025 C92 C064 50(5) . . . . ?
C03D C03R C064 C92 38(6) . . . . ?
C03D C03R C064 C144 -66(6) . . . . ?
C03K C01Z C05A C028 -149(4) . . . . ?
C03K C01Z C05A C04P -55(5) . . . . ?
C03R C064 C144 C01T 61(7) . . . . ?
C03R C064 C144 C9EA -153(6) . . . . ?
C03R C064 C144 C5DA -45(6) . . . . ?
C96 C91 C5CA C57 170(4) . . . . ?
C03T C02E C02L C02U 71(5) . . . . ?
C03T C02E C05E C045 -58(5) . . . . ?
C03T C03Z C045 C02U 67(6) . . . . ?
C03T C03Z C045 C05E -40(5) . . . . ?
C03U C02O C037 S017 -77(7) . . . . ?
C03U C02O C037 C01O 147(5) . . . . ?
C03U C02O C057 C04K -169(5) . . . . ?
C03X C02I C0CA C9BA 177(5) . . . . ?
C03X C02I C2CA C1CA -162(4) . . . . ?
C03Z C045 C05E C02E 62(5) . . . . ?
C042 C01H C01P S011 65(3) . . . . ?
C042 C01H C01P C01Z -62(4) . . . . ?
C042 C01H C028 C05A 60(4) . . . . ?
C042 C04P C05A C01Z -68(4) . . . . ?
C042 C04P C05A C028 38(4) . . . . ?
C04E C02M C04Q C03B -41(6) . . . . ?
C04E C02M C04Q C129 -163(5) . . . . ?
C04E C02M C04Q C174 87(6) . . . . ?
C04E C02M C6AA C160 44(5) . . . . ?
C04F C06V C073 C172 -144(5) . . . . ?
C04K C01O C037 S017 -133(4) . . . . ?
C04K C01O C037 C02O 9(6) . . . . ?
C105 C8AA C173 S01B -126(5) . . . . ?
C105 C8AA C173 C80 7(7) . . . . ?
C04L C01Z C05A C028 94(4) . . . . ?
C04L C01Z C05A C04P -172(3) . . . . ?
C04Q C02M C04E C170 54(5) . . . . ?
C04Q C02M C6AA C160 -67(6) . . . . ?
C04Q C03B C170 C04E 27(8) . . . . ?
C04Q C03B C170 C160 -79(7) . . . . ?
C04Q C03B C170 C267 146(6) . . . . ?
C04X C03Z C045 C02U -58(5) . . . . ?
C04X C03Z C045 C05E -165(4) . . . . ?
C054 C01O C037 S017 106(5) . . . . ?
C054 C01O C037 C02O -112(5) . . . . ?
C054 C01O C04K C057 79(6) . . . . ?
C054 C01O C04K C3AA -178(5) . . . . ?
C057 C02O C037 S017 157(4) . . . . ?
C057 C02O C037 C01O 21(6) . . . . ?
C057 C04K C3AA C022 47(5) . . . . ?
C111 C35 C76 S01G -9(6) . . . . ?
C111 C35 C76 C1EA 124(5) . . . . ?
C111 C35 C5EA C3EA -63(6) . . . . ?
C111 C35 C5EA C4EA -158(5) . . . . ?
C05E C02E C02L C02U -22(5) . . . . ?
C05E C02E C03T S016 159(4) . . . . ?
C05E C02E C03T C03Z 31(5) . . . . ?
C05H C020 C02I C03X 176(4) . . . . ?
C05H C020 C02I C0CA 34(4) . . . . ?
C05H C020 C02I C2CA -63(4) . . . . ?
C05H C9BA C1CA C2CA -69(6) . . . . ?
C05O C01O C037 S017 -19(6) . . . . ?
C05O C01O C037 C02O 123(5) . . . . ?
C05O C01O C04K C057 -161(5) . . . . ?
C05O C01O C04K C3AA -58(6) . . . . ?
C116 C37 C91 C49 -64(5) . . . . ?
C116 C37 C91 C96 166(4) . . . . ?
C116 C37 C91 C5CA 42(5) . . . . ?
C116 C57 C71 C49 -72(5) . . . . ?
C116 C57 C5CA C91 61(5) . . . . ?
C065 C06V C073 C172 -8(5) . . . . ?
C065 C7AA C162 C02B -26(5) . . . . ?
C065 C7AA C162 C101 -167(4) . . . . ?
C065 C7AA C162 C127 92(5) . . . . ?
C065 C7AA C172 C073 61(5) . . . . ?
C06V C02B C162 C101 117(6) . . . . ?
C06V C02B C162 C7AA -9(6) . . . . ?
C06V C02B C162 C127 -124(5) . . . . ?
C06V C065 C7AA C162 51(5) . . . . ?
C06V C065 C7AA C172 -61(4) . . . . ?
C06V C073 C172 C7AA -34(5) . . . . ?
C120 C02E C02L C02U -153(5) . . . . ?
C120 C02E C03T S016 -70(6) . . . . ?
C120 C02E C03T C03Z 162(5) . . . . ?
C120 C02E C05E C045 173(5) . . . . ?
C3AA C022 C02O C037 82(5) . . . . ?
C3AA C022 C02O C03U -152(5) . . . . ?
C3AA C022 C02O C057 -27(5) . . . . ?
C3AA C04K C057 C02O -65(4) . . . . ?
C5AA C03Z C045 C02U -166(5) . . . . ?
C5AA C03Z C045 C05E 86(5) . . . . ?
C6AA C02M C04E C170 -65(5) . . . . ?
C6AA C02M C04Q C03B 68(6) . . . . ?
C6AA C02M C04Q C129 -54(6) . . . . ?
C6AA C02M C04Q C174 -163(5) . . . . ?
C6AA C160 C170 C03B 73(6) . . . . ?
C6AA C160 C170 C04E -36(6) . . . . ?
C6AA C160 C170 C267 -148(5) . . . . ?
C7AA C065 C06V C02B -54(4) . . . . ?
C7AA C065 C06V C04F -175(5) . . . . ?
C7AA C065 C06V C073 48(5) . . . . ?
C8AA C105 C9AA C81 -62(6) . . . . ?
C8AA C105 C197 C80 44(6) . . . . ?
C9AA C105 C8AA C143 -166(5) . . . . ?
C9AA C105 C8AA C173 68(6) . . . . ?
C9AA C105 C8AA C209 -49(6) . . . . ?
C9AA C105 C197 C80 -65(5) . . . . ?
C0CA C02I C2CA C1CA -26(4) . . . . ?
C0CA C9BA C1CA C2CA 39(5) . . . . ?
C2CA C02I C0CA C9BA 59(5) . . . . ?
C5CA C57 C71 C49 38(5) . . . . ?
C5CA C57 C116 C37 -37(5) . . . . ?
C5CA C57 C116 C7CA -157(4) . . . . ?
C5CA C57 C116 C6CA 89(6) . . . . ?
C131 C97 C9CA S018 -72(7) . . . . ?
C131 C97 C9CA C50 154(5) . . . . ?
C131 C97 C140 C1DA -162(4) . . . . ?
C131 C97 C2DA C0DA -180(5) . . . . ?
C3CA C05H C9BA C0CA -146(5) . . . . ?
C3CA C05H C9BA C1CA -45(6) . . . . ?
C4CA C05H C9BA C0CA 87(5) . . . . ?
C4CA C05H C9BA C1CA -172(5) . . . . ?
C8BA C80 C81 C9AA -148(6) . . . . ?
C8BA C80 C173 S01B -69(7) . . . . ?
C8BA C80 C173 C8AA 160(6) . . . . ?
C8BA C80 C197 C105 177(5) . . . . ?
C9CA C50 C0DA C1DA 69(6) . . . . ?
C9CA C50 C0DA C2DA -34(6) . . . . ?
C9CA C97 C140 C1DA 60(5) . . . . ?
C9CA C97 C2DA C0DA -48(5) . . . . ?
C0DA C50 C9CA S018 -131(5) . . . . ?
C0DA C50 C9CA C97 1(6) . . . . ?
C0DA C1DA C140 C97 14(5) . . . . ?
C4DA C50 C9CA S018 117(5) . . . . ?
C4DA C50 C9CA C97 -112(5) . . . . ?
C4DA C50 C0DA C1DA -177(5) . . . . ?
C4DA C50 C0DA C2DA 80(6) . . . . ?
C1DA C0DA C2DA C97 -56(5) . . . . ?
C140 C97 C9CA S018 58(6) . . . . ?
C140 C97 C9CA C50 -76(6) . . . . ?
C140 C97 C2DA C0DA 70(5) . . . . ?
C3DA C50 C9CA S018 -3(7) . . . . ?
C3DA C50 C9CA C97 129(5) . . . . ?
C3DA C50 C0DA C1DA -56(7) . . . . ?
C3DA C50 C0DA C2DA -159(5) . . . . ?
C2DA C97 C9CA S018 162(4) . . . . ?
C2DA C97 C9CA C50 27(5) . . . . ?
C2DA C97 C140 C1DA -44(4) . . . . ?
C2DA C0DA C1DA C140 26(6) . . . . ?
C142 C8DA C9DA C05V -53(5) . . . . ?
C142 C8DA C9DA C0EA 59(5) . . . . ?
C142 C8DA C9DA C167 -158(4) . . . . ?
C6DA C025 C92 C064 -179(5) . . . . ?
C6DA C025 C03D C03R -154(5) . . . . ?
C143 C8AA C173 S01B 112(6) . . . . ?
C143 C8AA C173 C80 -116(6) . . . . ?
C8DA C142 C7DA C05V -40(5) . . . . ?
C8DA C142 C7DA C141 -163(4) . . . . ?
C8DA C142 C7DA C202 91(6) . . . . ?
C8DA C142 C150 C0EA 34(6) . . . . ?
C144 C01T C025 C92 26(6) . . . . ?
C144 C01T C025 C03D -78(6) . . . . ?
C144 C01T C025 C6DA 144(5) . . . . ?
C7DA C05V C9DA C8DA 33(6) . . . . ?
C7DA C05V C9DA C0EA -75(6) . . . . ?
C7DA C05V C9DA C167 143(5) . . . . ?
C7DA C142 C8DA C9DA 61(5) . . . . ?
C7DA C142 C150 C0EA -77(6) . . . . ?
C9DA C05V C7DA C141 119(5) . . . . ?
C9DA C05V C7DA C142 4(6) . . . . ?
C9DA C05V C7DA C202 -126(5) . . . . ?
C9DA C0EA C150 C142 3(6) . . . . ?
C1EA C72 C3EA C5EA -9(5) . . . . ?
C2EA C1EA C4EA C5EA 178(4) . . . . ?
C3EA C72 C1EA C76 80(5) . . . . ?
C3EA C72 C1EA C2EA -152(4) . . . . ?
C3EA C72 C1EA C4EA -27(6) . . . . ?
C3EA C5EA C4EA C1EA -56(5) . . . . ?
C150 C142 C8DA C9DA -54(5) . . . . ?
C150 C142 C7DA C05V 67(5) . . . . ?
C150 C142 C7DA C141 -56(6) . . . . ?
C150 C142 C7DA C202 -161(5) . . . . ?
C150 C0EA C9DA C05V 65(5) . . . . ?
C150 C0EA C9DA C8DA -39(6) . . . . ?
C150 C0EA C9DA C167 -169(5) . . . . ?
C5EA C35 C76 S01G -134(4) . . . . ?
C5EA C35 C76 C1EA 0(5) . . . . ?
C6EA C35 C76 S01G 110(4) . . . . ?
C6EA C35 C76 C1EA -116(5) . . . . ?
C6EA C35 C5EA C3EA -177(4) . . . . ?
C6EA C35 C5EA C4EA 88(5) . . . . ?
C162 C02B C06V C04F 167(5) . . . . ?
C162 C02B C06V C065 41(5) . . . . ?
C162 C02B C06V C073 -63(5) . . . . ?
C162 C7AA C172 C073 -38(6) . . . . ?
C170 C03B C04Q C02M 8(7) . . . . ?
C170 C03B C04Q C129 105(7) . . . . ?
C170 C03B C04Q C174 -98(8) . . . . ?
C172 C7AA C162 C02B 63(5) . . . . ?
C172 C7AA C162 C101 -77(5) . . . . ?
C172 C7AA C162 C127 -179(4) . . . . ?
C173 C80 C81 C9AA 81(7) . . . . ?
C173 C80 C197 C105 -43(6) . . . . ?
C197 C80 C81 C9AA -30(7) . . . . ?
C197 C80 C173 S01B 156(4) . . . . ?
C197 C80 C173 C8AA 25(7) . . . . ?
C197 C105 C8AA C143 93(6) . . . . ?
C197 C105 C8AA C173 -33(7) . . . . ?
C197 C105 C8AA C209 -150(6) . . . . ?
C197 C105 C9AA C81 44(5) . . . . ?
C209 C8AA C173 S01B -32(8) . . . . ?
C209 C8AA C173 C80 101(7) . . . . ?

loop_
_twin_individual_id
_twin_individual_mass_fraction_refined
1 0.784(18)
2 0.216(18)

loop_
_smtbx_masks_void_nr
_smtbx_masks_void_average_x
_smtbx_masks_void_average_y
_smtbx_masks_void_average_z
_smtbx_masks_void_volume
_smtbx_masks_void_count_electrons
_smtbx_masks_void_content
1 0.124 0.233 0.805 1487.0 251.0 ?
2 -0.124 0.733 0.195 1487.0 253.9 ?
